data_7716721
loop_
_publ_author_name
'Bustamante-Fern&#xe1;ndez, Janire'
'Ruiz-Bilbao, Estibaliz'
'Rodr&#xed;guez-Esteban, Corina'
'Gonidec, Mathieu'
'Garc&#xed;a, Jos&#xe9; A'
'Lezama, Luis'
'Guti&#xe9;rrez-Zorrilla, Juan M'
'Oyarzabal, Itziar'
'Artetxe, Be&#xf1;at'

_publ_section_title
;
 Effect of the heteroatom on the magnetic and luminescence properties of
 hybrid lanthanide-substituted Keggin-type polyoxometalates.
;
_journal_issue 32
_journal_name_full 'Dalton transactions (Cambridge, England : 2003)'
_journal_page_first 13330
_journal_page_last 13334
_journal_paper_doi 10.1039/d4dt01379d
_journal_volume 53
_journal_year 2024
_chemical_formula_moiety 'C20 H22 Br2 Dy Ge K3.5 N2 O50.033 W11, 3.967(O)'
_chemical_formula_sum 'C20 H50 Br2 Dy Ge K5 N2 O57 W11'
_chemical_formula_weight 3843.38
_space_group_IT_number 2
_space_group_name_Hall '-P 1'
_space_group_name_H-M_alt 'P -1'
_symmetry_cell_setting triclinic
_symmetry_Int_Tables_number 2
_symmetry_space_group_name_Hall '-P 1'
_symmetry_space_group_name_H-M 'P -1'
_atom_sites_solution_hydrogens geom
_atom_sites_solution_primary iterative
_audit_creation_date 2024-04-23T11:47:34-00:00
_audit_creation_method 'WinGX routine CIF_UPDATE'
_audit_update_record
;
2024-04-26 deposited with the CCDC.	2024-07-25 downloaded from the CCDC.
;
_cell_angle_alpha 113.2727(13)
_cell_angle_beta 95.5570(11)
_cell_angle_gamma 103.6592(13)
_cell_formula_units_Z 6
_cell_length_a 21.8276(3)
_cell_length_b 24.7948(4)
_cell_length_c 28.4816(4)
_cell_measurement_reflns_used 58758
_cell_measurement_temperature 170.00(10)
_cell_measurement_theta_max 30.073
_cell_measurement_theta_min 2.004
_cell_volume 13444.1(4)
_computing_cell_refinement 'CrysAlisPro 1.171.42.33a (Rigaku OD, 2021)'
_computing_data_collection 'CrysAlisPro 1.171.42.33a (Rigaku OD, 2021)'
_computing_data_reduction 'CrysAlisPro 1.171.42.33a (Rigaku OD, 2021)'
_computing_molecular_graphics 'Olex2 1.5 (Dolomanov et al., 2009)'
_computing_publication_material 'Olex2 1.5 (Dolomanov et al., 2009)'
_computing_structure_refinement 'SHELXL 2018/3 (Sheldrick, 2015)'
_computing_structure_solution 'olex2.solve 1.5 (Bourhis et al., 2015)'
_diffrn_ambient_environment N~2~
_diffrn_ambient_temperature 170.00(10)
_diffrn_detector 'Hybrid Pixel Array Detector'
_diffrn_detector_area_resol_mean 10
_diffrn_detector_type HyPix
_diffrn_measured_fraction_theta_full 0.999
_diffrn_measured_fraction_theta_max 0.803
_diffrn_measurement_device 'four-circle diffractometer'
_diffrn_measurement_device_type 'SuperNova, Dual, Cu at home/near, HyPix'
_diffrn_measurement_method '\w scans'
_diffrn_orient_matrix_type 'CrysAlisPro convention (1999,Acta A55,543-557)'
_diffrn_orient_matrix_UB_11 0.0244112
_diffrn_orient_matrix_UB_12 0.0245111
_diffrn_orient_matrix_UB_13 -0.0001656
_diffrn_orient_matrix_UB_21 0.0219049
_diffrn_orient_matrix_UB_22 -0.0175823
_diffrn_orient_matrix_UB_23 -0.0029067
_diffrn_orient_matrix_UB_31 -0.009785
_diffrn_orient_matrix_UB_32 -0.0124817
_diffrn_orient_matrix_UB_33 -0.0275931
_diffrn_radiation_monochromator mirror
_diffrn_radiation_probe x-ray
_diffrn_radiation_type 'Mo K\a'
_diffrn_radiation_wavelength 0.71073
_diffrn_reflns_av_R_equivalents 0.0879
_diffrn_reflns_av_unetI/netI 0.1431
_diffrn_reflns_Laue_measured_fraction_full 0.999
_diffrn_reflns_Laue_measured_fraction_max 0.803
_diffrn_reflns_limit_h_max 27
_diffrn_reflns_limit_h_min -27
_diffrn_reflns_limit_k_max 30
_diffrn_reflns_limit_k_min -31
_diffrn_reflns_limit_l_max 38
_diffrn_reflns_limit_l_min -34
_diffrn_reflns_number 185801
_diffrn_reflns_point_group_measured_fraction_full 0.999
_diffrn_reflns_point_group_measured_fraction_max 0.803
_diffrn_reflns_theta_full 25.242
_diffrn_reflns_theta_max 29.98
_diffrn_reflns_theta_min 1.837
_diffrn_source 'micro-focus sealed X-ray tube'
_diffrn_source_type 'SuperNova (Mo) X-ray Source'
_exptl_absorpt_coefficient_mu 16.414
_exptl_absorpt_correction_T_max 1
_exptl_absorpt_correction_T_min 0.35526
_exptl_absorpt_correction_type multi-scan
_exptl_absorpt_process_details
;
        CrysAlisPro 1.171.42.33a (Rigaku Oxford Diffraction, 2021)
        Empirical absorption correction using spherical harmonics,
        implemented in SCALE3 ABSPACK scaling algorithm.
;
_exptl_crystal_colour yellow
_exptl_crystal_density_diffrn 2.848
_exptl_crystal_description prism
_exptl_crystal_F_000 10302
_exptl_crystal_size_max 0.35
_exptl_crystal_size_mid 0.223
_exptl_crystal_size_min 0.203
_refine_diff_density_max 6.817
_refine_diff_density_min -4.792
_refine_diff_density_rms 0.403
_refine_ls_extinction_method none
_refine_ls_goodness_of_fit_ref 1.037
_refine_ls_hydrogen_treatment constr
_refine_ls_matrix_type full
_refine_ls_number_parameters 2255
_refine_ls_number_reflns 62891
_refine_ls_number_restraints 32
_refine_ls_restrained_S_all 1.037
_refine_ls_R_factor_all 0.16
_refine_ls_R_factor_gt 0.0783
_refine_ls_shift/su_max 0.002
_refine_ls_shift/su_mean 0
_refine_ls_structure_factor_coef Fsqd
_refine_ls_weighting_details 'w=1/[\s^2^(Fo^2^)+(0.0759P)^2^+524.6339P] where P=(Fo^2^+2Fc^2^)/3'
_refine_ls_weighting_scheme calc
_refine_ls_wR_factor_gt 0.1825
_refine_ls_wR_factor_ref 0.2245
_reflns_Friedel_coverage 0
_reflns_number_gt 33882
_reflns_number_total 62891
_reflns_threshold_expression 'I > 2\s(I)'
_cod_data_source_file d4dt01379d2.cif
_cod_data_source_block b20220110_jbdydumo2_auto
_cod_depositor_comments 'Adding full bibliography for 7716716--7716725.cif.'
_cod_database_code 7716721

loop_
_symmetry_equiv_pos_as_xyz
'x, y, z'
'-x, -y, -z'

loop_
_atom_site_label
_atom_site_type_symbol
_atom_site_fract_x
_atom_site_fract_y
_atom_site_fract_z
_atom_site_U_iso_or_equiv
_atom_site_adp_type
_atom_site_occupancy
_atom_site_site_symmetry_order
_atom_site_calc_flag
_atom_site_refinement_flags_posn
_atom_site_refinement_flags_adp
_atom_site_refinement_flags_occupancy
_atom_site_disorder_assembly
_atom_site_disorder_group
W2A W -0.19629(4) 0.45360(4) 0.69510(3) 0.0353(2) Uani 1 1 d . . . . .
W3A W -0.20036(5) 0.43520(4) 0.80325(4) 0.0428(2) Uani 1 1 d . . . . .
W4A W -0.42960(5) 0.41740(5) 0.78688(4) 0.0471(2) Uani 1 1 d . . . . .
W5A W -0.42644(4) 0.43793(4) 0.66711(4) 0.0380(2) Uani 1 1 d . . . . .
W6A W -0.29913(5) 0.53916(4) 0.65959(4) 0.0379(2) Uani 1 1 d . . . . .
W7A W -0.16061(5) 0.62586(4) 0.77199(4) 0.0435(2) Uani 1 1 d . . . . .
W8A W -0.16349(5) 0.60682(5) 0.88206(4) 0.0514(3) Uani 1 1 d . . . . .
W9A W -0.30686(6) 0.50051(5) 0.89109(4) 0.0550(3) Uani 1 1 d . . . . .
W10A W -0.40350(6) 0.57181(5) 0.85731(4) 0.0575(3) Uani 1 1 d . . . . .
W11A W -0.39869(5) 0.59313(5) 0.73536(4) 0.0469(2) Uani 1 1 d . . . . .
W12A W -0.25895(6) 0.68062(5) 0.84948(4) 0.0515(3) Uani 1 1 d . . . . .
W2B W 0.39463(5) 0.73772(5) 0.70871(4) 0.0490(3) Uani 1 1 d . . . . .
W3B W 0.26448(6) 0.65057(5) 0.61637(4) 0.0525(3) Uani 1 1 d . . . . .
W4B W 0.16784(4) 0.81819(5) 0.66087(4) 0.0407(2) Uani 1 1 d . . . . .
W5B W 0.31169(4) 0.91569(5) 0.76347(3) 0.0392(2) Uani 1 1 d . . . . .
W6B W 0.38177(5) 0.85813(6) 0.83545(4) 0.0554(3) Uani 1 1 d . . . . .
W7B W 0.31513(7) 0.69431(7) 0.80676(6) 0.0777(4) Uani 1 1 d . . . . .
W8B W 0.18316(8) 0.60551(6) 0.71272(6) 0.0823(5) Uani 1 1 d . . . . .
W9B W 0.10327(6) 0.67145(5) 0.63865(5) 0.0609(3) Uani 1 1 d . . . . .
W10B W 0.09204(5) 0.78432(5) 0.74962(4) 0.0526(3) Uani 1 1 d . . . . .
W11B W 0.23948(5) 0.88190(6) 0.85366(4) 0.0552(3) Uani 1 1 d . . . . .
W12B W 0.17159(7) 0.71634(7) 0.82500(6) 0.0781(4) Uani 1 1 d . . . . .
W2C W 0.21759(4) 0.84804(4) 1.12891(3) 0.03232(19) Uani 1 1 d . . . . .
W3C W 0.26947(4) 0.99096(4) 1.14377(3) 0.03109(19) Uani 1 1 d . . . . .
W4C W 0.15392(5) 1.06416(4) 1.28301(3) 0.0371(2) Uani 1 1 d . . . . .
W5C W 0.09601(4) 0.90618(5) 1.26781(3) 0.0371(2) Uani 1 1 d . . . . .
W6C W 0.05190(4) 0.78745(4) 1.14802(4) 0.0377(2) Uani 1 1 d . . . . .
W7C W 0.06684(4) 0.81694(4) 1.03187(3) 0.0340(2) Uani 1 1 d . . . . .
W8C W 0.12068(4) 0.96128(4) 1.04542(3) 0.03005(18) Uani 1 1 d . . . . .
W9C W 0.16130(4) 1.09163(4) 1.17736(3) 0.0334(2) Uani 1 1 d . . . . .
W10C W 0.01650(4) 1.04037(4) 1.19981(3) 0.0370(2) Uani 1 1 d . . . . .
W11C W -0.04228(4) 0.87893(5) 1.18359(4) 0.0392(2) Uani 1 1 d . . . . .
W12C W -0.02673(4) 0.91048(4) 1.06680(3) 0.03285(19) Uani 1 1 d . . . . .
Dy1A Dy -0.33392(5) 0.32421(5) 0.68667(4) 0.0346(2) Uani 1 1 d . . . . .
Dy1B Dy 0.33898(5) 0.80819(5) 0.62463(4) 0.0361(2) Uani 1 1 d . . . . .
Dy1C Dy 0.28230(5) 0.96965(5) 1.26749(4) 0.0337(2) Uani 1 1 d . . . . .
Br1A Br -0.2891(2) 0.00489(15) 0.51697(11) 0.0913(13) Uani 1 1 d . . . . .
Br2A Br -0.58879(17) 0.15329(19) 0.79618(16) 0.0897(11) Uani 1 1 d . . . . .
Br1B Br 0.59031(14) 0.83898(14) 0.44988(10) 0.0660(8) Uani 1 1 d . . . . .
Br2B Br 0.08562(19) 0.8542(2) 0.44161(14) 0.0946(12) Uani 1 1 d . . . . .
Br1C Br 0.61295(15) 0.9535(2) 1.38443(17) 0.1006(14) Uani 1 1 d . . . . .
Br2C Br 0.36456(16) 1.29853(14) 1.49952(11) 0.0719(9) Uani 1 1 d . . . . .
Ge1A Ge -0.29564(11) 0.51768(10) 0.77507(8) 0.0309(5) Uani 1 1 d . . . . .
Ge1B Ge 0.24681(12) 0.75960(12) 0.73360(10) 0.0425(6) Uani 1 1 d . . . . .
Ge1C Ge 0.11339(10) 0.93792(9) 1.15930(7) 0.0237(4) Uani 1 1 d . . . . .
K1 K -0.0222(8) 1.0052(7) 1.3189(5) 0.099(4) Uani 0.6 1 d . . P . .
K2 K -0.0681(3) 0.7970(3) 0.8334(2) 0.0473(13) Uani 1 1 d . . . . .
K3 K 0.0981(4) 0.9430(5) 0.8926(3) 0.097(3) Uani 1 1 d . . . . .
K4 K 0.1760(8) 0.7212(7) 0.9829(6) 0.111(5) Uani 0.6 1 d . . P . .
K5 K 0.3205(8) 0.8198(8) 0.9432(5) 0.106(5) Uani 0.6 1 d . . P . .
K6 K 0.0095(5) 0.6213(5) 0.7318(5) 0.130(4) Uani 1 1 d . . . . .
K7 K -0.5573(9) 0.4918(8) 0.7466(7) 0.095(5) Uani 0.5 1 d . . P . .
K8 K -0.0730(8) 0.6942(8) 0.6580(8) 0.163(8) Uani 0.7 1 d . . P . .
K9 K -0.4599(11) 0.5280(9) 0.5201(8) 0.119(7) Uani 0.5 1 d . . P . .
K10 K 0.0257(14) 0.6405(13) 0.8975(11) 0.099(8) Uani 0.3 1 d . U P . .
K11 K -0.2590(7) 0.7276(7) 0.7382(5) 0.125(5) Uani 0.7 1 d . . P . .
K12 K -0.1720(3) 0.8720(2) 0.93930(19) 0.0496(13) Uani 1 1 d . . . . .
K13 K -0.5594(9) 0.5487(12) 0.6334(8) 0.160(8) Uani 0.6 1 d . . P . .
K14 K -0.2580(18) 0.6754(13) 0.9858(12) 0.118(11) Uani 0.3 1 d . . P . .
K15 K -0.1041(8) 0.7332(7) 1.0411(6) 0.105(5) Uani 0.6 1 d . . P . .
K16 K 0.2887(8) 1.0023(9) 1.0125(6) 0.103(6) Uani 0.5 1 d . . P . .
O2A O -0.1384(7) 0.4497(7) 0.6568(6) 0.045(4) Uani 1 1 d . . . . .
O3A O -0.1448(8) 0.4226(8) 0.8425(6) 0.053(4) Uani 1 1 d . . . . .
O4A O -0.4995(10) 0.3632(8) 0.7807(7) 0.067(5) Uani 1 1 d . . . . .
O5A O -0.4955(7) 0.3914(7) 0.6199(6) 0.043(4) Uani 1 1 d . . . . .
O6A O -0.2790(8) 0.5514(7) 0.6069(6) 0.050(4) Uani 1 1 d . . . . .
O7A O -0.0971(9) 0.6667(8) 0.7565(7) 0.061(5) Uani 1 1 d . . . . .
O8A O -0.1038(9) 0.6350(8) 0.9376(7) 0.065(5) Uani 1 1 d . . . . .
O9A O -0.2921(11) 0.4920(9) 0.9483(7) 0.075(6) Uani 1 1 d . . . . .
O10A O -0.4491(10) 0.6150(11) 0.8939(8) 0.089(7) Uani 1 1 d . . . . .
O11A O -0.4425(10) 0.6415(9) 0.7331(7) 0.070(6) Uani 1 1 d . . . . .
O12A O -0.2626(9) 0.7543(8) 0.8827(7) 0.063(5) Uani 1 1 d . . . . .
O13A O -0.2489(7) 0.3772(7) 0.6616(6) 0.041(4) Uani 1 1 d . . . . .
O14A O -0.1519(7) 0.4427(7) 0.7514(6) 0.039(4) Uani 1 1 d . . . . .
O15A O -0.2503(7) 0.3586(7) 0.7618(6) 0.042(4) Uani 1 1 d . . . . .
O16A O -0.3811(8) 0.3740(8) 0.7559(6) 0.054(4) Uani 1 1 d . . . . .
O17A O -0.3786(7) 0.3877(7) 0.6621(5) 0.036(3) Uani 1 1 d . . . . .
O18A O -0.2515(7) 0.4874(7) 0.6631(5) 0.041(4) Uani 1 1 d . . . . .
O19A O -0.1569(7) 0.5475(7) 0.7417(6) 0.043(4) Uani 1 1 d . . . . .
O20A O -0.1593(7) 0.5292(7) 0.8430(6) 0.047(4) Uani 1 1 d . . . . .
O21A O -0.2603(8) 0.4535(8) 0.8482(6) 0.055(5) Uani 1 1 d . . . . .
O22A O -0.4515(7) 0.4359(7) 0.7286(6) 0.045(4) Uani 1 1 d . . . . .
O23A O -0.3780(7) 0.4746(6) 0.6252(5) 0.035(3) Uani 1 1 d . . . . .
O24A O -0.2312(7) 0.6039(7) 0.7158(6) 0.043(4) Uani 1 1 d . . . . .
O25A O -0.1151(8) 0.6386(8) 0.8394(6) 0.054(4) Uani 1 1 d . . . . .
O26A O -0.2365(9) 0.5716(8) 0.9039(6) 0.054(5) Uani 1 1 d . . . . .
O27A O -0.3844(8) 0.4340(8) 0.8566(6) 0.053(4) Uani 1 1 d . . . . .
O28A O -0.4605(8) 0.4925(8) 0.8293(7) 0.054(4) Uani 1 1 d . . . . .
O29A O -0.4545(8) 0.5174(8) 0.6899(6) 0.051(4) Uani 1 1 d . . . . .
O30A O -0.3520(8) 0.5949(7) 0.6824(5) 0.043(4) Uani 1 1 d . . . . .
O31A O -0.1919(9) 0.6945(7) 0.8123(6) 0.049(4) Uani 1 1 d . . . . .
O32A O -0.1939(8) 0.6784(7) 0.8987(6) 0.055(5) Uani 1 1 d . . . . .
O33A O -0.3581(10) 0.5549(8) 0.9096(6) 0.063(5) Uani 1 1 d . . . . .
O34A O -0.4226(8) 0.5768(8) 0.7929(7) 0.052(4) Uani 1 1 d . . . . .
O35A O -0.3197(8) 0.6523(7) 0.7871(6) 0.049(4) Uani 1 1 d . . . . .
O36A O -0.3235(9) 0.6347(7) 0.8702(6) 0.056(5) Uani 1 1 d . . . . .
O37A O -0.2593(7) 0.4617(6) 0.7530(5) 0.037(3) Uani 1 1 d . . . . .
O38A O -0.3455(7) 0.5056(6) 0.8161(5) 0.041(4) Uani 1 1 d . . . . .
O39A O -0.3417(7) 0.5228(7) 0.7237(5) 0.036(3) Uani 1 1 d . . . . .
O40A O -0.2382(8) 0.5893(7) 0.8110(6) 0.047(4) Uani 1 1 d . . . . .
O2B O 0.4683(9) 0.7251(8) 0.7206(7) 0.054(4) Uani 1 1 d . . . . .
O3B O 0.2475(10) 0.5792(7) 0.5652(7) 0.064(5) Uani 1 1 d . . . . .
O4B O 0.1434(7) 0.8579(8) 0.6300(6) 0.048(4) Uani 1 1 d . . . . .
O5B O 0.3330(7) 0.9893(7) 0.7685(6) 0.047(4) Uani 1 1 d . . . . .
O6B O 0.4529(8) 0.8910(10) 0.8802(6) 0.064(5) Uani 1 1 d . . . . .
O7B O 0.3672(13) 0.6757(13) 0.8433(10) 0.113(10) Uani 1 1 d D . . . .
O8B O 0.1454(13) 0.5266(10) 0.6875(11) 0.107(9) Uani 1 1 d . . . . .
O9B O 0.0444(10) 0.6135(9) 0.5881(9) 0.083(7) Uani 1 1 d . . . . .
O10B O 0.0244(8) 0.7946(8) 0.7716(7) 0.057(5) Uani 1 1 d . . . . .
O11B O 0.2174(9) 0.9242(12) 0.9097(7) 0.083(7) Uani 1 1 d . . . . .
O12B O 0.1275(12) 0.7120(13) 0.8711(9) 0.106(9) Uani 1 1 d . . . . .
O13B O 0.4106(8) 0.7820(8) 0.6740(6) 0.046(4) Uani 1 1 d . . . . .
O14B O 0.3504(11) 0.6607(8) 0.6501(8) 0.076(6) Uani 1 1 d . . . . .
O15B O 0.2913(8) 0.6975(7) 0.5850(6) 0.048(4) Uani 1 1 d . . . . .
O16B O 0.2325(7) 0.7981(7) 0.6324(6) 0.039(4) Uani 1 1 d . . . . .
O17B O 0.3428(7) 0.8725(7) 0.7108(5) 0.041(4) Uani 1 1 d . . . . .
O18B O 0.4022(8) 0.8098(8) 0.7730(6) 0.050(4) Uani 1 1 d . . . . .
O19B O 0.3546(9) 0.6961(10) 0.7551(7) 0.069(6) Uani 1 1 d . . . . .
O20B O 0.2345(9) 0.6155(8) 0.6681(7) 0.062(5) Uani 1 1 d . . . . .
O21B O 0.1789(8) 0.6609(8) 0.6145(7) 0.059(5) Uani 1 1 d . . . . .
O22B O 0.2250(7) 0.8831(7) 0.7233(6) 0.042(4) Uani 1 1 d . . . . .
O23B O 0.3841(7) 0.9230(8) 0.8149(6) 0.048(4) Uani 1 1 d . . . . .
O24B O 0.3456(9) 0.7783(10) 0.8396(7) 0.072(5) Uani 1 1 d . U . . .
O25B O 0.2560(11) 0.6141(9) 0.7601(9) 0.080(6) Uani 1 1 d . . . . .
O26B O 0.1210(10) 0.6293(9) 0.6802(9) 0.074(6) Uani 1 1 d . . . . .
O27B O 0.1062(8) 0.7348(7) 0.6183(6) 0.053(4) Uani 1 1 d . . . . .
O28B O 0.1004(7) 0.8256(7) 0.7068(6) 0.042(4) Uani 1 1 d . . . . .
O29B O 0.2690(8) 0.9386(8) 0.8286(6) 0.054(4) Uani 1 1 d . . . . .
O30B O 0.3265(9) 0.8908(9) 0.8833(6) 0.057(5) Uani 1 1 d . . . . .
O31B O 0.2476(9) 0.7045(9) 0.8483(7) 0.067(5) Uani 1 1 d . U . . .
O32B O 0.1426(12) 0.6322(9) 0.7742(8) 0.083(7) Uani 1 1 d . . . . .
O33B O 0.0514(8) 0.7052(9) 0.6875(7) 0.064(5) Uani 1 1 d . U . . .
O34B O 0.1586(8) 0.8489(8) 0.8044(6) 0.051(4) Uani 1 1 d . . . . .
O35B O 0.2146(11) 0.7970(11) 0.8528(7) 0.079(7) Uani 1 1 d . . . . .
O36B O 0.1138(9) 0.7340(9) 0.7829(8) 0.067(5) Uani 1 1 d . . . . .
O37B O 0.2940(9) 0.7389(7) 0.6888(6) 0.051(4) Uani 1 1 d . . . . .
O38B O 0.1736(8) 0.7587(7) 0.7058(6) 0.047(4) Uani 1 1 d . . . . .
O39B O 0.2833(8) 0.8330(8) 0.7827(6) 0.052(4) Uani 1 1 d . . . . .
O40B O 0.2310(8) 0.7085(8) 0.7630(7) 0.059(5) Uani 1 1 d . . . . .
O2C O 0.2418(7) 0.7837(7) 1.0943(6) 0.043(4) Uani 1 1 d . . . . .
O3C O 0.3277(7) 1.0258(8) 1.1181(6) 0.045(4) Uani 1 1 d . . . . .
O4C O 0.1732(9) 1.1161(8) 1.3482(5) 0.051(5) Uani 1 1 d . . . . .
O5C O 0.0945(7) 0.9026(8) 1.3275(6) 0.045(4) Uani 1 1 d . . . . .
O6C O 0.0347(8) 0.7113(7) 1.1306(6) 0.051(4) Uani 1 1 d . . . . .
O7C O 0.0539(7) 0.7502(7) 0.9772(5) 0.042(4) Uani 1 1 d . . . . .
O8C O 0.1395(7) 0.9885(7) 0.9995(5) 0.038(4) Uani 1 1 d . . . . .
O9C O 0.1938(8) 1.1596(7) 1.1723(6) 0.047(4) Uani 1 1 d . . . . .
O10C O -0.0441(7) 1.0733(7) 1.2071(5) 0.043(4) Uani 1 1 d D . . . .
O11C O -0.1229(7) 0.8601(8) 1.1861(6) 0.050(4) Uani 1 1 d . . . . .
O12C O -0.1019(7) 0.9047(7) 1.0367(5) 0.042(4) Uani 1 1 d . . . . .
O13C O 0.2632(7) 0.8755(7) 1.1933(5) 0.034(3) Uani 1 1 d . . . . .
O14C O 0.2725(7) 0.9065(6) 1.1098(5) 0.035(3) Uani 1 1 d . . . . .
O15C O 0.3146(7) 1.0083(7) 1.2059(6) 0.037(3) Uani 1 1 d . . . . .
O16C O 0.2207(6) 1.0350(6) 1.2730(5) 0.028(3) Uani 1 1 d . . . . .
O17C O 0.1770(6) 0.9151(7) 1.2611(5) 0.033(3) Uani 1 1 d . . . . .
O18C O 0.1385(7) 0.8083(7) 1.1448(6) 0.039(4) Uani 1 1 d . . . . .
O19C O 0.1480(7) 0.8315(6) 1.0652(5) 0.033(3) Uani 1 1 d . . . . .
O20C O 0.1982(6) 0.9641(6) 1.0783(5) 0.028(3) Uani 1 1 d . . . . .
O21C O 0.2285(7) 1.0549(7) 1.1704(6) 0.037(3) Uani 1 1 d . . . . .
O22C O 0.1018(7) 0.9884(7) 1.2838(5) 0.040(4) Uani 1 1 d . . . . .
O23C O 0.0715(7) 0.8174(7) 1.2231(5) 0.036(3) Uani 1 1 d . U . . .
O24C O 0.0363(7) 0.7887(6) 1.0810(5) 0.032(3) Uani 1 1 d . . . . .
O25C O 0.0989(8) 0.8748(7) 1.0016(5) 0.044(4) Uani 1 1 d . . . . .
O26C O 0.1269(6) 1.0364(5) 1.1043(4) 0.027(3) Uani 1 1 d . . . . .
O27C O 0.1820(8) 1.1207(7) 1.2511(5) 0.046(4) Uani 1 1 d . . . . .
O28C O 0.0642(7) 1.0785(7) 1.2679(5) 0.042(4) Uani 1 1 d . . . . .
O29C O -0.0027(7) 0.8917(8) 1.2485(6) 0.045(4) Uani 1 1 d . . . . .
O30C O -0.0324(7) 0.7993(7) 1.1537(6) 0.042(4) Uani 1 1 d . . . . .
O31C O -0.0160(7) 0.8348(7) 1.0218(5) 0.038(3) Uani 1 1 d . . . . .
O32C O 0.0261(7) 0.9483(7) 1.0326(5) 0.037(3) Uani 1 1 d . . . . .
O33C O 0.0759(7) 1.0976(7) 1.1831(5) 0.041(4) Uani 1 1 d . . . . .
O34C O -0.0203(7) 0.9663(7) 1.2057(5) 0.039(4) Uani 1 1 d . . . . .
O35C O -0.0471(7) 0.8768(7) 1.1146(5) 0.038(4) Uani 1 1 d . . . . .
O36C O -0.0068(7) 0.9888(6) 1.1250(5) 0.036(3) Uani 1 1 d . . . . .
O37C O 0.1903(6) 0.9344(6) 1.1638(5) 0.031(3) Uani 1 1 d . . . . .
O38C O 0.1101(7) 1.0107(6) 1.1946(5) 0.033(3) Uani 1 1 d . . . . .
O39C O 0.0670(7) 0.8916(7) 1.1828(5) 0.039(4) Uani 1 1 d . . . . .
O40C O 0.0768(6) 0.9148(6) 1.0952(5) 0.029(3) Uani 1 1 d . . . . .
O1LA O -0.3660(8) 0.2568(7) 0.5965(6) 0.043(4) Uani 1 1 d . . . . .
O2LA O -0.2629(7) 0.2660(6) 0.6645(5) 0.034(3) Uani 1 1 d . . . . .
O3LA O -0.3634(8) 0.2490(7) 0.7156(6) 0.041(4) Uani 1 1 d . . . . .
O4LA O -0.4517(8) 0.2777(7) 0.6583(6) 0.050(4) Uani 1 1 d . . . . .
O1LB O 0.4329(7) 0.8876(7) 0.6350(5) 0.037(3) Uani 1 1 d . . . . .
O2LB O 0.4052(7) 0.7634(7) 0.5716(5) 0.037(3) Uani 1 1 d . . . . .
O3LB O 0.2935(7) 0.7883(7) 0.5416(5) 0.036(3) Uani 1 1 d . . . . .
O4LB O 0.3144(7) 0.9028(7) 0.6279(6) 0.044(4) Uani 1 1 d . . . . .
O1LC O 0.3114(7) 0.9146(7) 1.3136(5) 0.038(4) Uani 1 1 d . . . . .
O2LC O 0.3824(7) 0.9551(7) 1.2529(5) 0.038(4) Uani 1 1 d . . . . .
O3LC O 0.3579(7) 1.0622(7) 1.3222(5) 0.037(3) Uani 1 1 d . . . . .
O4LC O 0.2553(7) 1.0063(7) 1.3563(5) 0.040(4) Uani 1 1 d . . . . .
O1W O -0.1366(15) 1.0375(14) 1.2591(12) 0.045(8) Uiso 0.5 1 d . . P . .
O2W O -0.0230(8) 0.9189(7) 0.9258(6) 0.048(4) Uiso 1 1 d . . . . .
O3W O -0.0981(8) 0.7889(8) 0.9231(6) 0.050(4) Uiso 1 1 d . . . . .
O4W O -0.1641(10) 1.0374(14) 1.2207(11) 0.044(7) Uiso 0.5 1 d D . P . .
O5W O -0.1262(10) 0.7710(9) 0.7271(7) 0.072(5) Uiso 1 1 d . . . . .
O6W O -0.1717(10) 0.6603(9) 0.6549(8) 0.075(6) Uiso 1 1 d . . . . .
O7W O -0.2936(12) 0.8821(12) 0.9065(9) 0.088(7) Uiso 0.9 1 d . . P . .
O8W O 0.3573(15) 0.8582(15) 1.0499(12) 0.047(8) Uiso 0.5 1 d . . P . .
O9W O -0.3771(17) 0.6548(16) 0.6175(13) 0.116(11) Uiso 0.8 1 d . . P . .
O10W O -0.5019(14) 0.6550(13) 0.6189(10) 0.115(9) Uiso 1 1 d . . . . .
O11W O 0.2269(15) 0.8522(14) 0.9858(12) 0.100(9) Uiso 0.8 1 d . . P . .
O12W O -0.1147(16) 0.8965(16) 1.3100(12) 0.053(9) Uiso 0.5 1 d . . P . .
O13W O -0.6616(18) 0.5591(17) 0.6777(14) 0.103(11) Uiso 0.7 1 d . . P . .
O14W O -0.195(2) 0.858(2) 1.0886(18) 0.094(14) Uiso 0.5 1 d . . P . .
O15W O -0.019(2) 0.5587(19) 0.7956(15) 0.078(12) Uiso 0.5 1 d . . P . .
O16W O -0.556(2) 0.612(2) 0.7670(17) 0.092(14) Uiso 0.5 1 d . . P . .
O17W O -0.110(2) 0.5652(19) 0.6348(15) 0.074(11) Uiso 0.5 1 d . . P . .
O18W O 0.1121(17) 0.6660(16) 1.0392(13) 0.058(9) Uiso 0.5 1 d . . P . .
O19W O 0.187(2) 1.026(2) 0.8639(17) 0.090(14) Uiso 0.5 1 d . . P . .
O20W O 0.0624(13) 0.8239(13) 0.8889(10) 0.033(6) Uiso 0.5 1 d . . P . .
O21W O 0.388(2) 1.021(2) 0.9365(17) 0.091(14) Uiso 0.5 1 d . . P . .
O22W O -0.264(2) 0.746(2) 0.6437(17) 0.111(14) Uiso 0.6 1 d . . P . .
O23W O -0.007(3) 0.645(2) 1.011(2) 0.111(17) Uiso 0.5 1 d . . P . .
O24W O -0.077(3) 1.046(3) 1.411(2) 0.113(17) Uiso 0.5 1 d . . P . .
O25W O -0.116(3) 0.675(3) 1.107(2) 0.118(18) Uiso 0.5 1 d . . P . .
O26W O -0.001(3) 0.497(3) 0.679(2) 0.13(2) Uiso 0.5 1 d . . P . .
O27W O 0.134(3) 0.600(2) 0.925(2) 0.108(16) Uiso 0.5 1 d . . P . .
O28W O 0.087(3) 1.086(3) 1.406(2) 0.096(18) Uiso 0.4 1 d . . P . .
O29W O -0.617(4) 0.378(4) 0.738(3) 0.14(3) Uiso 0.4 1 d . . P . .
O30W O -0.202(3) 0.795(3) 1.056(2) 0.090(17) Uiso 0.4 1 d . . P . .
O31W O -0.191(3) 0.613(3) 1.029(2) 0.070(18) Uiso 0.3 1 d . . P . .
O32W O -0.253(4) 0.889(4) 1.014(3) 0.09(2) Uiso 0.3 1 d . . P . .
O33W O -0.488(4) 0.485(3) 0.562(3) 0.13(2) Uiso 0.4 1 d . . P . .
O34W O 0.390(4) 0.947(4) 1.005(3) 0.11(3) Uiso 0.3 1 d . . P . .
O35W O 0.455(3) 0.813(3) 0.961(3) 0.11(2) Uiso 0.4 1 d . . P . .
O36W O -0.670(3) 0.469(3) 0.542(2) 0.11(2) Uiso 0.4 1 d . . P . .
O37W O 0.1148(14) 0.8171(13) 0.9113(10) 0.035(7) Uiso 0.5 1 d . . P . .
N1A N -0.1734(8) 0.2593(9) 0.7316(6) 0.038(4) Uani 1 1 d . . . . .
H1A H -0.20096 0.282912 0.723767 0.045 Uiso 1 1 calc R U . . .
N2A N -0.2910(9) 0.2724(8) 0.8060(7) 0.040(4) Uani 1 1 d . . . . .
H2A H -0.299589 0.284394 0.776872 0.048 Uiso 1 1 calc R U . . .
N1B N 0.3731(9) 0.6480(8) 0.5010(6) 0.034(4) Uani 1 1 d . . . . .
H1B H 0.365097 0.678135 0.533748 0.041 Uiso 1 1 calc R U . . .
N2B N 0.2246(9) 0.6691(8) 0.4797(7) 0.042(5) Uani 1 1 d . . . . .
H2B H 0.253414 0.70079 0.513739 0.05 Uiso 1 1 calc R U . . .
N1C N 0.4606(10) 1.0119(9) 1.2080(7) 0.043(5) Uani 1 1 d . . . . .
H1C H 0.415659 0.997856 1.212553 0.052 Uiso 1 1 calc R U . . .
N2C N 0.4052(8) 1.1325(8) 1.2744(7) 0.035(4) Uani 1 1 d . . . . .
H2C H 0.379015 1.092232 1.272186 0.042 Uiso 1 1 calc R U . . .
C1A C -0.3619(11) 0.2034(10) 0.5697(8) 0.039(5) Uiso 1 1 d . . . . .
H1AA H -0.388917 0.180973 0.53572 0.047 Uiso 1 1 calc R U . . .
C2A C -0.3204(10) 0.1736(10) 0.5856(8) 0.036(5) Uiso 1 1 d . . . . .
C3A C -0.2709(10) 0.2073(10) 0.6309(8) 0.035(5) Uiso 1 1 d . . . . .
C4A C -0.2238(10) 0.1798(10) 0.6413(8) 0.033(5) Uiso 1 1 d . . . . .
C5A C -0.2335(11) 0.1195(11) 0.6090(8) 0.043(5) Uiso 1 1 d . . . . .
H5A H -0.206223 0.098608 0.617748 0.052 Uiso 1 1 calc R U . . .
C6A C -0.2831(12) 0.0863(11) 0.5624(9) 0.044(6) Uiso 1 1 d . . . . .
C7A C -0.3249(11) 0.1144(10) 0.5519(8) 0.040(5) Uiso 1 1 d . . . . .
H7A H -0.357769 0.093085 0.52091 0.049 Uiso 1 1 calc R U . . .
C8A C -0.1645(11) 0.2148(10) 0.6802(8) 0.041(5) Uiso 1 1 d . . . . .
H8AA H -0.134393 0.238117 0.666171 0.049 Uiso 1 1 calc R U . . .
H8AB H -0.144292 0.185848 0.686631 0.049 Uiso 1 1 calc R U . . .
C9A C -0.2060(11) 0.2286(10) 0.7618(8) 0.039(5) Uiso 1 1 d . . . . .
H9AA H -0.178112 0.206379 0.770805 0.046 Uiso 1 1 calc R U . . .
H9AB H -0.246559 0.197336 0.73854 0.046 Uiso 1 1 calc R U . . .
C10A C -0.2223(11) 0.2684(11) 0.8112(8) 0.041(5) Uiso 1 1 d . . . . .
H10A H -0.192051 0.31049 0.824871 0.049 Uiso 1 1 calc R U . . .
H10B H -0.21493 0.252526 0.837499 0.049 Uiso 1 1 calc R U . . .
C11A C -0.3405(10) 0.2098(10) 0.7920(8) 0.036(5) Uiso 1 1 d . . . . .
H11A H -0.328714 0.176561 0.764766 0.044 Uiso 1 1 calc R U . . .
H11B H -0.340571 0.201633 0.823322 0.044 Uiso 1 1 calc R U . . .
C12A C -0.4052(11) 0.2109(11) 0.7725(9) 0.043(5) Uiso 1 1 d . . . . .
C13A C -0.4147(11) 0.2312(10) 0.7349(8) 0.039(5) Uiso 1 1 d . . . . .
C14A C -0.4757(12) 0.2295(12) 0.7147(9) 0.049(6) Uiso 1 1 d . . . . .
C15A C -0.5282(14) 0.2044(13) 0.7334(10) 0.061(7) Uiso 1 1 d . . . . .
H15A H -0.570686 0.200589 0.718456 0.073 Uiso 1 1 calc R U . . .
C16A C -0.5202(12) 0.1860(11) 0.7710(9) 0.048(6) Uiso 1 1 d . . . . .
C17A C -0.4572(13) 0.1890(12) 0.7911(10) 0.059(7) Uiso 1 1 d . . . . .
H17A H -0.450278 0.17582 0.817725 0.071 Uiso 1 1 calc R U . . .
C18A C -0.4898(12) 0.2518(11) 0.6769(9) 0.046(6) Uiso 1 1 d . . . . .
H18A H -0.534085 0.245664 0.664785 0.055 Uiso 1 1 calc R U . . .
C19A C -0.1099(14) 0.3043(13) 0.7642(11) 0.065(8) Uiso 1 1 d . . . . .
H19A H -0.080865 0.282208 0.770846 0.098 Uiso 1 1 calc R U . . .
H19B H -0.116277 0.332669 0.797603 0.098 Uiso 1 1 calc R U . . .
H19C H -0.090816 0.327725 0.745656 0.098 Uiso 1 1 calc R U . . .
C20A C -0.3002(13) 0.3190(12) 0.8537(9) 0.053(6) Uiso 1 1 d . . . . .
H20A H -0.344337 0.321339 0.848271 0.079 Uiso 1 1 calc R U . . .
H20B H -0.269514 0.359128 0.862157 0.079 Uiso 1 1 calc R U . . .
H20C H -0.292854 0.307765 0.882656 0.079 Uiso 1 1 calc R U . . .
C1B C 0.4687(11) 0.8945(11) 0.6042(8) 0.042(5) Uiso 1 1 d . . . . .
H1BA H 0.493051 0.935131 0.611308 0.051 Uiso 1 1 calc R U . . .
C2B C 0.4745(10) 0.8430(9) 0.5580(7) 0.032(5) Uiso 1 1 d . . . . .
C3B C 0.4461(10) 0.7821(9) 0.5453(7) 0.032(5) Uiso 1 1 d . . . . .
C4B C 0.4616(11) 0.7369(11) 0.5028(8) 0.041(5) Uiso 1 1 d . . . . .
C5B C 0.5015(10) 0.7534(10) 0.4744(8) 0.036(5) Uiso 1 1 d . . . . .
H5B H 0.510497 0.722705 0.44549 0.043 Uiso 1 1 calc R U . . .
C6B C 0.5309(11) 0.8177(11) 0.4878(8) 0.042(5) Uiso 1 1 d . . . . .
C7B C 0.5200(11) 0.8625(11) 0.5297(8) 0.040(5) Uiso 1 1 d . . . . .
H7B H 0.54128 0.904786 0.540027 0.049 Uiso 1 1 calc R U . . .
C8B C 0.4424(11) 0.6735(11) 0.4967(9) 0.045(6) Uiso 1 1 d . . . . .
H8BA H 0.472095 0.670673 0.523641 0.054 Uiso 1 1 calc R U . . .
H8BB H 0.448337 0.646517 0.462131 0.054 Uiso 1 1 calc R U . . .
C9B C 0.3246(10) 0.6392(10) 0.4557(8) 0.034(5) Uiso 1 1 d . . . . .
H9BA H 0.33122 0.608119 0.423373 0.04 Uiso 1 1 calc R U . . .
H9BB H 0.332862 0.678438 0.452405 0.04 Uiso 1 1 calc R U . . .
C10B C 0.2552(11) 0.6190(11) 0.4593(9) 0.043(5) Uiso 1 1 d . . . . .
H10C H 0.229683 0.588834 0.424047 0.052 Uiso 1 1 calc R U . . .
H10D H 0.252552 0.597505 0.482213 0.052 Uiso 1 1 calc R U . . .
C11B C 0.2206(12) 0.7003(11) 0.4447(8) 0.043(5) Uiso 1 1 d . . . . .
H11C H 0.185932 0.673099 0.413249 0.052 Uiso 1 1 calc R U . . .
H11D H 0.261848 0.707679 0.433128 0.052 Uiso 1 1 calc R U . . .
C12B C 0.2068(12) 0.7615(11) 0.4724(9) 0.046(6) Uiso 1 1 d . . . . .
C13B C 0.2467(10) 0.8039(10) 0.5212(8) 0.036(5) Uiso 1 1 d . . . . .
C14B C 0.2371(11) 0.8626(11) 0.5470(9) 0.043(5) Uiso 1 1 d . . . . .
C15B C 0.1879(12) 0.8751(13) 0.5203(10) 0.055(7) Uiso 1 1 d . . . . .
H15B H 0.182051 0.914764 0.534991 0.065 Uiso 1 1 calc R U . . .
C16B C 0.1495(13) 0.8318(13) 0.4746(10) 0.059(7) Uiso 1 1 d . . . . .
C17B C 0.1580(13) 0.7758(12) 0.4506(10) 0.054(6) Uiso 1 1 d . . . . .
H17B H 0.129881 0.746191 0.418347 0.065 Uiso 1 1 calc R U . . .
C18B C 0.2739(12) 0.9063(12) 0.5986(9) 0.050(6) Uiso 1 1 d . . . . .
H18B H 0.264419 0.944446 0.611496 0.06 Uiso 1 1 calc R U . . .
C19B C 0.3661(14) 0.5889(12) 0.5051(10) 0.061(7) Uiso 1 1 d . . . . .
H19D H 0.376374 0.559631 0.47427 0.092 Uiso 1 1 calc R U . . .
H19E H 0.321684 0.5719 0.507218 0.092 Uiso 1 1 calc R U . . .
H19F H 0.395802 0.596321 0.53668 0.092 Uiso 1 1 calc R U . . .
C20B C 0.1618(14) 0.6467(13) 0.4913(11) 0.065(8) Uiso 1 1 d . . . . .
H20D H 0.134467 0.6104 0.46037 0.097 Uiso 1 1 calc R U . . .
H20E H 0.140645 0.679102 0.500941 0.097 Uiso 1 1 calc R U . . .
H20F H 0.168473 0.63558 0.520466 0.097 Uiso 1 1 calc R U . . .
C1C C 0.3623(10) 0.9149(10) 1.3343(8) 0.036(5) Uiso 1 1 d . . . . .
H1CA H 0.361045 0.898747 1.359508 0.043 Uiso 1 1 calc R U . . .
C2C C 0.4241(11) 0.9368(10) 1.3250(8) 0.040(5) Uiso 1 1 d . . . . .
C3C C 0.4312(9) 0.9546(9) 1.2835(7) 0.027(4) Uiso 1 1 d . . . . .
C4C C 0.4931(11) 0.9670(10) 1.2704(8) 0.038(5) Uiso 1 1 d . . . . .
C5C C 0.5460(12) 0.9702(10) 1.3029(8) 0.042(5) Uiso 1 1 d . . . . .
H5C H 0.587982 0.983924 1.297454 0.051 Uiso 1 1 calc R U . . .
C6C C 0.5382(12) 0.9533(11) 1.3442(9) 0.045(6) Uiso 1 1 d . . . . .
C7C C 0.4812(11) 0.9375(10) 1.3560(8) 0.041(5) Uiso 1 1 d . . . . .
H7C H 0.478 0.926786 1.384359 0.049 Uiso 1 1 calc R U . . .
C8C C 0.5004(13) 0.9732(12) 1.2221(9) 0.051(6) Uiso 1 1 d . . . . .
H8CA H 0.48748 0.931502 1.192785 0.061 Uiso 1 1 calc R U . . .
H8CB H 0.546643 0.99251 1.224916 0.061 Uiso 1 1 calc R U . . .
C9C C 0.4880(11) 1.0777(10) 1.2430(8) 0.038(5) Uiso 1 1 d . . . . .
H9CA H 0.531688 1.09202 1.237159 0.046 Uiso 1 1 calc R U . . .
H9CB H 0.493143 1.082606 1.279514 0.046 Uiso 1 1 calc R U . . .
C10C C 0.4499(11) 1.1195(10) 1.2374(8) 0.039(5) Uiso 1 1 d . . . . .
H10E H 0.480641 1.159049 1.243084 0.047 Uiso 1 1 calc R U . . .
H10F H 0.424371 1.100341 1.2011 0.047 Uiso 1 1 calc R U . . .
C11C C 0.4414(11) 1.1723(11) 1.3306(8) 0.044(6) Uiso 1 1 d . . . . .
H11E H 0.477427 1.157153 1.338407 0.053 Uiso 1 1 calc R U . . .
H11F H 0.459675 1.215224 1.335786 0.053 Uiso 1 1 calc R U . . .
C12C C 0.3971(10) 1.1703(10) 1.3665(8) 0.036(5) Uiso 1 1 d . . . . .
C13C C 0.3568(11) 1.1127(11) 1.3597(8) 0.042(5) Uiso 1 1 d . . . . .
C14C C 0.3166(11) 1.1131(10) 1.3957(8) 0.040(5) Uiso 1 1 d . . . . .
C15C C 0.3193(11) 1.1695(10) 1.4374(8) 0.037(5) Uiso 1 1 d . . . . .
H15C H 0.291584 1.169708 1.461214 0.045 Uiso 1 1 calc R U . . .
C16C C 0.3609(12) 1.2233(11) 1.4438(9) 0.045(6) Uiso 1 1 d . . . . .
C17C C 0.3973(12) 1.2233(12) 1.4070(9) 0.048(6) Uiso 1 1 d . . . . .
H17C H 0.423399 1.26146 1.409935 0.058 Uiso 1 1 calc R U . . .
C18C C 0.2707(11) 1.0566(11) 1.3898(9) 0.040(5) Uiso 1 1 d . . . . .
H18C H 0.249528 1.061136 1.418134 0.048 Uiso 1 1 calc R U . . .
C19C C 0.4578(11) 0.9981(10) 1.1519(8) 0.038(5) Uiso 1 1 d . . . . .
H19G H 0.43731 1.025146 1.143227 0.057 Uiso 1 1 calc R U . . .
H19H H 0.432519 0.955072 1.130005 0.057 Uiso 1 1 calc R U . . .
H19I H 0.501609 1.005018 1.145392 0.057 Uiso 1 1 calc R U . . .
C20C C 0.3604(12) 1.1614(12) 1.2588(10) 0.053(6) Uiso 1 1 d . . . . .
H20G H 0.355717 1.194729 1.289948 0.08 Uiso 1 1 calc R U . . .
H20H H 0.318273 1.13059 1.240824 0.08 Uiso 1 1 calc R U . . .
H20I H 0.377557 1.178147 1.235159 0.08 Uiso 1 1 calc R U . . .
O38W O 0.306(3) 0.220(3) 0.648(2) 0.11(2) Uiso 0.4 1 d . . P . .
O39W O -0.0145(14) 0.8403(13) 0.6606(10) 0.036(7) Uiso 0.5 1 d . . P . .
O40W O 0.4869(17) 0.690(3) 0.889(2) 0.126(19) Uiso 0.5 1 d D . P . .
O41W O 0.2510(18) 1.0988(17) 0.6056(13) 0.060(9) Uiso 0.5 1 d . . P . .
O42W O 0.2501(17) 1.0318(16) 0.7225(13) 0.059(9) Uiso 0.5 1 d . . P . .
O43W O -0.365(2) 0.7701(19) 0.8190(15) 0.121(13) Uiso 0.7 1 d . . P . .
O44W O 0.0273(17) 0.7264(16) 0.5267(13) 0.079(10) Uiso 0.6 1 d . . P . .
O45W O 0.0192(17) 0.8445(16) 0.5637(13) 0.058(9) Uiso 0.5 1 d . . P . .
O46W O 0.398(2) 1.0778(19) 0.8803(15) 0.076(11) Uiso 0.5 1 d . . P . .
O47W O 0.521(4) 0.750(3) 0.824(3) 0.12(2) Uiso 0.4 1 d . . P . .
O48W O 0.460(2) 0.840(2) 1.0955(16) 0.103(13) Uiso 0.6 1 d . . P . .
O49W O -0.020(2) 0.877(2) 1.3609(16) 0.082(12) Uiso 0.5 1 d . . P . .
O50W O -0.013(2) 0.352(2) 0.5776(18) 0.098(15) Uiso 0.5 1 d . . P . .
O51W O 0.286(3) 0.343(2) 0.597(2) 0.111(17) Uiso 0.5 1 d . . P . .
O52W O 0.385(3) 0.318(3) 0.640(2) 0.112(17) Uiso 0.5 1 d . . P . .
O53W O -0.308(3) 0.764(3) 1.239(2) 0.095(18) Uiso 0.4 1 d . . P . .
O54W O 0.430(2) 0.472(2) 0.8720(18) 0.098(15) Uiso 0.5 1 d . . P . .
O55W O -0.072(3) 0.514(3) 0.543(2) 0.113(17) Uiso 0.5 1 d . . P . .
O56W O -0.071(3) 0.777(3) 0.567(2) 0.114(17) Uiso 0.5 1 d . . P . .
O57W O -0.100(3) 0.640(3) 0.507(2) 0.13(2) Uiso 0.5 1 d . . P . .
O58W O 0.010(2) 0.466(2) 0.5801(19) 0.102(15) Uiso 0.5 1 d . . P . .
O59W O -0.045(3) 0.329(3) 0.657(3) 0.11(2) Uiso 0.4 1 d . . P . .
O60W O -0.364(4) 0.753(4) 0.949(3) 0.14(3) Uiso 0.4 1 d . . P . .
O61W O 0.046(3) 0.261(3) 0.764(2) 0.113(17) Uiso 0.5 1 d . . P . .

loop_
_atom_site_aniso_label
_atom_site_aniso_U_11
_atom_site_aniso_U_22
_atom_site_aniso_U_33
_atom_site_aniso_U_23
_atom_site_aniso_U_13
_atom_site_aniso_U_12
W2A 0.0287(4) 0.0360(5) 0.0467(5) 0.0240(4) 0.0032(4) 0.0106(4)
W3A 0.0426(5) 0.0386(5) 0.0473(5) 0.0257(4) -0.0073(4) 0.0065(4)
W4A 0.0475(6) 0.0412(6) 0.0516(6) 0.0183(5) 0.0182(5) 0.0116(5)
W5A 0.0332(5) 0.0353(5) 0.0456(5) 0.0152(4) 0.0030(4) 0.0167(4)
W6A 0.0418(5) 0.0344(5) 0.0448(5) 0.0221(4) 0.0038(4) 0.0176(4)
W7A 0.0421(5) 0.0341(5) 0.0546(6) 0.0248(4) 0.0018(4) 0.0058(4)
W8A 0.0569(7) 0.0398(6) 0.0467(6) 0.0203(5) -0.0096(5) 0.0006(5)
W9A 0.0724(8) 0.0470(6) 0.0413(5) 0.0216(5) 0.0103(5) 0.0068(6)
W10A 0.0657(7) 0.0468(6) 0.0544(6) 0.0132(5) 0.0228(5) 0.0183(6)
W11A 0.0464(6) 0.0374(5) 0.0578(6) 0.0161(5) 0.0074(5) 0.0237(5)
W12A 0.0607(7) 0.0338(5) 0.0507(6) 0.0137(5) 0.0034(5) 0.0092(5)
W2B 0.0537(6) 0.0649(7) 0.0639(6) 0.0462(6) 0.0355(5) 0.0387(6)
W3B 0.0626(7) 0.0388(6) 0.0715(7) 0.0302(5) 0.0372(6) 0.0219(5)
W4B 0.0309(5) 0.0456(6) 0.0486(5) 0.0209(4) 0.0146(4) 0.0135(4)
W5B 0.0332(5) 0.0479(6) 0.0412(5) 0.0188(4) 0.0151(4) 0.0183(4)
W6B 0.0493(6) 0.0935(9) 0.0489(6) 0.0425(6) 0.0252(5) 0.0398(6)
W7B 0.0968(10) 0.1133(11) 0.1010(10) 0.0886(9) 0.0701(8) 0.0742(9)
W8B 0.1013(11) 0.0680(8) 0.1277(12) 0.0699(9) 0.0795(10) 0.0430(8)
W9B 0.0496(7) 0.0469(6) 0.0818(8) 0.0237(6) 0.0316(6) 0.0072(5)
W10B 0.0426(6) 0.0602(7) 0.0687(7) 0.0339(6) 0.0322(5) 0.0205(5)
W11B 0.0478(6) 0.0836(8) 0.0520(6) 0.0350(6) 0.0292(5) 0.0339(6)
W12B 0.0860(10) 0.1047(11) 0.1073(10) 0.0819(9) 0.0713(8) 0.0565(9)
W2C 0.0344(5) 0.0389(5) 0.0350(4) 0.0210(4) 0.0086(4) 0.0215(4)
W3C 0.0297(4) 0.0395(5) 0.0329(4) 0.0213(4) 0.0064(3) 0.0162(4)
W4C 0.0433(5) 0.0456(5) 0.0299(4) 0.0160(4) 0.0063(4) 0.0276(5)
W5C 0.0344(5) 0.0555(6) 0.0387(5) 0.0301(4) 0.0130(4) 0.0245(4)
W6C 0.0353(5) 0.0434(5) 0.0476(5) 0.0295(4) 0.0096(4) 0.0174(4)
W7C 0.0360(5) 0.0359(5) 0.0345(4) 0.0172(4) 0.0039(4) 0.0164(4)
W8C 0.0321(4) 0.0364(5) 0.0290(4) 0.0181(4) 0.0049(3) 0.0167(4)
W9C 0.0396(5) 0.0318(5) 0.0320(4) 0.0143(4) 0.0022(4) 0.0178(4)
W10C 0.0396(5) 0.0473(6) 0.0350(4) 0.0198(4) 0.0092(4) 0.0281(4)
W11C 0.0300(5) 0.0583(6) 0.0471(5) 0.0343(5) 0.0129(4) 0.0221(4)
W12C 0.0298(4) 0.0403(5) 0.0355(4) 0.0208(4) 0.0039(3) 0.0164(4)
Dy1A 0.0326(5) 0.0355(6) 0.0416(5) 0.0226(5) 0.0039(4) 0.0117(5)
Dy1B 0.0363(6) 0.0380(6) 0.0415(6) 0.0201(5) 0.0146(4) 0.0165(5)
Dy1C 0.0333(5) 0.0425(6) 0.0348(5) 0.0217(5) 0.0081(4) 0.0190(5)
Br1A 0.166(4) 0.0626(19) 0.0446(15) 0.0080(14) -0.0093(18) 0.073(2)
Br2A 0.064(2) 0.110(3) 0.139(3) 0.087(3) 0.055(2) 0.033(2)
Br1B 0.0584(17) 0.076(2) 0.0483(14) 0.0215(14) 0.0242(12) -0.0027(15)
Br2B 0.101(3) 0.142(3) 0.088(2) 0.068(2) 0.020(2) 0.086(3)
Br1C 0.0434(16) 0.136(3) 0.160(3) 0.124(3) -0.0198(19) 0.0028(19)
Br2C 0.084(2) 0.0632(19) 0.0545(16) 0.0052(14) 0.0132(15) 0.0340(17)
Ge1A 0.0331(12) 0.0250(11) 0.0349(11) 0.0133(9) 0.0042(9) 0.0100(10)
Ge1B 0.0444(14) 0.0501(15) 0.0569(15) 0.0355(13) 0.0319(12) 0.0263(12)
Ge1C 0.0262(10) 0.0286(11) 0.0242(9) 0.0140(8) 0.0063(8) 0.0175(9)
K1 0.117(11) 0.127(12) 0.076(8) 0.047(8) 0.045(8) 0.062(10)
K2 0.047(3) 0.049(3) 0.053(3) 0.025(3) 0.015(2) 0.022(3)
K3 0.071(5) 0.190(9) 0.073(4) 0.080(5) 0.025(4) 0.066(6)
K4 0.122(13) 0.103(11) 0.098(10) 0.022(9) 0.025(9) 0.053(10)
K5 0.129(12) 0.185(15) 0.062(7) 0.074(9) 0.068(8) 0.090(12)
K6 0.108(7) 0.109(7) 0.213(11) 0.091(8) 0.092(8) 0.041(6)
K7 0.097(12) 0.100(12) 0.105(12) 0.050(10) 0.037(10) 0.043(10)
K8 0.096(11) 0.131(14) 0.197(17) 0.008(12) -0.005(11) 0.047(10)
K9 0.165(19) 0.115(15) 0.136(16) 0.082(13) 0.070(14) 0.083(14)
K10 0.097(11) 0.090(11) 0.095(11) 0.025(8) 0.043(9) 0.018(8)
K11 0.123(11) 0.115(11) 0.089(8) 0.029(8) -0.010(8) -0.008(9)
K12 0.054(3) 0.043(3) 0.043(3) 0.017(2) -0.003(2) 0.007(3)
K13 0.113(14) 0.23(2) 0.149(16) 0.118(17) 0.015(12) 0.024(15)
K14 0.16(3) 0.070(18) 0.10(2) 0.039(16) -0.01(2) 0.009(19)
K15 0.102(11) 0.099(11) 0.098(10) 0.032(8) 0.028(8) 0.017(9)
K16 0.095(12) 0.144(16) 0.066(9) 0.061(10) -0.001(8) 0.010(11)
O2A 0.041(9) 0.046(10) 0.056(10) 0.027(8) 0.010(7) 0.015(8)
O3A 0.057(11) 0.050(10) 0.062(10) 0.034(9) -0.008(8) 0.022(9)
O4A 0.078(14) 0.043(10) 0.080(13) 0.026(10) 0.035(11) 0.014(10)
O5A 0.042(9) 0.030(8) 0.057(9) 0.017(7) 0.001(7) 0.019(7)
O6A 0.058(11) 0.050(10) 0.064(10) 0.046(9) 0.010(8) 0.017(9)
O7A 0.053(11) 0.064(12) 0.079(12) 0.047(10) 0.010(9) 0.015(10)
O8A 0.053(11) 0.049(11) 0.084(13) 0.032(10) -0.008(10) 0.001(9)
O9A 0.112(17) 0.056(12) 0.049(10) 0.027(9) 0.012(11) 0.006(12)
O10A 0.067(14) 0.115(19) 0.081(14) 0.022(13) 0.049(11) 0.047(14)
O11A 0.075(13) 0.069(13) 0.070(12) 0.018(10) 0.007(10) 0.055(11)
O12A 0.056(12) 0.051(11) 0.068(12) 0.017(9) 0.010(9) 0.011(9)
O13A 0.029(8) 0.044(9) 0.057(9) 0.031(8) 0.003(7) 0.007(7)
O14A 0.028(8) 0.040(9) 0.054(9) 0.028(7) -0.008(7) 0.012(7)
O15A 0.042(9) 0.041(9) 0.048(9) 0.030(7) -0.008(7) 0.009(7)
O16A 0.046(10) 0.067(12) 0.059(10) 0.043(9) 0.006(8) 0.009(9)
O17A 0.029(8) 0.040(9) 0.046(8) 0.025(7) 0.003(6) 0.013(7)
O18A 0.040(9) 0.045(9) 0.040(8) 0.022(7) 0.007(7) 0.014(8)
O19A 0.037(9) 0.045(9) 0.057(9) 0.035(8) 0.005(7) 0.011(7)
O20A 0.039(9) 0.048(10) 0.043(9) 0.023(8) -0.013(7) -0.005(8)
O21A 0.062(11) 0.061(11) 0.047(9) 0.039(9) 0.013(8) 0.001(9)
O22A 0.032(8) 0.044(9) 0.050(9) 0.012(8) 0.016(7) 0.007(7)
O23A 0.030(8) 0.026(8) 0.049(8) 0.013(7) 0.005(6) 0.016(6)
O24A 0.039(9) 0.041(9) 0.053(9) 0.033(8) 0.002(7) 0.003(7)
O25A 0.047(10) 0.052(11) 0.062(10) 0.032(9) -0.009(8) 0.006(9)
O26A 0.075(12) 0.051(10) 0.035(8) 0.025(8) 0.003(8) 0.013(9)
O27A 0.058(11) 0.048(10) 0.047(9) 0.017(8) 0.014(8) 0.008(9)
O28A 0.039(10) 0.048(10) 0.079(12) 0.025(9) 0.024(9) 0.016(8)
O29A 0.048(10) 0.052(10) 0.067(11) 0.027(9) 0.017(8) 0.034(9)
O30A 0.059(10) 0.034(9) 0.043(8) 0.016(7) 0.003(7) 0.029(8)
O31A 0.072(12) 0.033(9) 0.048(9) 0.026(7) 0.014(8) 0.009(8)
O32A 0.061(11) 0.045(10) 0.057(10) 0.034(8) -0.009(8) 0.000(9)
O33A 0.092(15) 0.039(10) 0.054(10) 0.017(8) 0.021(10) 0.014(10)
O34A 0.039(9) 0.053(11) 0.077(11) 0.034(9) 0.025(8) 0.018(8)
O35A 0.042(9) 0.025(8) 0.060(10) 0.007(7) -0.015(8) 0.002(7)
O36A 0.080(13) 0.029(9) 0.046(9) 0.008(7) 0.011(9) 0.013(9)
O37A 0.048(9) 0.027(8) 0.042(8) 0.027(7) 0.003(7) 0.004(7)
O38A 0.050(10) 0.029(8) 0.038(8) 0.013(7) 0.013(7) 0.003(7)
O39A 0.028(8) 0.038(9) 0.045(8) 0.020(7) 0.002(6) 0.014(7)
O40A 0.045(10) 0.042(9) 0.042(9) 0.017(7) -0.001(7) 0.000(8)
O2B 0.062(11) 0.058(11) 0.075(11) 0.044(10) 0.032(9) 0.041(10)
O3B 0.084(14) 0.027(9) 0.081(13) 0.019(9) 0.039(11) 0.016(9)
O4B 0.032(9) 0.053(10) 0.054(9) 0.020(8) 0.013(7) 0.008(8)
O5B 0.029(8) 0.047(10) 0.063(10) 0.015(8) 0.013(7) 0.021(8)
O6B 0.049(11) 0.104(16) 0.051(10) 0.036(10) 0.013(8) 0.038(11)
O7B 0.16(2) 0.16(2) 0.14(2) 0.13(2) 0.110(19) 0.11(2)
O8B 0.14(2) 0.059(14) 0.17(2) 0.078(16) 0.09(2) 0.049(15)
O9B 0.057(13) 0.060(13) 0.103(16) 0.016(12) 0.018(11) 0.001(11)
O10B 0.036(9) 0.049(10) 0.083(12) 0.026(9) 0.030(9) 0.004(8)
O11B 0.043(11) 0.15(2) 0.072(13) 0.050(14) 0.031(10) 0.047(13)
O12B 0.113(19) 0.15(2) 0.119(19) 0.101(18) 0.085(16) 0.058(18)
O13B 0.048(10) 0.066(11) 0.050(9) 0.040(9) 0.025(8) 0.028(9)
O14B 0.126(19) 0.050(11) 0.090(14) 0.052(11) 0.071(13) 0.038(12)
O15B 0.055(11) 0.040(9) 0.054(9) 0.023(8) 0.026(8) 0.013(8)
O16B 0.028(8) 0.039(9) 0.057(9) 0.025(7) 0.022(7) 0.008(7)
O17B 0.042(9) 0.046(9) 0.039(8) 0.022(7) 0.011(7) 0.015(8)
O18B 0.043(10) 0.063(11) 0.071(11) 0.045(9) 0.033(8) 0.028(9)
O19B 0.077(13) 0.109(16) 0.094(14) 0.081(13) 0.059(11) 0.079(13)
O20B 0.081(14) 0.045(10) 0.083(13) 0.038(10) 0.047(11) 0.028(10)
O21B 0.047(11) 0.046(10) 0.077(12) 0.019(9) 0.023(9) 0.013(9)
O22B 0.039(9) 0.060(10) 0.063(10) 0.045(9) 0.037(8) 0.035(8)
O23B 0.027(8) 0.073(12) 0.053(9) 0.031(9) 0.019(7) 0.020(8)
O24B 0.070(9) 0.112(10) 0.050(7) 0.044(7) 0.031(6) 0.032(7)
O25B 0.093(16) 0.053(12) 0.132(18) 0.054(13) 0.062(14) 0.044(12)
O26B 0.070(13) 0.060(12) 0.126(17) 0.059(12) 0.048(13) 0.033(11)
O27B 0.046(10) 0.040(10) 0.058(10) 0.005(8) 0.023(8) 0.009(8)
O28B 0.033(8) 0.034(9) 0.056(9) 0.016(7) 0.013(7) 0.007(7)
O29B 0.048(10) 0.074(12) 0.058(10) 0.032(9) 0.023(8) 0.038(10)
O30B 0.067(12) 0.088(14) 0.039(9) 0.036(9) 0.032(8) 0.040(11)
O31B 0.070(9) 0.078(9) 0.073(8) 0.042(7) 0.047(7) 0.026(7)
O32B 0.128(19) 0.073(14) 0.102(15) 0.056(12) 0.091(15) 0.064(14)
O33B 0.046(8) 0.068(9) 0.074(8) 0.025(7) 0.031(7) 0.014(7)
O34B 0.048(10) 0.075(12) 0.047(9) 0.033(9) 0.022(8) 0.033(9)
O35B 0.105(16) 0.14(2) 0.058(11) 0.066(13) 0.055(11) 0.090(16)
O36B 0.053(11) 0.097(15) 0.098(14) 0.069(13) 0.048(10) 0.047(11)
O37B 0.074(12) 0.051(10) 0.045(9) 0.033(8) 0.027(8) 0.020(9)
O38B 0.047(10) 0.052(10) 0.045(9) 0.027(8) 0.015(7) 0.008(8)
O39B 0.054(11) 0.073(12) 0.058(10) 0.044(9) 0.039(8) 0.031(10)
O40B 0.052(11) 0.050(11) 0.092(13) 0.039(10) 0.041(10) 0.018(9)
O2C 0.047(9) 0.062(11) 0.050(9) 0.038(8) 0.032(7) 0.038(9)
O3C 0.031(8) 0.074(12) 0.048(9) 0.044(9) 0.011(7) 0.017(8)
O4C 0.081(12) 0.058(11) 0.016(7) 0.004(7) 0.002(7) 0.046(10)
O5C 0.044(9) 0.073(12) 0.044(9) 0.045(8) 0.014(7) 0.025(9)
O6C 0.055(11) 0.046(10) 0.056(10) 0.030(8) 0.008(8) 0.011(9)
O7C 0.041(9) 0.041(9) 0.043(8) 0.016(7) 0.002(7) 0.019(8)
O8C 0.040(9) 0.049(9) 0.034(8) 0.029(7) 0.001(6) 0.012(7)
O9C 0.060(11) 0.039(9) 0.038(8) 0.017(7) 0.000(7) 0.013(8)
O10C 0.039(9) 0.064(11) 0.039(8) 0.023(8) 0.009(7) 0.037(8)
O11C 0.031(8) 0.082(13) 0.063(10) 0.045(10) 0.023(8) 0.032(9)
O12C 0.049(10) 0.051(10) 0.033(8) 0.026(7) 0.002(7) 0.015(8)
O13C 0.033(8) 0.042(9) 0.034(7) 0.019(7) 0.003(6) 0.018(7)
O14C 0.039(8) 0.033(8) 0.038(8) 0.020(7) 0.003(6) 0.014(7)
O15C 0.028(8) 0.046(9) 0.052(9) 0.032(7) 0.007(7) 0.021(7)
O16C 0.030(7) 0.025(7) 0.029(7) 0.016(6) -0.002(6) 0.002(6)
O17C 0.030(8) 0.050(9) 0.037(7) 0.028(7) 0.007(6) 0.028(7)
O18C 0.026(8) 0.060(10) 0.064(10) 0.045(8) 0.026(7) 0.033(8)
O19C 0.041(8) 0.029(8) 0.035(7) 0.013(6) 0.007(6) 0.021(7)
O20C 0.039(8) 0.027(7) 0.026(7) 0.020(6) 0.013(6) 0.008(6)
O21C 0.036(8) 0.043(9) 0.053(9) 0.037(7) 0.009(7) 0.022(7)
O22C 0.039(9) 0.057(10) 0.035(8) 0.020(7) 0.014(7) 0.028(8)
O23C 0.039(7) 0.050(7) 0.028(6) 0.028(5) 0.001(5) 0.013(6)
O24C 0.035(8) 0.028(8) 0.033(7) 0.011(6) 0.009(6) 0.012(6)
O25C 0.051(10) 0.061(11) 0.035(8) 0.031(8) 0.000(7) 0.028(9)
O26C 0.034(8) 0.017(6) 0.018(6) 0.002(5) -0.012(5) 0.002(6)
O27C 0.066(11) 0.049(10) 0.028(7) 0.013(7) -0.005(7) 0.037(9)
O28C 0.044(9) 0.057(10) 0.045(8) 0.028(8) 0.016(7) 0.040(8)
O29C 0.038(9) 0.062(11) 0.056(9) 0.038(8) 0.015(7) 0.030(8)
O30C 0.033(8) 0.051(10) 0.053(9) 0.035(8) 0.004(7) 0.012(8)
O31C 0.036(8) 0.038(9) 0.041(8) 0.018(7) 0.007(7) 0.013(7)
O32C 0.026(7) 0.053(10) 0.038(8) 0.020(7) 0.003(6) 0.023(7)
O33C 0.050(10) 0.043(9) 0.037(8) 0.016(7) 0.005(7) 0.033(8)
O34C 0.038(8) 0.066(11) 0.045(8) 0.040(8) 0.026(7) 0.036(8)
O35C 0.031(8) 0.060(10) 0.033(7) 0.032(7) 0.005(6) 0.011(7)
O36C 0.044(9) 0.038(8) 0.031(7) 0.016(6) 0.003(6) 0.023(7)
O37C 0.022(7) 0.038(8) 0.043(8) 0.026(7) 0.007(6) 0.009(6)
O38C 0.046(9) 0.038(8) 0.028(7) 0.017(6) 0.011(6) 0.029(7)
O39C 0.037(8) 0.057(10) 0.040(8) 0.029(7) 0.007(6) 0.030(8)
O40C 0.027(7) 0.037(8) 0.031(7) 0.017(6) 0.009(6) 0.019(6)
O1LA 0.049(10) 0.040(9) 0.047(9) 0.021(7) 0.005(7) 0.023(8)
O2LA 0.030(8) 0.033(8) 0.038(8) 0.019(7) -0.003(6) 0.005(7)
O3LA 0.056(10) 0.030(8) 0.046(9) 0.021(7) 0.007(7) 0.018(8)
O4LA 0.045(10) 0.044(10) 0.055(10) 0.023(8) -0.010(8) 0.008(8)
O1LB 0.044(9) 0.040(9) 0.032(7) 0.020(7) 0.008(6) 0.016(7)
O2LB 0.032(8) 0.044(9) 0.043(8) 0.026(7) 0.007(6) 0.015(7)
O3LB 0.032(8) 0.047(9) 0.043(8) 0.026(7) 0.014(6) 0.022(7)
O4LB 0.032(8) 0.033(9) 0.067(10) 0.023(8) 0.011(8) 0.008(7)
O1LC 0.040(9) 0.048(9) 0.036(8) 0.026(7) 0.008(7) 0.017(8)
O2LC 0.038(8) 0.056(10) 0.046(8) 0.034(8) 0.017(7) 0.040(8)
O3LC 0.037(8) 0.046(9) 0.036(8) 0.014(7) 0.015(6) 0.029(7)
O4LC 0.053(10) 0.043(9) 0.023(7) 0.015(7) 0.001(6) 0.016(8)
N1A 0.026(9) 0.053(12) 0.041(10) 0.022(9) 0.005(8) 0.021(9)
N2A 0.056(12) 0.020(9) 0.040(10) 0.010(8) 0.006(9) 0.012(9)
N1B 0.047(11) 0.027(9) 0.025(8) 0.013(7) -0.005(8) 0.008(8)
N2B 0.044(11) 0.039(11) 0.036(10) 0.020(9) 0.007(8) -0.004(9)
N1C 0.055(12) 0.060(13) 0.039(10) 0.032(10) 0.023(9) 0.037(11)
N2C 0.022(9) 0.026(9) 0.048(10) 0.016(8) -0.008(7) -0.003(7)

loop_
_atom_type_symbol
_atom_type_description
_atom_type_scat_dispersion_real
_atom_type_scat_dispersion_imag
_atom_type_scat_source
C C 0.0033 0.0016 'International Tables Vol C Tables 4.2.6.8 and 6.1.1.4'
H H 0 0 'International Tables Vol C Tables 4.2.6.8 and 6.1.1.4'
Br Br -0.2901 2.4595 'International Tables Vol C Tables 4.2.6.8 and 6.1.1.4'
Dy Dy -0.1892 4.4098 'International Tables Vol C Tables 4.2.6.8 and 6.1.1.4'
Ge Ge 0.1547 1.8001 'International Tables Vol C Tables 4.2.6.8 and 6.1.1.4'
K K 0.2009 0.2494 'International Tables Vol C Tables 4.2.6.8 and 6.1.1.4'
N N 0.0061 0.0033 'International Tables Vol C Tables 4.2.6.8 and 6.1.1.4'
O O 0.0106 0.006 'International Tables Vol C Tables 4.2.6.8 and 6.1.1.4'
W W -0.849 6.8722 'International Tables Vol C Tables 4.2.6.8 and 6.1.1.4'

loop_
_exptl_crystal_face_index_h
_exptl_crystal_face_index_k
_exptl_crystal_face_index_l
_exptl_crystal_face_perp_dist
14 27 -14 0.0839
-26 21 8 0.1131
-20 -15 -3 0.1123
-6 0 -34 0.1254
-21 -19 15 0.1207
10 -18 -23 0.0975
-20 31 -11 0.1052
19 -30 1 0.0942
20 -10 -27 0.0723
-30 16 1 0.109
27 -14 -15 0.066
6 -1 34 0.1621
22 9 -30 0.0866

loop_
_geom_angle_atom_site_label_1
_geom_angle_atom_site_label_2
_geom_angle_atom_site_label_3
_geom_angle
_geom_angle_site_symmetry_1
_geom_angle_site_symmetry_3
_geom_angle_publ_flag
O2A W2A O13A 100.1(7) . . ?
O2A W2A O14A 99.2(7) . . ?
O2A W2A O18A 99.7(7) . . ?
O2A W2A O19A 94.4(7) . . ?
O2A W2A O37A 172.2(6) . . ?
O13A W2A O14A 96.7(6) . . ?
O13A W2A O18A 93.7(6) . . ?
O13A W2A O19A 164.4(7) . . ?
O13A W2A O37A 83.7(6) . . ?
O14A W2A O18A 156.3(6) . . ?
O14A W2A O19A 86.2(6) . . ?
O14A W2A O37A 73.5(6) . . ?
O18A W2A O19A 78.3(6) . . ?
O18A W2A O37A 86.7(6) . . ?
O19A W2A O37A 82.5(6) . . ?
O3A W3A O14A 100.4(7) . . ?
O3A W3A O15A 101.9(7) . . ?
O3A W3A O20A 91.6(7) . . ?
O3A W3A O21A 99.9(8) . . ?
O3A W3A O37A 171.7(7) . . ?
O14A W3A O20A 84.6(6) . . ?
O14A W3A O37A 73.6(5) . . ?
O15A W3A O14A 94.9(7) . . ?
O15A W3A O20A 166.4(6) . . ?
O15A W3A O21A 94.3(7) . . ?
O15A W3A O37A 84.6(6) . . ?
O20A W3A O37A 82.2(5) . . ?
O21A W3A O14A 155.5(6) . . ?
O21A W3A O20A 81.2(7) . . ?
O21A W3A O37A 84.7(6) . . ?
O4A W4A O16A 104.0(8) . . ?
O4A W4A O22A 101.9(8) . . ?
O4A W4A O27A 99.4(8) . . ?
O4A W4A O28A 94.7(8) . . ?
O4A W4A O38A 163.6(7) . . ?
O16A W4A O22A 93.1(7) . . ?
O16A W4A O27A 92.3(7) . . ?
O16A W4A O28A 161.3(7) . . ?
O16A W4A O38A 90.5(7) . . ?
O22A W4A O27A 156.1(7) . . ?
O22A W4A O28A 84.3(7) . . ?
O22A W4A O38A 84.7(6) . . ?
O27A W4A O28A 83.2(7) . . ?
O27A W4A O38A 72.0(6) . . ?
O28A W4A O38A 70.9(6) . . ?
O5A W5A O17A 103.5(6) . . ?
O5A W5A O22A 102.0(7) . . ?
O5A W5A O23A 98.7(7) . . ?
O5A W5A O29A 95.3(7) . . ?
O5A W5A O39A 162.4(6) . . ?
O17A W5A O22A 93.9(7) . . ?
O17A W5A O23A 92.7(6) . . ?
O17A W5A O29A 161.1(7) . . ?
O17A W5A O39A 91.7(6) . . ?
O22A W5A O23A 156.0(6) . . ?
O22A W5A O29A 84.1(7) . . ?
O22A W5A O39A 85.4(6) . . ?
O23A W5A O29A 82.2(6) . . ?
O23A W5A O39A 71.4(5) . . ?
O29A W5A O39A 69.4(6) . . ?
O6A W6A K11 86.5(6) . . ?
O6A W6A O18A 101.7(7) . . ?
O6A W6A O23A 99.3(7) . . ?
O6A W6A O24A 100.9(7) . . ?
O6A W6A O30A 99.8(7) . . ?
O6A W6A O39A 170.7(6) . . ?
O18A W6A K11 131.0(5) . . ?
O18A W6A O23A 94.5(6) . . ?
O18A W6A O24A 85.7(6) . . ?
O18A W6A O30A 157.9(6) . . ?
O18A W6A O39A 85.6(6) . . ?
O23A W6A K11 132.2(4) . . ?
O23A W6A O24A 159.4(6) . . ?
O23A W6A O30A 86.8(6) . . ?
O23A W6A O39A 74.3(6) . . ?
O24A W6A K11 45.5(5) . . ?
O24A W6A O30A 85.5(7) . . ?
O24A W6A O39A 85.2(6) . . ?
O30A W6A K11 45.7(5) . . ?
O30A W6A O39A 73.5(6) . . ?
O39A W6A K11 92.9(4) . . ?
O7A W7A O19A 103.5(8) . . ?
O7A W7A O24A 103.0(7) . . ?
O7A W7A O25A 97.2(8) . . ?
O7A W7A O31A 98.1(8) . . ?
O7A W7A O40A 167.3(7) . . ?
O19A W7A O24A 88.6(7) . . ?
O19A W7A O25A 91.5(7) . . ?
O19A W7A O31A 158.4(7) . . ?
O19A W7A O40A 85.9(6) . . ?
O24A W7A O25A 159.2(7) . . ?
O24A W7A O31A 86.9(7) . . ?
O24A W7A O40A 85.5(6) . . ?
O25A W7A O31A 85.5(7) . . ?
O25A W7A O40A 73.7(6) . . ?
O31A W7A O40A 72.7(6) . . ?
O8A W8A O20A 104.2(8) . . ?
O8A W8A O25A 99.9(8) . . ?
O8A W8A O26A 101.0(8) . . ?
O8A W8A O32A 98.7(8) . . ?
O8A W8A O40A 168.7(7) . . ?
O20A W8A O25A 90.9(7) . . ?
O20A W8A O26A 89.2(7) . . ?
O20A W8A O32A 157.1(6) . . ?
O20A W8A O40A 85.6(6) . . ?
O25A W8A O40A 74.0(6) . . ?
O26A W8A O25A 158.4(6) . . ?
O26A W8A O32A 87.3(7) . . ?
O26A W8A O40A 84.6(6) . . ?
O32A W8A O25A 84.2(7) . . ?
O32A W8A O40A 71.5(6) . . ?
O9A W9A O21A 103.2(9) . . ?
O9A W9A O26A 102.1(8) . . ?
O9A W9A O27A 98.3(8) . . ?
O9A W9A O33A 100.7(9) . . ?
O9A W9A O38A 169.6(8) . . ?
O21A W9A O26A 86.4(7) . . ?
O21A W9A O27A 90.3(7) . . ?
O21A W9A O33A 156.0(7) . . ?
O21A W9A O38A 82.9(6) . . ?
O26A W9A O38A 86.5(6) . . ?
O27A W9A O26A 159.6(7) . . ?
O27A W9A O38A 73.1(6) . . ?
O33A W9A O26A 86.4(8) . . ?
O33A W9A O27A 88.4(8) . . ?
O33A W9A O38A 73.8(6) . . ?
O10A W10A O28A 101.6(9) . . ?
O10A W10A O33A 101.0(9) . . ?
O10A W10A O34A 101.1(9) . . ?
O10A W10A O36A 101.9(9) . . ?
O10A W10A O38A 171.2(9) . . ?
O28A W10A O33A 89.6(8) . . ?
O28A W10A O34A 91.0(8) . . ?
O28A W10A O36A 156.5(7) . . ?
O28A W10A O38A 73.6(6) . . ?
O33A W10A O38A 71.9(6) . . ?
O34A W10A O33A 157.3(7) . . ?
O34A W10A O36A 84.8(7) . . ?
O34A W10A O38A 86.5(6) . . ?
O36A W10A O33A 85.6(8) . . ?
O36A W10A O38A 83.1(6) . . ?
O11A W11A K7 85.8(8) . . ?
O11A W11A O29A 101.8(8) . . ?
O11A W11A O30A 99.2(8) . . ?
O11A W11A O34A 101.7(8) . . ?
O11A W11A O35A 101.2(8) . . ?
O11A W11A O39A 170.6(7) . . ?
O29A W11A K7 47.6(6) . . ?
O29A W11A O30A 90.9(7) . . ?
O29A W11A O34A 88.9(7) . . ?
O29A W11A O35A 157.0(6) . . ?
O29A W11A O39A 73.4(6) . . ?
O30A W11A K7 138.0(5) . . ?
O30A W11A O34A 158.7(6) . . ?
O30A W11A O35A 87.2(7) . . ?
O30A W11A O39A 73.2(5) . . ?
O34A W11A K7 48.7(6) . . ?
O34A W11A O35A 84.7(7) . . ?
O34A W11A O39A 86.4(6) . . ?
O35A W11A K7 133.0(6) . . ?
O35A W11A O39A 84.2(6) . . ?
O39A W11A K7 96.2(4) . . ?
O12A W12A O31A 100.8(8) . . ?
O12A W12A O32A 100.7(8) . . ?
O12A W12A O35A 101.6(8) . . ?
O12A W12A O36A 102.2(8) . . ?
O12A W12A O40A 171.5(7) . . ?
O31A W12A O40A 74.2(6) . . ?
O32A W12A O31A 86.7(7) . . ?
O32A W12A O40A 72.5(6) . . ?
O35A W12A O31A 88.2(7) . . ?
O35A W12A O32A 157.8(7) . . ?
O35A W12A O36A 86.3(7) . . ?
O35A W12A O40A 85.3(6) . . ?
O36A W12A O31A 156.9(7) . . ?
O36A W12A O32A 89.9(7) . . ?
O36A W12A O40A 83.0(6) . . ?
O2B W2B O13B 102.1(7) . . ?
O2B W2B O14B 99.1(9) . . ?
O2B W2B O18B 101.0(8) . . ?
O2B W2B O19B 92.9(7) . . ?
O2B W2B O37B 171.5(7) . . ?
O13B W2B O14B 97.5(7) . . ?
O13B W2B O18B 92.1(7) . . ?
O13B W2B O19B 163.9(7) . . ?
O13B W2B O37B 83.3(6) . . ?
O14B W2B O18B 155.4(8) . . ?
O14B W2B O19B 86.0(8) . . ?
O14B W2B O37B 73.4(8) . . ?
O18B W2B O19B 79.0(7) . . ?
O18B W2B O37B 85.3(6) . . ?
O19B W2B O37B 82.7(6) . . ?
O3B W3B O14B 100.8(9) . . ?
O3B W3B O15B 100.1(8) . . ?
O3B W3B O20B 93.6(8) . . ?
O3B W3B O21B 100.3(9) . . ?
O3B W3B O37B 172.5(8) . . ?
O14B W3B O20B 84.7(7) . . ?
O14B W3B O21B 154.7(7) . . ?
O14B W3B O37B 72.9(7) . . ?
O15B W3B O14B 94.4(7) . . ?
O15B W3B O20B 166.1(7) . . ?
O15B W3B O21B 95.3(8) . . ?
O15B W3B O37B 84.7(6) . . ?
O20B W3B O37B 81.8(6) . . ?
O21B W3B O20B 80.3(8) . . ?
O21B W3B O37B 84.9(7) . . ?
O4B W4B O16B 103.6(7) . . ?
O4B W4B O22B 101.9(7) . . ?
O4B W4B O27B 100.6(8) . . ?
O4B W4B O28B 95.3(7) . . ?
O4B W4B O38B 165.0(6) . . ?
O16B W4B O22B 92.6(6) . . ?
O16B W4B O27B 93.2(7) . . ?
O16B W4B O28B 161.1(7) . . ?
O16B W4B O38B 90.0(6) . . ?
O22B W4B O27B 154.7(7) . . ?
O22B W4B O28B 83.8(6) . . ?
O22B W4B O38B 83.6(6) . . ?
O27B W4B O28B 82.8(6) . . ?
O27B W4B O38B 71.8(7) . . ?
O28B W4B O38B 71.2(6) . . ?
O5B W5B O17B 105.8(7) . . ?
O5B W5B O22B 101.7(7) . . ?
O5B W5B O23B 99.8(7) . . ?
O5B W5B O29B 93.8(7) . . ?
O5B W5B O39B 162.8(7) . . ?
O17B W5B O22B 93.6(6) . . ?
O17B W5B O23B 91.5(6) . . ?
O17B W5B O29B 160.2(7) . . ?
O17B W5B O39B 89.8(6) . . ?
O22B W5B O23B 155.5(6) . . ?
O22B W5B O29B 85.1(6) . . ?
O22B W5B O39B 84.2(6) . . ?
O23B W5B O29B 82.1(6) . . ?
O23B W5B O39B 72.0(7) . . ?
O29B W5B O39B 70.4(6) . . ?
O6B W6B O18B 104.7(8) . . ?
O6B W6B O23B 98.7(8) . . ?
O6B W6B O24B 103.1(9) . . ?
O6B W6B O30B 97.6(8) . . ?
O6B W6B O39B 168.5(8) . . ?
O18B W6B O23B 92.1(7) . . ?
O18B W6B O24B 85.1(7) . . ?
O18B W6B O30B 157.5(7) . . ?
O18B W6B O39B 83.9(6) . . ?
O23B W6B O24B 158.0(7) . . ?
O23B W6B O30B 87.8(7) . . ?
O23B W6B O39B 72.9(6) . . ?
O24B W6B O39B 85.1(7) . . ?
O30B W6B O24B 86.5(8) . . ?
O30B W6B O39B 74.6(6) . . ?
O7B W7B O19B 103.1(8) . . ?
O7B W7B O24B 100.4(12) . . ?
O7B W7B O25B 101.9(12) . . ?
O7B W7B O31B 101.1(9) . . ?
O7B W7B O40B 169.1(9) . . ?
O19B W7B O24B 88.8(9) . . ?
O19B W7B O25B 90.6(10) . . ?
O19B W7B O31B 155.7(8) . . ?
O19B W7B O40B 86.1(7) . . ?
O24B W7B O25B 157.2(9) . . ?
O24B W7B O31B 84.8(8) . . ?
O24B W7B O40B 85.4(8) . . ?
O25B W7B O31B 86.5(8) . . ?
O25B W7B O40B 71.8(8) . . ?
O31B W7B O40B 70.1(7) . . ?
O8B W8B O20B 105.8(9) . . ?
O8B W8B O25B 100.4(11) . . ?
O8B W8B O26B 100.5(11) . . ?
O8B W8B O32B 98.1(10) . . ?
O8B W8B O40B 167.4(9) . . ?
O20B W8B O25B 90.1(9) . . ?
O20B W8B O26B 89.2(8) . . ?
O20B W8B O32B 156.1(8) . . ?
O20B W8B O40B 85.0(7) . . ?
O25B W8B O26B 158.5(8) . . ?
O25B W8B O32B 86.4(9) . . ?
O25B W8B O40B 72.7(7) . . ?
O26B W8B O32B 85.5(9) . . ?
O26B W8B O40B 85.8(8) . . ?
O32B W8B O40B 71.4(8) . . ?
O9B W9B O21B 102.0(9) . . ?
O9B W9B O26B 100.6(10) . . ?
O9B W9B O27B 99.1(10) . . ?
O9B W9B O33B 100.5(9) . . ?
O9B W9B O38B 171.5(9) . . ?
O21B W9B O26B 86.7(8) . . ?
O21B W9B O33B 157.4(8) . . ?
O21B W9B O38B 83.5(7) . . ?
O26B W9B O33B 86.3(8) . . ?
O26B W9B O38B 86.0(8) . . ?
O27B W9B O21B 90.9(7) . . ?
O27B W9B O26B 160.2(8) . . ?
O27B W9B O33B 88.5(7) . . ?
O27B W9B O38B 74.2(6) . . ?
O33B W9B O38B 74.5(7) . . ?
O10B W10B O28B 103.5(8) . . ?
O10B W10B O33B 98.0(8) . . ?
O10B W10B O34B 102.8(7) . . ?
O10B W10B O36B 100.0(8) . . ?
O10B W10B O38B 170.3(7) . . ?
O28B W10B O33B 90.3(7) . . ?
O28B W10B O34B 92.1(7) . . ?
O28B W10B O36B 156.4(7) . . ?
O28B W10B O38B 73.7(6) . . ?
O33B W10B O38B 72.9(6) . . ?
O34B W10B O33B 157.9(7) . . ?
O34B W10B O36B 84.1(8) . . ?
O34B W10B O38B 86.7(6) . . ?
O36B W10B O33B 85.0(9) . . ?
O36B W10B O38B 82.8(6) . . ?
O11B W11B O29B 102.8(10) . . ?
O11B W11B O30B 99.1(8) . . ?
O11B W11B O34B 100.5(8) . . ?
O11B W11B O35B 101.0(9) . . ?
O11B W11B O39B 172.4(8) . . ?
O29B W11B O30B 90.9(7) . . ?
O29B W11B O34B 91.0(7) . . ?
O29B W11B O35B 156.1(7) . . ?
O29B W11B O39B 73.8(6) . . ?
O30B W11B O35B 87.0(8) . . ?
O30B W11B O39B 74.4(6) . . ?
O34B W11B O30B 159.4(7) . . ?
O34B W11B O35B 83.0(8) . . ?
O34B W11B O39B 86.5(6) . . ?
O35B W11B O39B 82.7(6) . . ?
O12B W12B O31B 102.4(10) . . ?
O12B W12B O32B 100.3(11) . . ?
O12B W12B O35B 102.1(11) . . ?
O12B W12B O36B 100.1(10) . . ?
O12B W12B O40B 171.6(10) . . ?
O31B W12B O32B 89.6(9) . . ?
O31B W12B O36B 157.4(7) . . ?
O31B W12B O40B 72.7(7) . . ?
O32B W12B O40B 73.1(7) . . ?
O35B W12B O31B 87.3(9) . . ?
O35B W12B O32B 157.5(7) . . ?
O35B W12B O36B 85.7(9) . . ?
O35B W12B O40B 84.7(7) . . ?
O36B W12B O32B 88.8(10) . . ?
O36B W12B O40B 85.3(7) . . ?
O2C W2C O13C 102.2(7) . . ?
O2C W2C O14C 98.6(6) . . ?
O2C W2C O18C 100.1(7) . . ?
O2C W2C O19C 93.7(6) . . ?
O2C W2C O37C 171.5(6) . . ?
O13C W2C O14C 96.9(6) . . ?
O13C W2C O18C 93.2(6) . . ?
O13C W2C O19C 163.2(6) . . ?
O13C W2C O37C 83.2(6) . . ?
O14C W2C O18C 156.4(6) . . ?
O14C W2C O19C 85.9(6) . . ?
O14C W2C O37C 74.0(5) . . ?
O18C W2C O19C 78.5(6) . . ?
O18C W2C O37C 86.1(5) . . ?
O19C W2C O37C 81.7(5) . . ?
O3C W3C O14C 99.3(7) . . ?
O3C W3C O15C 101.7(7) . . ?
O3C W3C O20C 91.7(6) . . ?
O3C W3C O21C 99.8(7) . . ?
O3C W3C O37C 170.9(6) . . ?
O14C W3C O20C 84.2(5) . . ?
O14C W3C O37C 73.8(6) . . ?
O15C W3C O14C 96.0(6) . . ?
O15C W3C O20C 166.3(6) . . ?
O15C W3C O21C 94.8(6) . . ?
O15C W3C O37C 85.2(6) . . ?
O20C W3C O37C 81.7(5) . . ?
O21C W3C O14C 155.6(6) . . ?
O21C W3C O20C 80.2(6) . . ?
O21C W3C O37C 85.4(6) . . ?
O4C W4C O16C 105.0(7) . . ?
O4C W4C O22C 102.8(7) . . ?
O4C W4C O27C 100.0(7) . . ?
O4C W4C O28C 94.4(7) . . ?
O4C W4C O38C 164.4(6) . . ?
O16C W4C O22C 91.6(6) . . ?
O16C W4C O27C 93.2(6) . . ?
O16C W4C O28C 160.6(6) . . ?
O16C W4C O38C 89.5(5) . . ?
O22C W4C O27C 154.6(6) . . ?
O22C W4C O28C 84.3(6) . . ?
O22C W4C O38C 82.3(5) . . ?
O27C W4C O28C 83.0(6) . . ?
O27C W4C O38C 72.9(5) . . ?
O28C W4C O38C 71.2(5) . . ?
O5C W5C O17C 105.3(6) . . ?
O5C W5C O22C 103.6(7) . . ?
O5C W5C O23C 97.7(7) . . ?
O5C W5C O29C 94.8(6) . . ?
O5C W5C O39C 162.7(7) . . ?
O17C W5C O22C 94.0(6) . . ?
O17C W5C O23C 91.5(6) . . ?
O17C W5C O29C 159.7(6) . . ?
O17C W5C O39C 89.6(5) . . ?
O22C W5C O23C 155.7(5) . . ?
O22C W5C O29C 84.1(6) . . ?
O22C W5C O39C 83.8(6) . . ?
O23C W5C O29C 82.6(6) . . ?
O23C W5C O39C 72.6(5) . . ?
O29C W5C O39C 70.1(5) . . ?
O6C W6C O18C 101.6(8) . . ?
O6C W6C O23C 99.3(7) . . ?
O6C W6C O24C 101.4(7) . . ?
O6C W6C O30C 101.3(8) . . ?
O6C W6C O39C 170.6(7) . . ?
O18C W6C O23C 93.0(6) . . ?
O18C W6C O24C 85.0(6) . . ?
O18C W6C O30C 156.6(6) . . ?
O18C W6C O39C 84.9(6) . . ?
O23C W6C O30C 87.8(6) . . ?
O23C W6C O39C 73.3(5) . . ?
O24C W6C O23C 159.2(6) . . ?
O24C W6C O30C 86.1(6) . . ?
O24C W6C O39C 85.9(5) . . ?
O30C W6C O39C 73.0(6) . . ?
O7C W7C O19C 103.6(6) . . ?
O7C W7C O24C 102.8(7) . . ?
O7C W7C O25C 97.9(7) . . ?
O7C W7C O31C 101.1(6) . . ?
O7C W7C O40C 168.8(6) . . ?
O19C W7C O24C 87.9(6) . . ?
O19C W7C O25C 90.9(6) . . ?
O19C W7C O31C 155.3(6) . . ?
O19C W7C O40C 84.0(5) . . ?
O24C W7C O25C 159.0(6) . . ?
O24C W7C O31C 87.4(6) . . ?
O24C W7C O40C 85.5(5) . . ?
O25C W7C O31C 85.0(6) . . ?
O25C W7C O40C 73.5(5) . . ?
O31C W7C O40C 71.6(5) . . ?
O8C W8C K12 50.5(5) . 2_577 ?
O8C W8C O20C 104.6(6) . . ?
O8C W8C O25C 98.9(7) . . ?
O8C W8C O26C 100.7(6) . . ?
O8C W8C O32C 99.1(6) . . ?
O8C W8C O40C 168.9(6) . . ?
O20C W8C K12 96.5(4) . 2_577 ?
O20C W8C O25C 93.0(6) . . ?
O20C W8C O26C 87.4(6) . . ?
O20C W8C O32C 156.3(5) . . ?
O20C W8C O40C 85.2(5) . . ?
O25C W8C K12 149.4(4) . 2_577 ?
O25C W8C O32C 85.3(6) . . ?
O25C W8C O40C 75.2(5) . . ?
O26C W8C K12 50.3(4) . 2_577 ?
O26C W8C O25C 159.6(6) . . ?
O26C W8C O32C 86.2(6) . . ?
O26C W8C O40C 84.6(5) . . ?
O32C W8C K12 96.9(4) . 2_577 ?
O32C W8C O40C 71.4(5) . . ?
O40C W8C K12 134.6(3) . 2_577 ?
K2 W9C K11 65.5(3) 2_577 2_577 ?
K12 W9C K2 64.16(12) 2_577 2_577 ?
K12 W9C K11 84.4(2) 2_577 2_577 ?
O9C W9C K2 54.0(6) . 2_577 ?
O9C W9C K11 36.7(5) . 2_577 ?
O9C W9C K12 47.7(5) . 2_577 ?
O9C W9C O21C 103.9(7) . . ?
O9C W9C O26C 99.8(6) . . ?
O9C W9C O27C 99.9(7) . . ?
O9C W9C O33C 98.9(7) . . ?
O9C W9C O38C 170.4(6) . . ?
O21C W9C K2 156.6(4) . 2_577 ?
O21C W9C K11 102.2(5) . 2_577 ?
O21C W9C K12 95.9(4) . 2_577 ?
O21C W9C O26C 85.4(6) . . ?
O21C W9C O27C 90.6(6) . . ?
O21C W9C O33C 157.1(6) . . ?
O21C W9C O38C 83.7(5) . . ?
O26C W9C K2 90.8(4) . 2_577 ?
O26C W9C K11 136.5(4) . 2_577 ?
O26C W9C K12 52.1(4) . 2_577 ?
O26C W9C O38C 86.5(5) . . ?
O27C W9C K2 100.2(4) . 2_577 ?
O27C W9C K11 63.3(5) . 2_577 ?
O27C W9C K12 147.6(5) . 2_577 ?
O27C W9C O26C 160.3(6) . . ?
O27C W9C O33C 88.3(6) . . ?
O27C W9C O38C 73.9(6) . . ?
O33C W9C K2 45.2(5) . 2_577 ?
O33C W9C K11 97.7(5) . 2_577 ?
O33C W9C K12 97.3(4) . 2_577 ?
O33C W9C O26C 88.0(6) . . ?
O33C W9C O38C 74.0(6) . . ?
O38C W9C K2 119.2(3) . 2_577 ?
O38C W9C K11 136.7(4) . 2_577 ?
O38C W9C K12 138.3(3) . 2_577 ?
O10C W10C K3 47.1(5) . 2_577 ?
O10C W10C O28C 100.7(6) . . ?
O10C W10C O33C 99.0(7) . . ?
O10C W10C O34C 102.3(7) . . ?
O10C W10C O36C 100.2(6) . . ?
O10C W10C O38C 171.1(7) . . ?
O28C W10C K3 143.6(5) . 2_577 ?
O28C W10C O33C 89.6(7) . . ?
O28C W10C O34C 92.2(7) . . ?
O28C W10C O36C 159.1(6) . . ?
O28C W10C O38C 75.0(5) . . ?
O33C W10C K3 81.2(4) . 2_577 ?
O33C W10C O36C 85.4(6) . . ?
O33C W10C O38C 73.5(5) . . ?
O34C W10C K3 109.3(5) . 2_577 ?
O34C W10C O33C 157.9(6) . . ?
O34C W10C O36C 85.1(6) . . ?
O34C W10C O38C 85.7(5) . . ?
O36C W10C K3 55.5(4) . 2_577 ?
O36C W10C O38C 84.1(5) . . ?
O38C W10C K3 133.9(3) . 2_577 ?
O11C W11C O29C 102.1(7) . . ?
O11C W11C O30C 99.9(8) . . ?
O11C W11C O34C 102.2(7) . . ?
O11C W11C O35C 101.4(7) . . ?
O11C W11C O39C 171.3(7) . . ?
O29C W11C O30C 90.8(7) . . ?
O29C W11C O34C 90.2(7) . . ?
O29C W11C O35C 156.4(6) . . ?
O29C W11C O39C 73.4(6) . . ?
O30C W11C O34C 157.2(6) . . ?
O30C W11C O35C 87.0(6) . . ?
O30C W11C O39C 73.0(6) . . ?
O34C W11C O35C 83.1(6) . . ?
O34C W11C O39C 85.5(6) . . ?
O35C W11C O39C 83.5(5) . . ?
O12C W12C K3 57.8(5) . 2_577 ?
O12C W12C O31C 101.1(7) . . ?
O12C W12C O32C 100.3(6) . . ?
O12C W12C O35C 102.1(6) . . ?
O12C W12C O36C 100.4(7) . . ?
O12C W12C O40C 171.7(6) . . ?
O31C W12C K3 156.3(4) . 2_577 ?
O31C W12C O32C 87.9(6) . . ?
O31C W12C O36C 158.5(6) . . ?
O31C W12C O40C 73.9(5) . . ?
O32C W12C K3 86.0(4) . 2_577 ?
O32C W12C O36C 88.8(6) . . ?
O32C W12C O40C 73.2(5) . . ?
O35C W12C K3 105.1(5) . 2_577 ?
O35C W12C O31C 88.9(6) . . ?
O35C W12C O32C 157.6(6) . . ?
O35C W12C O36C 86.1(6) . . ?
O35C W12C O40C 84.6(5) . . ?
O36C W12C K3 44.2(4) . 2_577 ?
O36C W12C O40C 84.8(5) . . ?
O40C W12C K3 125.6(4) . 2_577 ?
O13A Dy1A O15A 80.6(5) . . ?
O13A Dy1A O16A 123.0(6) . . ?
O13A Dy1A O1LA 84.2(5) . . ?
O13A Dy1A O4LA 138.7(5) . . ?
O15A Dy1A O4LA 139.5(5) . . ?
O16A Dy1A O15A 77.4(6) . . ?
O16A Dy1A O1LA 138.6(5) . . ?
O16A Dy1A O4LA 71.9(6) . . ?
O17A Dy1A O13A 76.9(5) . . ?
O17A Dy1A O15A 125.1(5) . . ?
O17A Dy1A O16A 74.4(5) . . ?
O17A Dy1A O1LA 84.0(5) . . ?
O17A Dy1A O2LA 141.3(5) . . ?
O17A Dy1A O4LA 70.7(5) . . ?
O1LA Dy1A O15A 142.2(5) . . ?
O1LA Dy1A O4LA 67.7(6) . . ?
O2LA Dy1A O13A 71.6(5) . . ?
O2LA Dy1A O15A 71.3(5) . . ?
O2LA Dy1A O16A 142.7(5) . . ?
O2LA Dy1A O1LA 71.1(5) . . ?
O2LA Dy1A O4LA 122.2(5) . . ?
O3LA Dy1A O13A 143.6(5) . . ?
O3LA Dy1A O15A 77.2(5) . . ?
O3LA Dy1A O16A 79.7(5) . . ?
O3LA Dy1A O17A 139.5(5) . . ?
O3LA Dy1A O1LA 95.9(5) . . ?
O3LA Dy1A O2LA 74.0(5) . . ?
O3LA Dy1A O4LA 71.9(5) . . ?
O13B Dy1B O15B 80.3(6) . . ?
O13B Dy1B O1LB 84.0(5) . . ?
O13B Dy1B O4LB 138.1(6) . . ?
O15B Dy1B O4LB 140.4(5) . . ?
O16B Dy1B O13B 122.4(5) . . ?
O16B Dy1B O15B 77.8(5) . . ?
O16B Dy1B O1LB 138.0(5) . . ?
O16B Dy1B O2LB 143.6(5) . . ?
O16B Dy1B O4LB 72.2(5) . . ?
O17B Dy1B O13B 76.0(5) . . ?
O17B Dy1B O15B 124.2(5) . . ?
O17B Dy1B O16B 74.0(5) . . ?
O17B Dy1B O1LB 83.4(5) . . ?
O17B Dy1B O2LB 140.5(5) . . ?
O17B Dy1B O4LB 71.1(5) . . ?
O1LB Dy1B O15B 142.9(5) . . ?
O1LB Dy1B O4LB 67.2(5) . . ?
O2LB Dy1B O13B 71.6(5) . . ?
O2LB Dy1B O15B 71.6(5) . . ?
O2LB Dy1B O1LB 71.6(5) . . ?
O2LB Dy1B O4LB 122.2(5) . . ?
O3LB Dy1B O13B 143.8(5) . . ?
O3LB Dy1B O15B 77.9(5) . . ?
O3LB Dy1B O16B 80.5(5) . . ?
O3LB Dy1B O17B 140.1(5) . . ?
O3LB Dy1B O1LB 96.4(5) . . ?
O3LB Dy1B O2LB 74.3(5) . . ?
O3LB Dy1B O4LB 72.2(5) . . ?
O13C Dy1C O15C 80.7(5) . . ?
O13C Dy1C O1LC 83.6(5) . . ?
O13C Dy1C O4LC 137.8(5) . . ?
O15C Dy1C O4LC 139.9(5) . . ?
O16C Dy1C O13C 122.3(4) . . ?
O16C Dy1C O15C 77.5(5) . . ?
O16C Dy1C O17C 73.4(5) . . ?
O16C Dy1C O1LC 138.8(5) . . ?
O16C Dy1C O2LC 143.2(5) . . ?
O16C Dy1C O4LC 71.5(4) . . ?
O17C Dy1C O13C 76.0(5) . . ?
O17C Dy1C O15C 123.8(4) . . ?
O17C Dy1C O1LC 84.6(5) . . ?
O17C Dy1C O2LC 141.3(5) . . ?
O17C Dy1C O4LC 70.6(5) . . ?
O1LC Dy1C O15C 142.3(5) . . ?
O1LC Dy1C O4LC 68.4(5) . . ?
O2LC Dy1C O13C 71.8(5) . . ?
O2LC Dy1C O15C 71.4(5) . . ?
O2LC Dy1C O1LC 71.1(5) . . ?
O2LC Dy1C O4LC 123.3(5) . . ?
O3LC Dy1C O13C 145.0(5) . . ?
O3LC Dy1C O15C 79.0(5) . . ?
O3LC Dy1C O16C 80.4(5) . . ?
O3LC Dy1C O17C 138.9(5) . . ?
O3LC Dy1C O1LC 95.3(5) . . ?
O3LC Dy1C O2LC 74.8(5) . . ?
O3LC Dy1C O4LC 71.3(5) . . ?
O37A Ge1A O38A 111.4(7) . . ?
O37A Ge1A O39A 112.2(7) . . ?
O37A Ge1A O40A 110.6(8) . . ?
O38A Ge1A O39A 108.4(7) . . ?
O38A Ge1A O40A 107.1(7) . . ?
O40A Ge1A O39A 107.0(7) . . ?
O37B Ge1B O39B 111.5(8) . . ?
O37B Ge1B O40B 111.3(8) . . ?
O38B Ge1B O37B 112.2(8) . . ?
O38B Ge1B O39B 107.2(8) . . ?
O38B Ge1B O40B 106.4(8) . . ?
O39B Ge1B O40B 108.0(8) . . ?
O37C Ge1C O38C 112.0(7) . . ?
O37C Ge1C O39C 111.9(6) . . ?
O37C Ge1C O40C 110.8(6) . . ?
O38C Ge1C O39C 106.4(7) . . ?
O38C Ge1C O40C 107.6(6) . . ?
O40C Ge1C O39C 107.8(7) . . ?
O22C K1 O28C 52.3(4) . . ?
O22C K1 O1W 125.9(7) . . ?
O28C K1 O1W 81.3(7) . . ?
O29C K1 O22C 53.0(5) . . ?
O29C K1 O28C 90.5(5) . . ?
O29C K1 O34C 53.7(5) . . ?
O29C K1 O1W 110.2(7) . . ?
O29C K1 O28W 114.6(14) . . ?
O34C K1 O22C 61.7(4) . . ?
O34C K1 O28C 52.2(5) . . ?
O34C K1 O1W 68.5(6) . . ?
O12W K1 O22C 115.9(9) . . ?
O12W K1 O28C 150.6(8) . . ?
O12W K1 O29C 66.1(8) . . ?
O12W K1 O34C 98.5(8) . . ?
O12W K1 O1W 90.2(10) . . ?
O12W K1 O24W 75.3(13) . . ?
O12W K1 O28W 126.9(14) . . ?
O24W K1 O22C 143.0(13) . . ?
O24W K1 O28C 131.6(13) . . ?
O24W K1 O29C 137.2(13) . . ?
O24W K1 O34C 154.9(13) . . ?
O24W K1 O1W 87.0(13) . . ?
O24W K1 O28W 74.6(16) . . ?
O28W K1 O22C 71.0(13) . . ?
O28W K1 O28C 78.0(13) . . ?
O28W K1 O34C 125.4(13) . . ?
O28W K1 O1W 130.3(14) . . ?
O7A K2 W9C 124.6(4) . 2_577 ?
O7A K2 O31A 54.9(5) . . ?
O7A K2 O9C 109.7(5) . 2_577 ?
O7A K2 O2W 167.2(5) . . ?
O31A K2 W9C 93.1(3) . 2_577 ?
O31A K2 O9C 67.7(4) . 2_577 ?
O10B K2 W9C 108.5(4) . 2_577 ?
O10B K2 O7A 73.7(5) . . ?
O10B K2 O31A 127.3(5) . . ?
O10B K2 O9C 128.5(5) . 2_577 ?
O10B K2 O33C 83.2(5) . 2_577 ?
O10B K2 O2W 107.0(5) . . ?
O10B K2 O5W 68.8(6) . . ?
O10B K2 O20W 65.9(7) . . ?
O9C K2 W9C 26.1(3) 2_577 2_577 ?
O33C K2 W9C 28.4(3) 2_577 2_577 ?
O33C K2 O7A 129.7(5) 2_577 . ?
O33C K2 O31A 119.4(5) 2_577 . ?
O33C K2 O9C 54.3(4) 2_577 2_577 ?
O33C K2 O2W 62.5(4) 2_577 . ?
O33C K2 O5W 64.5(5) 2_577 . ?
O33C K2 O20W 108.0(7) 2_577 . ?
O2W K2 W9C 67.6(3) . 2_577 ?
O2W K2 O31A 125.6(5) . . ?
O2W K2 O9C 80.1(4) . 2_577 ?
O3W K2 W9C 100.8(4) . 2_577 ?
O3W K2 O7A 103.8(5) . . ?
O3W K2 O31A 66.6(5) . . ?
O3W K2 O10B 145.8(6) . . ?
O3W K2 O9C 85.0(5) . 2_577 ?
O3W K2 O33C 119.3(5) . 2_577 ?
O3W K2 O2W 68.1(5) . . ?
O3W K2 O5W 142.4(6) . . ?
O3W K2 O20W 82.0(6) . . ?
O5W K2 W9C 64.7(4) . 2_577 ?
O5W K2 O7A 65.6(5) . . ?
O5W K2 O31A 79.3(5) . . ?
O5W K2 O9C 67.2(5) . 2_577 ?
O5W K2 O2W 126.9(5) . . ?
O20W K2 W9C 129.8(6) . 2_577 ?
O20W K2 O7A 102.4(7) . . ?
O20W K2 O31A 131.4(7) . . ?
O20W K2 O9C 147.4(6) . 2_577 ?
O20W K2 O2W 67.3(6) . . ?
O20W K2 O5W 134.7(7) . . ?
W10C K3 W12C 57.11(12) 2_577 2_577 ?
W10C K3 K12 111.6(2) 2_577 2_577 ?
W12C K3 K12 54.87(13) 2_577 2_577 ?
O11B K3 W10C 144.5(4) . 2_577 ?
O11B K3 W12C 136.9(6) . 2_577 ?
O11B K3 K12 88.0(5) . 2_577 ?
O11B K3 O34B 53.8(5) . . ?
O11B K3 O10C 119.4(5) . 2_577 ?
O11B K3 O36C 155.8(7) . 2_577 ?
O11B K3 O2W 136.9(6) . . ?
O11B K3 O19W 73.8(11) . . ?
O11B K3 O20W 78.0(8) . . ?
O34B K3 W10C 96.9(3) . 2_577 ?
O34B K3 W12C 146.6(3) . 2_577 ?
O34B K3 K12 139.5(4) . 2_577 ?
O8C K3 W10C 138.6(4) . 2_577 ?
O8C K3 W12C 83.3(4) . 2_577 ?
O8C K3 K12 34.1(3) . 2_577 ?
O8C K3 O11B 72.9(5) . . ?
O8C K3 O34B 124.5(5) . . ?
O8C K3 O10C 163.7(6) . 2_577 ?
O8C K3 O36C 106.9(5) . 2_577 ?
O8C K3 O2W 78.2(5) . . ?
O8C K3 O19W 104.3(10) . . ?
O8C K3 O20W 87.6(6) . . ?
O10C K3 W10C 26.4(3) 2_577 2_577 ?
O10C K3 W12C 80.4(4) 2_577 2_577 ?
O10C K3 K12 130.9(4) 2_577 2_577 ?
O10C K3 O34B 70.8(4) 2_577 . ?
O10C K3 O36C 57.2(4) 2_577 2_577 ?
O10C K3 O2W 96.2(5) 2_577 . ?
O10C K3 O19W 71.6(10) 2_577 . ?
O10C K3 O20W 104.9(7) 2_577 . ?
O36C K3 W10C 31.9(3) 2_577 2_577 ?
O36C K3 W12C 26.0(3) 2_577 2_577 ?
O36C K3 K12 80.9(3) 2_577 2_577 ?
O36C K3 O34B 127.9(4) 2_577 . ?
O2W K3 W10C 76.1(3) . 2_577 ?
O2W K3 W12C 68.0(4) . 2_577 ?
O2W K3 K12 85.6(4) . 2_577 ?
O2W K3 O34B 130.4(6) . . ?
O2W K3 O36C 63.9(5) . 2_577 ?
O19W K3 W10C 80.8(9) . 2_577 ?
O19W K3 W12C 78.1(10) . 2_577 ?
O19W K3 K12 79.6(9) . 2_577 ?
O19W K3 O34B 77.1(10) . . ?
O19W K3 O36C 83.0(10) . 2_577 ?
O19W K3 O2W 145.6(11) . . ?
O20W K3 W10C 112.3(6) . 2_577 ?
O20W K3 W12C 137.3(6) . 2_577 ?
O20W K3 K12 121.1(5) . 2_577 ?
O20W K3 O34B 68.6(6) . . ?
O20W K3 O36C 126.1(7) . 2_577 ?
O20W K3 O2W 69.3(7) . . ?
O20W K3 O19W 144.3(11) . . ?
O2C K4 O12B 155.9(9) . . ?
O2C K4 O19C 55.7(4) . . ?
O2C K4 O11W 84.4(7) . . ?
O7C K4 O12B 69.3(6) . . ?
O7C K4 O2C 106.6(6) . . ?
O7C K4 O19C 54.9(5) . . ?
O7C K4 O11W 81.0(8) . . ?
O19C K4 O12B 108.7(7) . . ?
O19C K4 O11W 60.0(7) . . ?
O11W K4 O12B 71.5(8) . . ?
O18W K4 O12B 129.7(10) . . ?
O18W K4 O2C 69.4(9) . . ?
O18W K4 O7C 77.9(9) . . ?
O18W K4 O19C 79.7(9) . . ?
O18W K4 O11W 139.6(11) . . ?
O27W K4 O12B 78.0(13) . . ?
O27W K4 O2C 125.6(13) . . ?
O27W K4 O7C 100.1(13) . . ?
O27W K4 O19C 145.5(14) . . ?
O27W K4 O11W 147.0(14) . . ?
O27W K4 O18W 71.2(14) . . ?
O24B K5 O30B 56.5(6) . . ?
O24B K5 O31B 52.0(6) . . ?
O24B K5 O35B 61.5(6) . . ?
O24B K5 O35W 77.5(13) . . ?
O30B K5 O31B 91.1(6) . . ?
O30B K5 O35B 54.5(6) . . ?
O30B K5 O35W 103.2(14) . . ?
O31B K5 O35B 49.3(6) . . ?
O8W K5 O24B 152.0(10) . . ?
O8W K5 O30B 130.1(10) . . ?
O8W K5 O31B 138.3(10) . . ?
O8W K5 O35B 146.4(9) . . ?
O8W K5 O34W 62.6(19) . . ?
O8W K5 O35W 74.5(15) . . ?
O11W K5 O24B 135.6(10) . . ?
O11W K5 O30B 95.8(9) . . ?
O11W K5 O31B 101.3(9) . . ?
O11W K5 O35B 74.2(8) . . ?
O11W K5 O8W 72.2(10) . . ?
O11W K5 O34W 83(2) . . ?
O11W K5 O35W 146.6(15) . . ?
O34W K5 O24B 111.1(19) . . ?
O34W K5 O30B 68.0(18) . . ?
O34W K5 O31B 159.0(18) . . ?
O34W K5 O35B 114.1(19) . . ?
O34W K5 O35W 79(2) . . ?
O35W K5 O31B 105.6(14) . . ?
O35W K5 O35B 139.0(13) . . ?
O7A K6 O26B 144.9(6) . . ?
O7A K6 O32B 143.9(7) . . ?
O7A K6 O33B 91.0(6) . . ?
O7A K6 O36B 100.2(6) . . ?
O7A K6 O17W 66.3(9) . . ?
O26B K6 O17W 101.9(9) . . ?
O32B K6 O26B 53.1(6) . . ?
O32B K6 O17W 149.8(9) . . ?
O33B K6 O26B 54.0(5) . . ?
O33B K6 O32B 92.7(6) . . ?
O33B K6 O36B 55.2(5) . . ?
O33B K6 O17W 81.9(9) . . ?
O36B K6 O26B 64.0(6) . . ?
O36B K6 O32B 54.6(6) . . ?
O36B K6 O17W 135.5(9) . . ?
O15W K6 O7A 87.5(10) . . ?
O15W K6 O26B 127.2(10) . . ?
O15W K6 O32B 81.7(10) . . ?
O15W K6 O33B 168.2(10) . . ?
O15W K6 O36B 113.7(10) . . ?
O15W K6 O17W 108.0(12) . . ?
O26W K6 O7A 123.7(14) . . ?
O26W K6 O26B 80.0(14) . . ?
O26W K6 O32B 83.9(14) . . ?
O26W K6 O33B 121.7(13) . . ?
O26W K6 O36B 135.8(14) . . ?
O26W K6 O15W 68.2(15) . . ?
O26W K6 O17W 74.1(15) . . ?
W11A K7 K13 60.2(4) . . ?
O22A K7 W11A 64.1(4) . . ?
O22A K7 K13 99.6(6) . . ?
O22A K7 O28A 54.0(5) . . ?
O22A K7 O29A 53.5(5) . . ?
O22A K7 O34A 63.0(6) . . ?
O28A K7 W11A 78.8(5) . . ?
O28A K7 K13 138.6(7) . . ?
O29A K7 W11A 27.1(4) . . ?
O29A K7 K13 50.0(5) . . ?
O29A K7 O28A 90.9(7) . . ?
O29A K7 O34A 52.5(5) . . ?
O34A K7 W11A 28.9(4) . . ?
O34A K7 K13 87.6(6) . . ?
O34A K7 O28A 53.2(5) . . ?
O16W K7 W11A 65.5(10) . . ?
O16W K7 K13 58.6(10) . . ?
O16W K7 O22A 129.2(12) . . ?
O16W K7 O28A 110.4(12) . . ?
O16W K7 O29A 82.8(11) . . ?
O16W K7 O34A 70.3(11) . . ?
O29W K7 W11A 143.7(18) . . ?
O29W K7 K13 127.6(17) . . ?
O29W K7 O22A 79.7(18) . . ?
O29W K7 O28A 82.7(18) . . ?
O29W K7 O29A 124.1(18) . . ?
O29W K7 O34A 133.3(19) . . ?
O29W K7 O16W 151(2) . . ?
O7A K8 O10B 64.3(6) . . ?
O33B K8 O7A 87.0(8) . . ?
O33B K8 O10B 53.9(6) . . ?
O33B K8 O5W 117.8(8) . . ?
O33B K8 O17W 91.1(11) . . ?
O5W K8 O7A 64.7(7) . . ?
O5W K8 O10B 63.9(6) . . ?
O5W K8 O17W 119.9(12) . . ?
O6W K8 O7A 68.2(9) . . ?
O6W K8 O10B 119.4(10) . . ?
O6W K8 O33B 152.5(13) . . ?
O6W K8 O5W 63.0(8) . . ?
O6W K8 O17W 68.5(12) . . ?
O17W K8 O7A 65.8(10) . . ?
O17W K8 O10B 118.8(11) . . ?
K9 K9 K13 80.8(12) 2_466 . ?
K9 K9 K13 72.6(12) 2_466 2_466 ?
K9 K9 O9W 149.8(16) 2_466 . ?
K9 K9 O33W 76(3) 2_466 . ?
K9 K9 O33W 53(2) 2_466 2_466 ?
K13 K9 K13 153.4(6) . 2_466 ?
O9W K9 K13 130.9(9) . 2_466 ?
O9W K9 K13 74.2(8) . . ?
O33W K9 K13 119(2) 2_466 . ?
O33W K9 K13 42.5(19) 2_466 2_466 ?
O33W K9 K13 42(2) . . ?
O33W K9 K13 127(2) . 2_466 ?
O33W K9 O9W 96(2) . . ?
O33W K9 O9W 127(2) 2_466 . ?
O33W K9 O33W 129(2) . 2_466 ?
O8A K10 O25A 51.6(7) . . ?
O8A K10 O23W 49.4(11) . . ?
O25A K10 O23W 100.9(12) . . ?
O12B K10 O8A 145.7(13) . . ?
O12B K10 O25A 109.0(11) . . ?
O12B K10 O23W 133.3(15) . . ?
O12B K10 O27W 79.0(14) . . ?
O7C K10 O8A 77.7(8) . . ?
O7C K10 O25A 97.8(10) . . ?
O7C K10 O12B 78.0(10) . . ?
O7C K10 O15W 154.4(17) . . ?
O7C K10 O23W 62.7(11) . . ?
O7C K10 O27W 100.2(14) . . ?
O15W K10 O8A 101.0(13) . . ?
O15W K10 O25A 63.8(12) . . ?
O15W K10 O12B 90.9(13) . . ?
O15W K10 O23W 135.1(17) . . ?
O15W K10 O27W 100.2(16) . . ?
O27W K10 O8A 129.1(15) . . ?
O27W K10 O25A 161.5(15) . . ?
O27W K10 O23W 83.9(16) . . ?
W9C K11 W6A 161.5(5) 2_577 . ?
O24A K11 W6A 26.4(3) . . ?
O24A K11 W9C 136.2(5) . 2_577 ?
O24A K11 O6W 52.3(5) . . ?
O30A K11 W6A 27.0(3) . . ?
O30A K11 W9C 170.6(6) . 2_577 ?
O30A K11 O24A 50.5(5) . . ?
O30A K11 O6W 80.2(6) . . ?
O31A K11 W6A 76.0(5) . . ?
O31A K11 W9C 91.7(4) . 2_577 ?
O31A K11 O24A 52.3(5) . . ?
O31A K11 O30A 90.1(6) . . ?
O31A K11 O5W 81.0(6) . . ?
O31A K11 O6W 86.1(6) . . ?
O35A K11 W6A 61.8(4) . . ?
O35A K11 W9C 121.7(5) . 2_577 ?
O35A K11 O24A 60.7(5) . . ?
O35A K11 O30A 53.0(5) . . ?
O35A K11 O31A 54.0(5) . . ?
O35A K11 O5W 134.0(8) . . ?
O35A K11 O6W 112.9(7) . . ?
O9C K11 W6A 149.8(6) 2_577 . ?
O9C K11 W9C 21.3(3) 2_577 2_577 ?
O9C K11 O24A 124.3(7) 2_577 . ?
O9C K11 O30A 153.8(7) 2_577 . ?
O9C K11 O31A 73.9(5) 2_577 . ?
O9C K11 O35A 101.0(6) 2_577 . ?
O9C K11 O5W 71.6(6) 2_577 . ?
O9C K11 O6W 118.3(7) 2_577 . ?
O9C K11 O22W 110.6(11) 2_577 . ?
O5W K11 W6A 101.7(6) . . ?
O5W K11 W9C 62.1(5) . 2_577 ?
O5W K11 O24A 85.6(7) . . ?
O5W K11 O30A 127.3(7) . . ?
O5W K11 O6W 47.6(6) . . ?
O6W K11 W6A 57.0(4) . . ?
O6W K11 W9C 109.1(5) . 2_577 ?
O22W K11 W6A 94.1(9) . . ?
O22W K11 W9C 89.3(10) . 2_577 ?
O22W K11 O24A 108.7(10) . . ?
O22W K11 O30A 94.1(10) . . ?
O22W K11 O31A 148.2(12) . . ?
O22W K11 O35A 145.5(10) . . ?
O22W K11 O5W 71.4(10) . . ?
O22W K11 O6W 63.7(10) . . ?
W8C K12 K16 55.8(2) 2_577 2_577 ?
W9C K12 W8C 58.11(8) 2_577 2_577 ?
W9C K12 K16 87.3(2) 2_577 2_577 ?
O12A K12 W8C 144.8(4) . 2_577 ?
O12A K12 W9C 95.4(4) . 2_577 ?
O12A K12 K16 104.7(5) . 2_577 ?
O12A K12 O8C 151.0(5) . 2_577 ?
O12A K12 O9C 70.0(5) . 2_577 ?
O12A K12 O26C 125.2(5) . 2_577 ?
O12A K12 O2W 127.6(5) . . ?
O12A K12 O3W 75.3(5) . . ?
O12A K12 O7W 69.5(7) . . ?
O12A K12 O32W 85.2(16) . . ?
O8C K12 W8C 26.0(2) 2_577 2_577 ?
O8C K12 W9C 83.7(3) 2_577 2_577 ?
O8C K12 K16 46.3(4) 2_577 2_577 ?
O8C K12 O2W 78.5(4) 2_577 . ?
O9C K12 W8C 83.8(3) 2_577 2_577 ?
O9C K12 W9C 26.1(3) 2_577 2_577 ?
O9C K12 K16 99.5(4) 2_577 2_577 ?
O9C K12 O8C 108.9(4) 2_577 2_577 ?
O9C K12 O26C 56.5(4) 2_577 2_577 ?
O9C K12 O2W 79.1(4) 2_577 . ?
O12C K12 W8C 92.6(3) . 2_577 ?
O12C K12 W9C 140.4(4) . 2_577 ?
O12C K12 K16 97.6(4) . 2_577 ?
O12C K12 O12A 120.7(5) . . ?
O12C K12 O8C 72.3(4) . 2_577 ?
O12C K12 O9C 156.5(5) . 2_577 ?
O12C K12 O26C 113.4(4) . 2_577 ?
O12C K12 O2W 78.2(4) . . ?
O12C K12 O3W 75.1(5) . . ?
O12C K12 O7W 131.7(6) . . ?
O12C K12 O32W 69.7(15) . . ?
O26C K12 W8C 29.3(2) 2_577 2_577 ?
O26C K12 W9C 30.4(2) 2_577 2_577 ?
O26C K12 K16 75.2(4) 2_577 2_577 ?
O26C K12 O8C 55.2(3) 2_577 2_577 ?
O26C K12 O2W 55.4(4) 2_577 . ?
O2W K12 W8C 66.2(3) . 2_577 ?
O2W K12 W9C 66.2(3) . 2_577 ?
O2W K12 K16 121.6(4) . 2_577 ?
O3W K12 W8C 128.9(4) . 2_577 ?
O3W K12 W9C 101.8(4) . 2_577 ?
O3W K12 K16 170.9(4) . 2_577 ?
O3W K12 O8C 133.4(5) . 2_577 ?
O3W K12 O9C 89.1(5) . 2_577 ?
O3W K12 O26C 112.5(5) . 2_577 ?
O3W K12 O2W 62.8(5) . . ?
O3W K12 O32W 122.3(16) . . ?
O7W K12 W8C 80.1(5) . 2_577 ?
O7W K12 W9C 73.2(5) . 2_577 ?
O7W K12 K16 39.8(5) . 2_577 ?
O7W K12 O8C 82.7(6) . 2_577 ?
O7W K12 O9C 70.6(6) . 2_577 ?
O7W K12 O26C 81.8(6) . 2_577 ?
O7W K12 O2W 136.6(6) . . ?
O7W K12 O3W 143.5(6) . . ?
O7W K12 O32W 64.2(16) . . ?
O32W K12 W8C 97.3(16) . 2_577 ?
O32W K12 W9C 134.2(15) . 2_577 ?
O32W K12 K16 49.0(16) . 2_577 ?
O32W K12 O8C 75.2(16) . 2_577 ?
O32W K12 O9C 133.8(16) . 2_577 ?
O32W K12 O26C 122.9(16) . 2_577 ?
O32W K12 O2W 143.3(16) . . ?
K7 K13 K9 133.4(8) . 2_466 ?
K7 K13 K9 131.8(7) . . ?
K9 K13 K9 26.6(6) . 2_466 ?
O11A K13 K7 68.8(6) . . ?
O11A K13 K9 98.7(7) . . ?
O11A K13 K9 125.2(7) . 2_466 ?
O29A K13 K7 47.6(5) . . ?
O29A K13 K9 87.3(7) . . ?
O29A K13 K9 102.3(7) . 2_466 ?
O29A K13 O11A 51.5(5) . . ?
O10W K13 K7 139.0(9) . . ?
O10W K13 K9 62.4(7) . . ?
O10W K13 K9 78.1(7) . 2_466 ?
O10W K13 O11A 71.0(8) . . ?
O10W K13 O29A 109.5(9) . . ?
O10W K13 O33W 87.8(17) . . ?
O10W K13 O36W 106.7(15) . . ?
O13W K13 K7 68.6(9) . . ?
O13W K13 K9 133.1(10) . 2_466 ?
O13W K13 K9 156.5(10) . . ?
O13W K13 O11A 100.6(11) . . ?
O13W K13 O29A 115.2(10) . . ?
O13W K13 O10W 111.9(13) . . ?
O13W K13 O33W 155.2(19) . . ?
O13W K13 O36W 78.1(16) . . ?
O33W K13 K7 107.0(16) . . ?
O33W K13 K9 33.5(15) . 2_466 ?
O33W K13 K9 26.9(15) . . ?
O33W K13 O11A 100.2(16) . . ?
O33W K13 O29A 68.8(16) . . ?
O33W K13 O36W 82(2) . . ?
O36W K13 K7 113.1(14) . . ?
O36W K13 K9 82.0(14) . . ?
O36W K13 K9 55.7(13) . 2_466 ?
O36W K13 O11A 176.9(16) . . ?
O36W K13 O29A 131.6(16) . . ?
O26A K14 O32A 53.9(8) . . ?
O26A K14 O33A 52.4(7) . . ?
O32A K14 O33A 89.8(9) . . ?
O30W K14 O26A 144(2) . . ?
O30W K14 O32A 98.2(16) . . ?
O30W K14 O33A 162(2) . . ?
O30W K14 O31W 102(2) . . ?
O31W K14 O26A 69.1(15) . . ?
O31W K14 O32A 103.6(18) . . ?
O31W K14 O33A 92.0(16) . . ?
O8A K15 O30C 141.9(8) . . ?
O8A K15 O31C 92.8(6) . . ?
O8A K15 O35C 143.0(7) . . ?
O8A K15 O23W 50.8(10) . . ?
O8A K15 O31W 71.6(13) . . ?
O24C K15 O8A 98.8(6) . . ?
O24C K15 O30C 52.5(5) . . ?
O24C K15 O31C 53.1(5) . . ?
O24C K15 O35C 60.5(5) . . ?
O24C K15 O23W 60.1(10) . . ?
O24C K15 O31W 130.3(14) . . ?
O30C K15 O31C 87.8(5) . . ?
O30C K15 O35C 50.3(4) . . ?
O30C K15 O23W 91.1(10) . . ?
O31C K15 O35C 50.3(4) . . ?
O31C K15 O23W 93.3(11) . . ?
O35C K15 O23W 120.6(11) . . ?
O25W K15 O8A 104.7(13) . . ?
O25W K15 O24C 93.1(13) . . ?
O25W K15 O30C 59.3(12) . . ?
O25W K15 O31C 144.4(14) . . ?
O25W K15 O35C 106.6(13) . . ?
O25W K15 O23W 75.4(16) . . ?
O25W K15 O30W 104.2(17) . . ?
O25W K15 O31W 47.1(17) . . ?
O30W K15 O8A 122.6(13) . . ?
O30W K15 O24C 127.6(13) . . ?
O30W K15 O30C 95.4(12) . . ?
O30W K15 O31C 91.3(13) . . ?
O30W K15 O35C 67.2(13) . . ?
O30W K15 O23W 172.1(16) . . ?
O30W K15 O31W 94.9(18) . . ?
O31W K15 O30C 106.0(13) . . ?
O31W K15 O31C 164.2(13) . . ?
O31W K15 O35C 145.3(13) . . ?
O31W K15 O23W 79.1(16) . . ?
O11B K16 K12 99.2(6) . 2_577 ?
O11B K16 O3C 151.1(9) . . ?
O11B K16 O8C 66.6(5) . . ?
O11B K16 O20C 101.7(7) . . ?
O11B K16 O7W 137.2(10) . 2_577 ?
O11B K16 O11W 64.1(8) . . ?
O11B K16 O21W 74.9(9) . . ?
O11B K16 O32W 83.6(14) . 2_577 ?
O11B K16 O34W 95.9(18) . . ?
O3C K16 K12 89.5(6) . 2_577 ?
O3C K16 O8C 103.6(6) . . ?
O3C K16 O20C 55.3(5) . . ?
O3C K16 O7W 60.7(7) . 2_577 ?
O3C K16 O11W 87.7(7) . . ?
O3C K16 O21W 124.8(10) . . ?
O3C K16 O32W 119.0(15) . 2_577 ?
O3C K16 O34W 79.3(18) . . ?
O8C K16 K12 44.3(4) . 2_577 ?
O8C K16 O11W 79.0(7) . . ?
O8C K16 O21W 130.1(10) . . ?
O8C K16 O32W 68.0(14) . 2_577 ?
O20C K16 K12 70.7(5) . 2_577 ?
O20C K16 O8C 53.5(4) . . ?
O20C K16 O11W 59.5(7) . . ?
O20C K16 O21W 170.8(12) . . ?
O20C K16 O32W 110.9(15) . 2_577 ?
O7W K16 K12 39.4(6) 2_577 2_577 ?
O7W K16 O8C 80.5(8) 2_577 . ?
O7W K16 O20C 77.4(7) 2_577 . ?
O7W K16 O11W 136.5(9) 2_577 . ?
O7W K16 O21W 111.0(11) 2_577 . ?
O7W K16 O32W 58.3(14) 2_577 2_577 ?
O7W K16 O34W 124.9(19) 2_577 . ?
O11W K16 K12 120.5(7) . 2_577 ?
O21W K16 K12 118.1(10) . 2_577 ?
O21W K16 O11W 111.6(11) . . ?
O21W K16 O32W 77.5(16) . 2_577 ?
O32W K16 K12 41.0(13) 2_577 2_577 ?
O32W K16 O11W 141.0(15) 2_577 . ?
O34W K16 K12 164.3(18) . 2_577 ?
O34W K16 O8C 149(2) . . ?
O34W K16 O20C 110.4(19) . . ?
O34W K16 O11W 70.4(19) . . ?
O34W K16 O21W 62(2) . . ?
O34W K16 O32W 138(2) . 2_577 ?
W7A O7A K2 105.8(8) . . ?
W7A O7A K6 120.6(9) . . ?
W7A O7A K8 135.9(9) . . ?
K2 O7A K8 96.4(6) . . ?
K6 O7A K2 117.4(6) . . ?
K6 O7A K8 78.6(6) . . ?
W8A O8A K10 104.9(10) . . ?
W8A O8A K15 124.1(10) . . ?
K15 O8A K10 118.9(8) . . ?
W11A O11A K13 101.2(9) . . ?
W12A O12A K12 135.8(9) . . ?
W2A O13A Dy1A 130.3(8) . . ?
W2A O14A W3A 116.3(7) . . ?
W3A O15A Dy1A 128.6(7) . . ?
W4A O16A Dy1A 156.4(9) . . ?
W5A O17A Dy1A 155.4(8) . . ?
W6A O18A W2A 158.1(8) . . ?
W7A O19A W2A 153.6(8) . . ?
W8A O20A W3A 152.0(9) . . ?
W9A O21A W3A 157.9(9) . . ?
W4A O22A K7 108.0(7) . . ?
W5A O22A W4A 144.0(9) . . ?
W5A O22A K7 107.7(8) . . ?
W6A O23A W5A 118.9(7) . . ?
W6A O24A K11 108.1(6) . . ?
W7A O24A W6A 147.5(8) . . ?
W7A O24A K11 103.2(6) . . ?
W7A O25A W8A 118.7(8) . . ?
W7A O25A K10 141.1(9) . . ?
W8A O25A K10 93.4(7) . . ?
W8A O26A W9A 148.1(9) . . ?
W8A O26A K14 104.6(10) . . ?
W9A O26A K14 106.7(10) . . ?
W9A O27A W4A 120.0(8) . . ?
W4A O28A K7 102.0(7) . . ?
W10A O28A W4A 119.9(8) . . ?
W10A O28A K7 103.1(8) . . ?
W5A O29A K7 101.8(7) . . ?
W5A O29A K13 130.4(9) . . ?
W11A O29A W5A 121.7(8) . . ?
W11A O29A K7 105.3(7) . . ?
W11A O29A K13 103.8(8) . . ?
K7 O29A K13 82.3(6) . . ?
W6A O30A K11 107.4(7) . . ?
W11A O30A W6A 119.3(7) . . ?
W11A O30A K11 100.5(6) . . ?
W7A O31A K2 96.5(6) . . ?
W7A O31A K11 107.9(7) . . ?
W12A O31A W7A 119.1(7) . . ?
W12A O31A K2 136.2(7) . . ?
W12A O31A K11 100.0(8) . . ?
K11 O31A K2 91.4(5) . . ?
W8A O32A K14 100.4(9) . . ?
W12A O32A W8A 121.1(8) . . ?
W12A O32A K14 104.6(10) . . ?
W9A O33A W10A 121.1(9) . . ?
W9A O33A K14 101.6(11) . . ?
W10A O33A K14 107.1(9) . . ?
W10A O34A W11A 153.0(9) . . ?
W10A O34A K7 102.5(7) . . ?
W11A O34A K7 102.4(7) . . ?
W11A O35A K11 105.3(7) . . ?
W12A O35A W11A 151.7(10) . . ?
W12A O35A K11 102.5(7) . . ?
W12A O36A W10A 153.7(9) . . ?
W3A O37A W2A 95.6(6) . . ?
Ge1A O37A W2A 124.7(7) . . ?
Ge1A O37A W3A 125.1(7) . . ?
W4A O38A W10A 95.6(6) . . ?
W9A O38A W4A 94.6(5) . . ?
W9A O38A W10A 93.2(5) . . ?
Ge1A O38A W4A 120.7(7) . . ?
Ge1A O38A W9A 121.8(8) . . ?
Ge1A O38A W10A 123.6(8) . . ?
W6A O39A W5A 94.7(5) . . ?
W6A O39A W11A 94.0(5) . . ?
W11A O39A W5A 95.5(5) . . ?
Ge1A O39A W5A 118.7(7) . . ?
Ge1A O39A W6A 122.5(7) . . ?
Ge1A O39A W11A 124.3(7) . . ?
W8A O40A W7A 93.3(6) . . ?
W12A O40A W7A 94.0(6) . . ?
W12A O40A W8A 94.9(5) . . ?
Ge1A O40A W7A 119.6(8) . . ?
Ge1A O40A W8A 121.1(8) . . ?
Ge1A O40A W12A 126.0(9) . . ?
W10B O10B K2 158.8(10) . . ?
W10B O10B K8 93.6(7) . . ?
K2 O10B K8 97.3(6) . . ?
W11B O11B K3 114.1(9) . . ?
W11B O11B K16 132.2(10) . . ?
K3 O11B K16 111.8(8) . . ?
W12B O12B K4 128.6(13) . . ?
W12B O12B K10 147.7(16) . . ?
K10 O12B K4 70.8(8) . . ?
W2B O13B Dy1B 130.2(8) . . ?
W2B O14B W3B 117.6(10) . . ?
W3B O15B Dy1B 127.7(8) . . ?
W4B O16B Dy1B 156.8(8) . . ?
W5B O17B Dy1B 155.5(8) . . ?
W6B O18B W2B 158.3(9) . . ?
W7B O19B W2B 153.9(11) . . ?
W8B O20B W3B 153.4(11) . . ?
W9B O21B W3B 157.6(11) . . ?
W5B O22B W4B 144.2(8) . . ?
W6B O23B W5B 120.3(8) . . ?
W6B O24B K5 101.7(9) . . ?
W7B O24B W6B 149.0(9) . . ?
W7B O24B K5 108.9(8) . . ?
W8B O25B W7B 121.4(10) . . ?
W8B O26B W9B 147.5(11) . . ?
W8B O26B K6 107.2(8) . . ?
W9B O26B K6 103.6(8) . . ?
W9B O27B W4B 120.6(9) . . ?
W10B O28B W4B 120.7(8) . . ?
W11B O29B W5B 120.6(9) . . ?
W6B O30B K5 102.2(7) . . ?
W11B O30B W6B 118.4(8) . . ?
W11B O30B K5 108.1(8) . . ?
W7B O31B K5 100.4(8) . . ?
W12B O31B W7B 122.2(9) . . ?
W12B O31B K5 106.9(8) . . ?
W8B O32B K6 105.6(10) . . ?
W12B O32B W8B 119.8(10) . . ?
W12B O32B K6 100.7(8) . . ?
W9B O33B W10B 119.1(9) . . ?
W9B O33B K6 107.5(8) . . ?
W9B O33B K8 123.2(9) . . ?
W10B O33B K6 103.1(8) . . ?
W10B O33B K8 109.1(8) . . ?
K8 O33B K6 87.7(7) . . ?
W10B O34B W11B 153.5(10) . . ?
W10B O34B K3 111.0(6) . . ?
W11B O34B K3 89.8(6) . . ?
W11B O35B K5 99.2(9) . . ?
W12B O35B W11B 154.2(11) . . ?
W12B O35B K5 105.9(8) . . ?
W10B O36B K6 103.1(8) . . ?
W12B O36B W10B 152.6(11) . . ?
W12B O36B K6 103.6(8) . . ?
W2B O37B W3B 95.2(6) . . ?
Ge1B O37B W2B 124.2(8) . . ?
Ge1B O37B W3B 124.2(9) . . ?
W4B O38B W10B 94.3(6) . . ?
W9B O38B W4B 92.9(5) . . ?
W9B O38B W10B 93.2(6) . . ?
Ge1B O38B W4B 120.1(8) . . ?
Ge1B O38B W9B 122.1(9) . . ?
Ge1B O38B W10B 125.9(8) . . ?
W5B O39B W6B 94.4(6) . . ?
W5B O39B W11B 95.1(6) . . ?
W6B O39B W11B 92.6(6) . . ?
Ge1B O39B W5B 120.7(8) . . ?
Ge1B O39B W6B 121.5(9) . . ?
Ge1B O39B W11B 124.8(8) . . ?
W8B O40B W7B 93.8(6) . . ?
W12B O40B W7B 95.0(7) . . ?
W12B O40B W8B 95.7(6) . . ?
Ge1B O40B W7B 119.8(8) . . ?
Ge1B O40B W8B 120.3(9) . . ?
Ge1B O40B W12B 125.0(9) . . ?
W2C O2C K4 111.7(7) . . ?
W3C O3C K16 115.5(8) . . ?
W7C O7C K4 104.5(7) . . ?
W7C O7C K10 173.7(11) . . ?
K10 O7C K4 77.5(8) . . ?
W8C O8C K3 134.2(8) . . ?
W8C O8C K12 103.5(6) . 2_577 ?
W8C O8C K16 100.6(6) . . ?
K3 O8C K12 115.4(5) . 2_577 ?
K3 O8C K16 102.9(5) . . ?
K12 O8C K16 89.4(5) 2_577 . ?
W9C O9C K2 99.9(7) . 2_577 ?
W9C O9C K11 122.0(7) . 2_577 ?
W9C O9C K12 106.2(6) . 2_577 ?
K11 O9C K2 90.4(6) 2_577 2_577 ?
K11 O9C K12 131.7(7) 2_577 2_577 ?
K12 O9C K2 83.6(4) 2_577 2_577 ?
W10C O10C K3 106.5(6) . 2_577 ?
W12C O12C K12 140.5(8) . . ?
W2C O13C Dy1C 130.6(7) . . ?
W2C O14C W3C 115.7(7) . . ?
W3C O15C Dy1C 128.0(7) . . ?
W4C O16C Dy1C 157.9(7) . . ?
W5C O17C Dy1C 155.6(8) . . ?
W6C O18C W2C 158.1(8) . . ?
W2C O19C K4 98.5(6) . . ?
W7C O19C W2C 154.2(8) . . ?
W7C O19C K4 97.0(6) . . ?
W3C O20C K16 96.5(5) . . ?
W8C O20C W3C 153.5(7) . . ?
W8C O20C K16 100.9(5) . . ?
W9C O21C W3C 157.6(9) . . ?
W4C O22C K1 110.4(7) . . ?
W5C O22C W4C 144.4(8) . . ?
W5C O22C K1 105.0(7) . . ?
W6C O23C W5C 119.6(7) . . ?
W6C O24C K15 104.9(6) . . ?
W7C O24C W6C 149.1(8) . . ?
W7C O24C K15 105.3(6) . . ?
W8C O25C W7C 118.3(7) . . ?
W8C O26C W9C 149.3(7) . . ?
W8C O26C K12 100.4(5) . 2_577 ?
W9C O26C K12 97.5(5) . 2_577 ?
W9C O27C W4C 120.0(8) . . ?
W4C O28C K1 102.4(6) . . ?
W10C O28C W4C 118.9(7) . . ?
W10C O28C K1 100.4(7) . . ?
W5C O29C K1 104.3(7) . . ?
W11C O29C W5C 121.5(8) . . ?
W11C O29C K1 104.1(7) . . ?
W6C O30C K15 101.9(7) . . ?
W11C O30C W6C 121.5(8) . . ?
W11C O30C K15 109.1(6) . . ?
W7C O31C K15 99.5(6) . . ?
W12C O31C W7C 120.8(7) . . ?
W12C O31C K15 107.5(6) . . ?
W12C O32C W8C 120.7(7) . . ?
W9C O33C W10C 120.4(7) . . ?
W9C O33C K2 106.5(7) . 2_577 ?
W10C O33C K2 133.1(7) . 2_577 ?
W10C O34C W11C 154.0(8) . . ?
W10C O34C K1 105.3(7) . . ?
W11C O34C K1 98.7(6) . . ?
W11C O35C K15 101.8(6) . . ?
W12C O35C W11C 154.1(9) . . ?
W12C O35C K15 103.0(6) . . ?
W10C O36C K3 92.5(5) . 2_577 ?
W12C O36C W10C 150.8(8) . . ?
W12C O36C K3 109.8(6) . 2_577 ?
W2C O37C W3C 95.4(5) . . ?
Ge1C O37C W2C 124.7(7) . . ?
Ge1C O37C W3C 124.9(7) . . ?
W4C O38C W9C 93.0(5) . . ?
W4C O38C W10C 94.9(5) . . ?
W9C O38C W10C 92.0(5) . . ?
Ge1C O38C W4C 121.8(6) . . ?
Ge1C O38C W9C 121.2(7) . . ?
Ge1C O38C W10C 125.5(8) . . ?
W5C O39C W11C 95.0(5) . . ?
W6C O39C W5C 94.1(5) . . ?
W6C O39C W11C 92.5(6) . . ?
Ge1C O39C W5C 120.6(7) . . ?
Ge1C O39C W6C 121.7(7) . . ?
Ge1C O39C W11C 125.1(7) . . ?
W8C O40C W7C 92.6(4) . . ?
W12C O40C W7C 93.8(5) . . ?
W12C O40C W8C 94.6(5) . . ?
Ge1C O40C W7C 120.5(6) . . ?
Ge1C O40C W8C 121.6(7) . . ?
Ge1C O40C W12C 125.5(6) . . ?
C1A O1LA Dy1A 133.2(14) . . ?
C3A O2LA Dy1A 133.0(12) . . ?
C13A O3LA Dy1A 132.6(13) . . ?
C18A O4LA Dy1A 130.2(15) . . ?
C1B O1LB Dy1B 132.9(14) . . ?
C3B O2LB Dy1B 134.0(13) . . ?
C13B O3LB Dy1B 134.3(12) . . ?
C18B O4LB Dy1B 127.9(16) . . ?
C1C O1LC Dy1C 133.3(15) . . ?
C3C O2LC Dy1C 131.6(12) . . ?
C13C O3LC Dy1C 135.3(14) . . ?
C18C O4LC Dy1C 128.5(15) . . ?
O4W O1W K1 151(2) . . ?
K2 O2W K12 80.8(4) . . ?
K3 O2W K2 88.8(5) . . ?
K3 O2W K12 168.8(6) . . ?
K2 O3W K12 93.3(5) . . ?
K2 O5W K11 94.2(6) . . ?
K8 O5W K2 109.5(8) . . ?
K8 O5W K11 121.2(9) . . ?
K8 O6W K11 127.4(9) . . ?
K12 O7W K16 100.8(8) . 2_577 ?
K4 O11W K16 169.6(11) . . ?
K5 O11W K4 89.3(10) . . ?
K5 O11W K16 94.3(10) . . ?
K10 O15W K6 108.9(16) . . ?
K8 O17W K6 78.0(10) . . ?
K3 O20W K2 91.6(8) . . ?
O37W O20W K2 161(2) . . ?
O37W O20W K3 107.0(19) . . ?
K15 O23W K10 104.7(16) . . ?
K4 O27W K10 77.2(15) . . ?
K14 O30W K15 71.6(17) . . ?
O14W O30W K14 160(4) . . ?
O14W O30W K15 129(4) . . ?
K14 O31W K15 67.8(16) . . ?
K12 O32W K16 90(2) . 2_577 ?
K9 O33W K9 51(2) . 2_466 ?
K9 O33W K13 111(3) . . ?
K9 O33W K13 104(3) 2_466 . ?
K16 O34W K5 102(3) . . ?
C8A N1A H1A 107.7 . . ?
C9A N1A H1A 107.7 . . ?
C9A N1A C8A 113.4(17) . . ?
C9A N1A C19A 109.9(18) . . ?
C19A N1A H1A 107.7 . . ?
C19A N1A C8A 110.3(18) . . ?
C10A N2A H2A 108 . . ?
C10A N2A C11A 111.2(16) . . ?
C11A N2A H2A 108 . . ?
C20A N2A H2A 108 . . ?
C20A N2A C10A 112.0(17) . . ?
C20A N2A C11A 109.3(18) . . ?
C8B N1B H1B 108.4 . . ?
C9B N1B H1B 108.4 . . ?
C9B N1B C8B 112.0(16) . . ?
C19B N1B H1B 108.4 . . ?
C19B N1B C8B 108.9(18) . . ?
C19B N1B C9B 110.7(17) . . ?
C10B N2B H2B 106.7 . . ?
C10B N2B C11B 112.2(17) . . ?
C11B N2B H2B 106.7 . . ?
C20B N2B H2B 106.7 . . ?
C20B N2B C10B 111.2(19) . . ?
C20B N2B C11B 113(2) . . ?
C8C N1C H1C 108.1 . . ?
C9C N1C H1C 108.1 . . ?
C9C N1C C8C 111.2(17) . . ?
C9C N1C C19C 112.9(17) . . ?
C19C N1C H1C 108.1 . . ?
C19C N1C C8C 108.1(16) . . ?
C10C N2C H2C 107.9 . . ?
C10C N2C C11C 112.1(16) . . ?
C11C N2C H2C 107.9 . . ?
C20C N2C H2C 107.9 . . ?
C20C N2C C10C 110.5(17) . . ?
C20C N2C C11C 110.4(18) . . ?
O1LA C1A H1AA 116.7 . . ?
O1LA C1A C2A 127(2) . . ?
C2A C1A H1AA 116.7 . . ?
C3A C2A C1A 120(2) . . ?
C7A C2A C1A 118.0(19) . . ?
C7A C2A C3A 121(2) . . ?
O2LA C3A C2A 123.7(19) . . ?
O2LA C3A C4A 117.0(18) . . ?
C2A C3A C4A 119.3(19) . . ?
C3A C4A C8A 122.6(19) . . ?
C5A C4A C3A 117.1(19) . . ?
C5A C4A C8A 120(2) . . ?
C4A C5A H5A 118.7 . . ?
C4A C5A C6A 123(2) . . ?
C6A C5A H5A 118.7 . . ?
C5A C6A Br1A 120.0(18) . . ?
C7A C6A Br1A 121.2(17) . . ?
C7A C6A C5A 119(2) . . ?
C2A C7A H7A 119.7 . . ?
C6A C7A C2A 121(2) . . ?
C6A C7A H7A 119.7 . . ?
N1A C8A H8AA 108.8 . . ?
N1A C8A H8AB 108.8 . . ?
C4A C8A N1A 113.9(18) . . ?
C4A C8A H8AA 108.8 . . ?
C4A C8A H8AB 108.8 . . ?
H8AA C8A H8AB 107.7 . . ?
N1A C9A H9AA 107.9 . . ?
N1A C9A H9AB 107.9 . . ?
N1A C9A C10A 117.5(19) . . ?
H9AA C9A H9AB 107.2 . . ?
C10A C9A H9AA 107.9 . . ?
C10A C9A H9AB 107.9 . . ?
N2A C10A H10A 108.4 . . ?
N2A C10A H10B 108.4 . . ?
C9A C10A N2A 115.4(18) . . ?
C9A C10A H10A 108.4 . . ?
C9A C10A H10B 108.4 . . ?
H10A C10A H10B 107.5 . . ?
N2A C11A H11A 109.9 . . ?
N2A C11A H11B 109.9 . . ?
H11A C11A H11B 108.3 . . ?
C12A C11A N2A 109.1(18) . . ?
C12A C11A H11A 109.9 . . ?
C12A C11A H11B 109.9 . . ?
C13A C12A C11A 121(2) . . ?
C13A C12A C17A 120(2) . . ?
C17A C12A C11A 120(2) . . ?
O3LA C13A C12A 118(2) . . ?
O3LA C13A C14A 121(2) . . ?
C12A C13A C14A 121(2) . . ?
C13A C14A C15A 118(2) . . ?
C13A C14A C18A 125(2) . . ?
C15A C14A C18A 118(2) . . ?
C14A C15A H15A 118.6 . . ?
C16A C15A C14A 123(3) . . ?
C16A C15A H15A 118.6 . . ?
C15A C16A Br2A 123(2) . . ?
C15A C16A C17A 118(3) . . ?
C17A C16A Br2A 118.9(19) . . ?
C12A C17A C16A 121(2) . . ?
C12A C17A H17A 119.5 . . ?
C16A C17A H17A 119.5 . . ?
O4LA C18A C14A 128(2) . . ?
O4LA C18A H18A 116.1 . . ?
C14A C18A H18A 116.1 . . ?
N1A C19A H19A 109.5 . . ?
N1A C19A H19B 109.5 . . ?
N1A C19A H19C 109.5 . . ?
H19A C19A H19B 109.5 . . ?
H19A C19A H19C 109.5 . . ?
H19B C19A H19C 109.5 . . ?
N2A C20A H20A 109.5 . . ?
N2A C20A H20B 109.5 . . ?
N2A C20A H20C 109.5 . . ?
H20A C20A H20B 109.5 . . ?
H20A C20A H20C 109.5 . . ?
H20B C20A H20C 109.5 . . ?
O1LB C1B H1BA 118.3 . . ?
O1LB C1B C2B 123(2) . . ?
C2B C1B H1BA 118.3 . . ?
C3B C2B C1B 124.6(19) . . ?
C3B C2B C7B 122.0(19) . . ?
C7B C2B C1B 113.1(19) . . ?
O2LB C3B C2B 122.8(18) . . ?
O2LB C3B C4B 118.5(19) . . ?
C2B C3B C4B 118.7(19) . . ?
C3B C4B C8B 118(2) . . ?
C5B C4B C3B 121(2) . . ?
C5B C4B C8B 120(2) . . ?
C4B C5B H5B 119.9 . . ?
C4B C5B C6B 120(2) . . ?
C6B C5B H5B 119.9 . . ?
C5B C6B Br1B 119.0(16) . . ?
C7B C6B Br1B 119.9(18) . . ?
C7B C6B C5B 121(2) . . ?
C2B C7B H7B 121.4 . . ?
C6B C7B C2B 117(2) . . ?
C6B C7B H7B 121.4 . . ?
N1B C8B H8BA 108.2 . . ?
N1B C8B H8BB 108.2 . . ?
C4B C8B N1B 116.3(19) . . ?
C4B C8B H8BA 108.2 . . ?
C4B C8B H8BB 108.2 . . ?
H8BA C8B H8BB 107.4 . . ?
N1B C9B H9BA 108.5 . . ?
N1B C9B H9BB 108.5 . . ?
N1B C9B C10B 115.0(17) . . ?
H9BA C9B H9BB 107.5 . . ?
C10B C9B H9BA 108.5 . . ?
C10B C9B H9BB 108.5 . . ?
N2B C10B C9B 115.7(19) . . ?
N2B C10B H10C 108.4 . . ?
N2B C10B H10D 108.4 . . ?
C9B C10B H10C 108.4 . . ?
C9B C10B H10D 108.4 . . ?
H10C C10B H10D 107.4 . . ?
N2B C11B H11C 109.3 . . ?
N2B C11B H11D 109.3 . . ?
N2B C11B C12B 111.4(18) . . ?
H11C C11B H11D 108 . . ?
C12B C11B H11C 109.3 . . ?
C12B C11B H11D 109.3 . . ?
C13B C12B C11B 118(2) . . ?
C17B C12B C11B 122(2) . . ?
C17B C12B C13B 120(2) . . ?
O3LB C13B C12B 119(2) . . ?
O3LB C13B C14B 121.8(19) . . ?
C12B C13B C14B 120(2) . . ?
C13B C14B C18B 122(2) . . ?
C15B C14B C13B 117(2) . . ?
C15B C14B C18B 121(2) . . ?
C14B C15B H15B 119.5 . . ?
C16B C15B C14B 121(3) . . ?
C16B C15B H15B 119.5 . . ?
C15B C16B Br2B 117(2) . . ?
C15B C16B C17B 122(3) . . ?
C17B C16B Br2B 120(2) . . ?
C12B C17B H17B 119.9 . . ?
C16B C17B C12B 120(3) . . ?
C16B C17B H17B 119.9 . . ?
O4LB C18B C14B 131(3) . . ?
O4LB C18B H18B 114.5 . . ?
C14B C18B H18B 114.5 . . ?
N1B C19B H19D 109.5 . . ?
N1B C19B H19E 109.5 . . ?
N1B C19B H19F 109.5 . . ?
H19D C19B H19E 109.5 . . ?
H19D C19B H19F 109.5 . . ?
H19E C19B H19F 109.5 . . ?
N2B C20B H20D 109.5 . . ?
N2B C20B H20E 109.5 . . ?
N2B C20B H20F 109.5 . . ?
H20D C20B H20E 109.5 . . ?
H20D C20B H20F 109.5 . . ?
H20E C20B H20F 109.5 . . ?
O1LC C1C H1CA 116.6 . . ?
O1LC C1C C2C 127(2) . . ?
C2C C1C H1CA 116.6 . . ?
C1C C2C C3C 122(2) . . ?
C1C C2C C7C 120(2) . . ?
C3C C2C C7C 119(2) . . ?
O2LC C3C C2C 123.3(18) . . ?
O2LC C3C C4C 117.0(17) . . ?
C2C C3C C4C 119.4(19) . . ?
C3C C4C C8C 121(2) . . ?
C5C C4C C3C 118.9(19) . . ?
C5C C4C C8C 120(2) . . ?
C4C C5C H5C 119.8 . . ?
C4C C5C C6C 120(2) . . ?
C6C C5C H5C 119.8 . . ?
C5C C6C Br1C 117.9(18) . . ?
C7C C6C Br1C 119.4(18) . . ?
C7C C6C C5C 123(2) . . ?
C2C C7C H7C 120.3 . . ?
C6C C7C C2C 119(2) . . ?
C6C C7C H7C 120.3 . . ?
N1C C8C H8CA 108.4 . . ?
N1C C8C H8CB 108.4 . . ?
C4C C8C N1C 116(2) . . ?
C4C C8C H8CA 108.4 . . ?
C4C C8C H8CB 108.4 . . ?
H8CA C8C H8CB 107.4 . . ?
N1C C9C H9CA 108.2 . . ?
N1C C9C H9CB 108.2 . . ?
N1C C9C C10C 116.5(18) . . ?
H9CA C9C H9CB 107.3 . . ?
C10C C9C H9CA 108.2 . . ?
C10C C9C H9CB 108.2 . . ?
N2C C10C C9C 114.4(17) . . ?
N2C C10C H10E 108.7 . . ?
N2C C10C H10F 108.7 . . ?
C9C C10C H10E 108.7 . . ?
C9C C10C H10F 108.7 . . ?
H10E C10C H10F 107.6 . . ?
N2C C11C H11E 109.7 . . ?
N2C C11C H11F 109.7 . . ?
H11E C11C H11F 108.2 . . ?
C12C C11C N2C 109.9(18) . . ?
C12C C11C H11E 109.7 . . ?
C12C C11C H11F 109.7 . . ?
C13C C12C C11C 119(2) . . ?
C17C C12C C11C 120(2) . . ?
C17C C12C C13C 121(2) . . ?
O3LC C13C C12C 121(2) . . ?
O3LC C13C C14C 122(2) . . ?
C14C C13C C12C 117(2) . . ?
C13C C14C C15C 120(2) . . ?
C13C C14C C18C 121(2) . . ?
C15C C14C C18C 119(2) . . ?
C14C C15C H15C 119.6 . . ?
C16C C15C C14C 121(2) . . ?
C16C C15C H15C 119.6 . . ?
C15C C16C Br2C 120.8(18) . . ?
C15C C16C C17C 119(2) . . ?
C17C C16C Br2C 119.9(19) . . ?
C12C C17C C16C 122(2) . . ?
C12C C17C H17C 118.9 . . ?
C16C C17C H17C 118.9 . . ?
O4LC C18C C14C 131(2) . . ?
O4LC C18C H18C 114.3 . . ?
C14C C18C H18C 114.3 . . ?
N1C C19C H19G 109.5 . . ?
N1C C19C H19H 109.5 . . ?
N1C C19C H19I 109.5 . . ?
H19G C19C H19H 109.5 . . ?
H19G C19C H19I 109.5 . . ?
H19H C19C H19I 109.5 . . ?
N2C C20C H20G 109.5 . . ?
N2C C20C H20H 109.5 . . ?
N2C C20C H20I 109.5 . . ?
H20G C20C H20H 109.5 . . ?
H20G C20C H20I 109.5 . . ?
H20H C20C H20I 109.5 . . ?

loop_
_geom_bond_atom_site_label_1
_geom_bond_atom_site_label_2
_geom_bond_distance
_geom_bond_site_symmetry_2
_geom_bond_publ_flag
W2A O2A 1.744(16) . ?
W2A O13A 1.774(15) . ?
W2A O14A 1.936(13) . ?
W2A O18A 1.963(15) . ?
W2A O19A 2.078(16) . ?
W2A O37A 2.227(15) . ?
W3A O3A 1.736(14) . ?
W3A O14A 1.940(15) . ?
W3A O15A 1.786(15) . ?
W3A O20A 2.061(16) . ?
W3A O21A 1.923(17) . ?
W3A O37A 2.219(13) . ?
W4A O4A 1.719(18) . ?
W4A O16A 1.739(18) . ?
W4A O22A 1.935(16) . ?
W4A O27A 1.968(16) . ?
W4A O28A 2.086(16) . ?
W4A O38A 2.284(14) . ?
W5A O5A 1.724(15) . ?
W5A O17A 1.779(14) . ?
W5A O22A 1.900(15) . ?
W5A O23A 2.003(15) . ?
W5A O29A 2.078(15) . ?
W5A O39A 2.313(14) . ?
W6A K11 4.127(15) . ?
W6A O6A 1.723(15) . ?
W6A O18A 1.857(15) . ?
W6A O23A 1.903(14) . ?
W6A O24A 1.929(15) . ?
W6A O30A 1.962(14) . ?
W6A O39A 2.260(14) . ?
W7A O7A 1.718(18) . ?
W7A O19A 1.813(16) . ?
W7A O24A 1.916(14) . ?
W7A O25A 1.943(15) . ?
W7A O31A 1.958(16) . ?
W7A O40A 2.316(16) . ?
W8A O8A 1.729(17) . ?
W8A O20A 1.833(17) . ?
W8A O25A 1.956(17) . ?
W8A O26A 1.910(18) . ?
W8A O32A 1.942(18) . ?
W8A O40A 2.297(15) . ?
W9A O9A 1.735(17) . ?
W9A O21A 1.887(18) . ?
W9A O26A 1.926(17) . ?
W9A O27A 1.905(17) . ?
W9A O33A 1.901(19) . ?
W9A O38A 2.281(15) . ?
W10A O10A 1.745(18) . ?
W10A O28A 1.862(17) . ?
W10A O33A 1.945(19) . ?
W10A O34A 1.901(17) . ?
W10A O36A 1.938(18) . ?
W10A O38A 2.329(15) . ?
W11A K7 3.890(18) . ?
W11A O11A 1.716(17) . ?
W11A O29A 1.838(17) . ?
W11A O30A 1.910(16) . ?
W11A O34A 1.926(16) . ?
W11A O35A 1.975(14) . ?
W11A O39A 2.312(14) . ?
W12A O12A 1.720(18) . ?
W12A O31A 1.933(16) . ?
W12A O32A 1.922(16) . ?
W12A O35A 1.877(15) . ?
W12A O36A 1.887(18) . ?
W12A O40A 2.269(17) . ?
W2B O2B 1.737(17) . ?
W2B O13B 1.745(14) . ?
W2B O14B 1.91(2) . ?
W2B O18B 1.945(17) . ?
W2B O19B 2.108(17) . ?
W2B O37B 2.224(18) . ?
W3B O3B 1.715(16) . ?
W3B O14B 1.93(2) . ?
W3B O15B 1.760(15) . ?
W3B O20B 2.070(16) . ?
W3B O21B 1.943(18) . ?
W3B O37B 2.230(16) . ?
W4B O4B 1.694(17) . ?
W4B O16B 1.769(14) . ?
W4B O22B 1.916(17) . ?
W4B O27B 1.986(16) . ?
W4B O28B 2.054(15) . ?
W4B O38B 2.319(15) . ?
W5B O5B 1.716(17) . ?
W5B O17B 1.769(14) . ?
W5B O22B 1.916(16) . ?
W5B O23B 1.971(15) . ?
W5B O29B 2.095(15) . ?
W5B O39B 2.289(16) . ?
W6B O6B 1.702(17) . ?
W6B O18B 1.878(16) . ?
W6B O23B 1.908(17) . ?
W6B O24B 2.01(2) . ?
W6B O30B 1.969(15) . ?
W6B O39B 2.294(17) . ?
W7B O7B 1.73(2) . ?
W7B O19B 1.787(16) . ?
W7B O24B 1.83(2) . ?
W7B O25B 1.94(2) . ?
W7B O31B 1.979(16) . ?
W7B O40B 2.292(19) . ?
W8B O8B 1.74(2) . ?
W8B O20B 1.823(16) . ?
W8B O25B 1.89(2) . ?
W8B O26B 1.90(2) . ?
W8B O32B 1.987(16) . ?
W8B O40B 2.286(18) . ?
W9B O9B 1.71(2) . ?
W9B O21B 1.883(17) . ?
W9B O26B 1.93(2) . ?
W9B O27B 1.867(18) . ?
W9B O33B 1.937(17) . ?
W9B O38B 2.300(16) . ?
W10B O10B 1.693(16) . ?
W10B O28B 1.874(15) . ?
W10B O33B 1.974(18) . ?
W10B O34B 1.898(17) . ?
W10B O36B 1.951(18) . ?
W10B O38B 2.339(16) . ?
W11B O11B 1.717(19) . ?
W11B O29B 1.830(18) . ?
W11B O30B 1.927(18) . ?
W11B O34B 1.919(16) . ?
W11B O35B 2.04(2) . ?
W11B O39B 2.335(15) . ?
W12B O12B 1.725(18) . ?
W12B O31B 1.86(2) . ?
W12B O32B 1.91(2) . ?
W12B O35B 1.80(2) . ?
W12B O36B 1.898(18) . ?
W12B O40B 2.264(16) . ?
W2C O2C 1.748(15) . ?
W2C O13C 1.778(13) . ?
W2C O14C 1.940(14) . ?
W2C O18C 1.963(14) . ?
W2C O19C 2.086(13) . ?
W2C O37C 2.227(14) . ?
W3C O3C 1.749(14) . ?
W3C O14C 1.951(14) . ?
W3C O15C 1.775(13) . ?
W3C O20C 2.075(13) . ?
W3C O21C 1.932(14) . ?
W3C O37C 2.227(13) . ?
W4C O4C 1.729(13) . ?
W4C O16C 1.773(14) . ?
W4C O22C 1.963(16) . ?
W4C O27C 1.968(16) . ?
W4C O28C 2.105(14) . ?
W4C O38C 2.304(13) . ?
W5C O5C 1.742(13) . ?
W5C O17C 1.768(13) . ?
W5C O22C 1.874(16) . ?
W5C O23C 1.963(15) . ?
W5C O29C 2.080(15) . ?
W5C O39C 2.301(13) . ?
W6C O6C 1.685(16) . ?
W6C O18C 1.861(13) . ?
W6C O23C 1.931(12) . ?
W6C O24C 1.920(13) . ?
W6C O30C 1.943(15) . ?
W6C O39C 2.296(15) . ?
W7C O7C 1.702(14) . ?
W7C O19C 1.808(14) . ?
W7C O24C 1.905(13) . ?
W7C O25C 1.977(15) . ?
W7C O31C 1.981(14) . ?
W7C O40C 2.324(13) . ?
W8C K12 3.851(6) 2_577 ?
W8C O8C 1.733(13) . ?
W8C O20C 1.825(14) . ?
W8C O25C 1.915(16) . ?
W8C O26C 1.914(12) . ?
W8C O32C 1.987(13) . ?
W8C O40C 2.301(13) . ?
W9C K2 3.881(5) 2_577 ?
W9C K11 4.050(14) 2_577 ?
W9C K12 3.785(5) 2_577 ?
W9C O9C 1.735(16) . ?
W9C O21C 1.889(14) . ?
W9C O26C 1.932(11) . ?
W9C O27C 1.898(13) . ?
W9C O33C 1.922(15) . ?
W9C O38C 2.312(14) . ?
W10C K3 3.664(7) 2_577 ?
W10C O10C 1.700(13) . ?
W10C O28C 1.854(14) . ?
W10C O33C 1.926(16) . ?
W10C O34C 1.903(15) . ?
W10C O36C 1.940(13) . ?
W10C O38C 2.328(14) . ?
W11C O11C 1.728(15) . ?
W11C O29C 1.834(14) . ?
W11C O30C 1.891(16) . ?
W11C O34C 1.920(16) . ?
W11C O35C 1.938(12) . ?
W11C O39C 2.334(14) . ?
W12C K3 4.082(9) 2_577 ?
W12C O12C 1.722(15) . ?
W12C O31C 1.893(14) . ?
W12C O32C 1.895(15) . ?
W12C O35C 1.893(13) . ?
W12C O36C 1.904(14) . ?
W12C O40C 2.289(13) . ?
Dy1A O13A 2.352(15) . ?
Dy1A O15A 2.387(13) . ?
Dy1A O16A 2.354(18) . ?
Dy1A O17A 2.320(13) . ?
Dy1A O1LA 2.363(15) . ?
Dy1A O2LA 2.325(14) . ?
Dy1A O3LA 2.308(14) . ?
Dy1A O4LA 2.460(16) . ?
Dy1B O13B 2.372(15) . ?
Dy1B O15B 2.422(16) . ?
Dy1B O16B 2.321(14) . ?
Dy1B O17B 2.319(14) . ?
Dy1B O1LB 2.385(15) . ?
Dy1B O2LB 2.337(14) . ?
Dy1B O3LB 2.284(13) . ?
Dy1B O4LB 2.496(15) . ?
Dy1C O13C 2.357(14) . ?
Dy1C O15C 2.396(14) . ?
Dy1C O16C 2.308(13) . ?
Dy1C O17C 2.324(14) . ?
Dy1C O1LC 2.378(14) . ?
Dy1C O2LC 2.347(13) . ?
Dy1C O3LC 2.303(15) . ?
Dy1C O4LC 2.510(13) . ?
Br1A C6A 1.88(2) . ?
Br2A C16A 1.87(2) . ?
Br1B C6B 1.88(2) . ?
Br2B C16B 1.91(3) . ?
Br1C C6C 1.90(2) . ?
Br2C C16C 1.89(2) . ?
Ge1A O37A 1.696(15) . ?
Ge1A O38A 1.734(14) . ?
Ge1A O39A 1.757(13) . ?
Ge1A O40A 1.743(15) . ?
Ge1B O37B 1.714(16) . ?
Ge1B O38B 1.704(17) . ?
Ge1B O39B 1.730(18) . ?
Ge1B O40B 1.765(17) . ?
Ge1C O37C 1.697(13) . ?
Ge1C O38C 1.706(13) . ?
Ge1C O39C 1.728(15) . ?
Ge1C O40C 1.724(12) . ?
K1 O22C 3.04(2) . ?
K1 O28C 3.16(2) . ?
K1 O29C 2.90(2) . ?
K1 O34C 2.985(18) . ?
K1 O1W 3.31(4) . ?
K1 O12W 2.86(4) . ?
K1 O24W 2.90(5) . ?
K1 O28W 2.92(6) . ?
K2 O7A 2.97(2) . ?
K2 O31A 3.059(17) . ?
K2 O10B 2.801(16) . ?
K2 O9C 3.187(17) 2_577 ?
K2 O33C 2.870(15) 2_577 ?
K2 O2W 2.971(17) . ?
K2 O3W 2.768(17) . ?
K2 O5W 2.92(2) . ?
K2 O20W 2.91(3) . ?
K3 K12 4.921(10) 2_577 ?
K3 O11B 2.78(2) . ?
K3 O34B 3.312(18) . ?
K3 O8C 2.762(15) . ?
K3 O10C 2.799(15) 2_577 ?
K3 O36C 3.023(15) 2_577 ?
K3 O2W 2.902(18) . ?
K3 O19W 2.90(5) . ?
K3 O20W 2.83(3) . ?
K4 O12B 3.16(3) . ?
K4 O2C 2.95(2) . ?
K4 O7C 2.93(2) . ?
K4 O19C 3.056(19) . ?
K4 O11W 3.14(4) . ?
K4 O18W 2.77(4) . ?
K4 O27W 2.66(6) . ?
K5 O24B 2.872(19) . ?
K5 O30B 2.89(2) . ?
K5 O31B 2.99(3) . ?
K5 O35B 3.06(2) . ?
K5 O8W 2.77(3) . ?
K5 O11W 2.60(3) . ?
K5 O34W 2.85(9) . ?
K5 O35W 2.99(7) . ?
K6 O7A 2.85(2) . ?
K6 O26B 2.97(2) . ?
K6 O32B 2.94(3) . ?
K6 O33B 2.85(2) . ?
K6 O36B 2.87(2) . ?
K6 O15W 2.84(4) . ?
K6 O17W 3.20(4) . ?
K6 O26W 2.78(6) . ?
K7 K13 4.00(3) . ?
K7 O22A 2.95(2) . ?
K7 O28A 3.00(3) . ?
K7 O29A 2.98(2) . ?
K7 O34A 2.99(2) . ?
K7 O16W 2.80(5) . ?
K7 O29W 2.73(8) . ?
K8 O7A 3.20(3) . ?
K8 O10B 3.31(2) . ?
K8 O33B 2.68(2) . ?
K8 O5W 2.71(3) . ?
K8 O6W 2.10(3) . ?
K8 O17W 2.89(5) . ?
K9 K9 1.88(5) 2_466 ?
K9 K13 4.13(3) 2_466 ?
K9 K13 4.00(3) . ?
K9 O9W 3.21(4) . ?
K9 O33W 1.93(8) . ?
K9 O33W 2.35(7) 2_466 ?
K10 O8A 3.14(3) . ?
K10 O25A 3.33(4) . ?
K10 O12B 2.85(3) . ?
K10 O7C 2.65(3) . ?
K10 O15W 2.71(5) . ?
K10 O23W 3.36(6) . ?
K10 O27W 2.93(6) . ?
K11 O24A 3.10(2) . ?
K11 O30A 3.09(2) . ?
K11 O31A 2.93(2) . ?
K11 O35A 2.90(2) . ?
K11 O9C 2.85(2) 2_577 ?
K11 O5W 2.94(3) . ?
K11 O6W 3.36(3) . ?
K11 O22W 2.90(5) . ?
K12 K16 4.37(2) 2_577 ?
K12 O12A 2.822(18) . ?
K12 O8C 3.057(16) 2_577 ?
K12 O9C 2.916(15) 2_577 ?
K12 O12C 2.741(14) . ?
K12 O26C 3.013(14) 2_577 ?
K12 O2W 3.299(17) . ?
K12 O3W 2.834(18) . ?
K12 O7W 2.83(3) . ?
K12 O32W 2.87(8) . ?
K13 O11A 3.24(3) . ?
K13 O29A 3.09(3) . ?
K13 O10W 2.84(4) . ?
K13 O13W 2.68(4) . ?
K13 O33W 2.88(8) . ?
K13 O36W 2.99(7) . ?
K14 O26A 2.88(4) . ?
K14 O32A 2.98(4) . ?
K14 O33A 3.05(3) . ?
K14 O30W 2.72(7) . ?
K14 O31W 2.87(7) . ?
K15 O8A 2.99(2) . ?
K15 O24C 2.95(2) . ?
K15 O30C 3.01(2) . ?
K15 O31C 3.06(2) . ?
K15 O35C 3.18(2) . ?
K15 O23W 3.32(6) . ?
K15 O25W 2.78(6) . ?
K15 O30W 2.88(6) . ?
K15 O31W 3.00(7) . ?
K16 O11B 2.82(3) . ?
K16 O3C 2.826(19) . ?
K16 O8C 3.16(2) . ?
K16 O20C 3.09(2) . ?
K16 O7W 2.85(3) 2_577 ?
K16 O11W 3.38(4) . ?
K16 O21W 3.28(5) . ?
K16 O32W 3.30(8) 2_577 ?
K16 O34W 2.85(9) . ?
O1LA C1A 1.27(3) . ?
O2LA C3A 1.35(2) . ?
O3LA C13A 1.35(3) . ?
O4LA C18A 1.22(3) . ?
O1LB C1B 1.26(3) . ?
O2LB C3B 1.34(2) . ?
O3LB C13B 1.33(2) . ?
O4LB C18B 1.20(3) . ?
O1LC C1C 1.20(2) . ?
O2LC C3C 1.31(2) . ?
O3LC C13C 1.29(3) . ?
O4LC C18C 1.17(2) . ?
O1W O4W 1.19(4) . ?
O14W O30W 1.43(7) . ?
O20W O37W 1.33(4) . ?
N1A H1A 1 . ?
N1A C8A 1.51(3) . ?
N1A C9A 1.49(3) . ?
N1A C19A 1.49(3) . ?
N2A H2A 1 . ?
N2A C10A 1.52(3) . ?
N2A C11A 1.54(3) . ?
N2A C20A 1.46(3) . ?
N1B H1B 1 . ?
N1B C8B 1.53(3) . ?
N1B C9B 1.49(2) . ?
N1B C19B 1.49(3) . ?
N2B H2B 1 . ?
N2B C10B 1.49(3) . ?
N2B C11B 1.49(3) . ?
N2B C20B 1.47(3) . ?
N1C H1C 1 . ?
N1C C8C 1.57(3) . ?
N1C C9C 1.47(3) . ?
N1C C19C 1.49(3) . ?
N2C H2C 1 . ?
N2C C10C 1.50(3) . ?
N2C C11C 1.52(3) . ?
N2C C20C 1.47(3) . ?
C1A H1AA 0.95 . ?
C1A C2A 1.44(3) . ?
C2A C3A 1.41(3) . ?
C2A C7A 1.37(3) . ?
C3A C4A 1.43(3) . ?
C4A C5A 1.36(3) . ?
C4A C8A 1.45(3) . ?
C5A H5A 0.95 . ?
C5A C6A 1.43(3) . ?
C6A C7A 1.35(3) . ?
C7A H7A 0.95 . ?
C8A H8AA 0.99 . ?
C8A H8AB 0.99 . ?
C9A H9AA 0.99 . ?
C9A H9AB 0.99 . ?
C9A C10A 1.50(3) . ?
C10A H10A 0.99 . ?
C10A H10B 0.99 . ?
C11A H11A 0.99 . ?
C11A H11B 0.99 . ?
C11A C12A 1.48(3) . ?
C12A C13A 1.37(3) . ?
C12A C17A 1.38(3) . ?
C13A C14A 1.38(3) . ?
C14A C15A 1.42(4) . ?
C14A C18A 1.43(3) . ?
C15A H15A 0.95 . ?
C15A C16A 1.33(3) . ?
C16A C17A 1.41(4) . ?
C17A H17A 0.95 . ?
C18A H18A 0.95 . ?
C19A H19A 0.98 . ?
C19A H19B 0.98 . ?
C19A H19C 0.98 . ?
C20A H20A 0.98 . ?
C20A H20B 0.98 . ?
C20A H20C 0.98 . ?
C1B H1BA 0.95 . ?
C1B C2B 1.47(3) . ?
C2B C3B 1.37(3) . ?
C2B C7B 1.45(3) . ?
C3B C4B 1.42(3) . ?
C4B C5B 1.35(3) . ?
C4B C8B 1.46(3) . ?
C5B H5B 0.95 . ?
C5B C6B 1.44(3) . ?
C6B C7B 1.36(3) . ?
C7B H7B 0.95 . ?
C8B H8BA 0.99 . ?
C8B H8BB 0.99 . ?
C9B H9BA 0.99 . ?
C9B H9BB 0.99 . ?
C9B C10B 1.51(3) . ?
C10B H10C 0.99 . ?
C10B H10D 0.99 . ?
C11B H11C 0.99 . ?
C11B H11D 0.99 . ?
C11B C12B 1.53(3) . ?
C12B C13B 1.40(3) . ?
C12B C17B 1.37(3) . ?
C13B C14B 1.42(3) . ?
C14B C15B 1.42(3) . ?
C14B C18B 1.44(3) . ?
C15B H15B 0.95 . ?
C15B C16B 1.35(3) . ?
C16B C17B 1.35(4) . ?
C17B H17B 0.95 . ?
C18B H18B 0.95 . ?
C19B H19D 0.98 . ?
C19B H19E 0.98 . ?
C19B H19F 0.98 . ?
C20B H20D 0.98 . ?
C20B H20E 0.98 . ?
C20B H20F 0.98 . ?
C1C H1CA 0.95 . ?
C1C C2C 1.42(3) . ?
C2C C3C 1.42(3) . ?
C2C C7C 1.45(3) . ?
C3C C4C 1.43(3) . ?
C4C C5C 1.37(3) . ?
C4C C8C 1.46(3) . ?
C5C H5C 0.95 . ?
C5C C6C 1.41(3) . ?
C6C C7C 1.33(3) . ?
C7C H7C 0.95 . ?
C8C H8CA 0.99 . ?
C8C H8CB 0.99 . ?
C9C H9CA 0.99 . ?
C9C H9CB 0.99 . ?
C9C C10C 1.52(3) . ?
C10C H10E 0.99 . ?
C10C H10F 0.99 . ?
C11C H11E 0.99 . ?
C11C H11F 0.99 . ?
C11C C12C 1.48(3) . ?
C12C C13C 1.41(3) . ?
C12C C17C 1.36(3) . ?
C13C C14C 1.41(3) . ?
C14C C15C 1.42(3) . ?
C14C C18C 1.45(3) . ?
C15C H15C 0.95 . ?
C15C C16C 1.36(3) . ?
C16C C17C 1.37(3) . ?
C17C H17C 0.95 . ?
C18C H18C 0.95 . ?
C19C H19G 0.98 . ?
C19C H19H 0.98 . ?
C19C H19I 0.98 . ?
C20C H20G 0.98 . ?
C20C H20H 0.98 . ?
C20C H20I 0.98 . ?

loop_
_geom_torsion_atom_site_label_1
_geom_torsion_atom_site_label_2
_geom_torsion_atom_site_label_3
_geom_torsion_atom_site_label_4
_geom_torsion
_geom_torsion_site_symmetry_1
_geom_torsion_site_symmetry_2
_geom_torsion_site_symmetry_3
_geom_torsion_site_symmetry_4
_geom_torsion_publ_flag
Dy1A O1LA C1A C2A -17(3) . . . . ?
Dy1A O2LA C3A C2A 27(3) . . . . ?
Dy1A O2LA C3A C4A -156.1(14) . . . . ?
Dy1A O3LA C13A C12A -145.9(17) . . . . ?
Dy1A O3LA C13A C14A 38(3) . . . . ?
Dy1A O4LA C18A C14A -14(4) . . . . ?
Dy1B O1LB C1B C2B -24(3) . . . . ?
Dy1B O2LB C3B C2B 23(3) . . . . ?
Dy1B O2LB C3B C4B -158.1(15) . . . . ?
Dy1B O3LB C13B C12B -145.4(17) . . . . ?
Dy1B O3LB C13B C14B 36(3) . . . . ?
Dy1B O4LB C18B C14B -16(4) . . . . ?
Dy1C O1LC C1C C2C -20(3) . . . . ?
Dy1C O2LC C3C C2C 29(3) . . . . ?
Dy1C O2LC C3C C4C -157.5(14) . . . . ?
Dy1C O3LC C13C C12C -144.1(17) . . . . ?
Dy1C O3LC C13C C14C 37(3) . . . . ?
Dy1C O4LC C18C C14C -10(4) . . . . ?
Br1A C6A C7A C2A 179.3(17) . . . . ?
Br2A C16A C17A C12A 177.9(19) . . . . ?
Br1B C6B C7B C2B -178.8(15) . . . . ?
Br2B C16B C17B C12B 175.2(19) . . . . ?
Br1C C6C C7C C2C -179.5(17) . . . . ?
Br2C C16C C17C C12C 179.1(18) . . . . ?
K2 W9C O9C K11 96.7(10) 2_577 . . 2_577 ?
K2 W9C O9C K12 -86.1(6) 2_577 . . 2_577 ?
K2 W9C O21C W3C -112.1(19) 2_577 . . . ?
K2 W9C O27C W4C 122.5(7) 2_577 . . . ?
K3 W10C O28C W4C -148.2(4) 2_577 . . . ?
K3 W10C O28C K1 101.2(8) 2_577 . . . ?
K3 W12C O12C K12 122.6(13) 2_577 . . . ?
K3 W12C O31C W7C 148.8(6) 2_577 . . . ?
K3 W12C O31C K15 -98.4(11) 2_577 . . . ?
K3 W12C O32C W8C 129.4(8) 2_577 . . . ?
K3 W12C O35C W11C -63(2) 2_577 . . . ?
K3 W12C O35C K15 133.7(5) 2_577 . . . ?
K7 W11A O11A K13 -57.0(7) . . . . ?
K7 W11A O29A W5A -114.8(12) . . . . ?
K7 W11A O29A K13 85.7(8) . . . . ?
K11 W6A O18A W2A 43(3) . . . . ?
K11 W9C O9C K2 -96.7(10) 2_577 . . 2_577 ?
K11 W9C O9C K12 177.1(13) 2_577 . . 2_577 ?
K11 W9C O21C W3C -167.3(19) 2_577 . . . ?
K11 W9C O27C W4C 178.3(11) 2_577 . . . ?
K12 W8C O8C K3 -148.1(13) 2_577 . . . ?
K12 W8C O8C K16 91.9(7) 2_577 . . . ?
K12 W8C O20C W3C 73.7(15) 2_577 . . . ?
K12 W8C O20C K16 -56.5(5) 2_577 . . . ?
K12 W9C O9C K2 86.1(6) 2_577 . . 2_577 ?
K12 W9C O9C K11 -177.1(13) 2_577 . . 2_577 ?
K12 W9C O21C W3C -82(2) 2_577 . . . ?
K12 W9C O27C W4C 179.60(19) 2_577 . . . ?
O2A W2A O13A Dy1A 167.5(9) . . . . ?
O3A W3A O15A Dy1A -171.8(10) . . . . ?
O4A W4A O16A Dy1A 97(2) . . . . ?
O5A W5A O17A Dy1A -101.9(19) . . . . ?
O5A W5A O22A W4A 124.2(14) . . . . ?
O5A W5A O22A K7 -63.3(8) . . . . ?
O6A W6A O18A W2A 138(2) . . . . ?
O7A W7A O19A W2A -129.4(19) . . . . ?
O8A W8A O20A W3A 123.8(17) . . . . ?
O9A W9A O21A W3A -127(3) . . . . ?
O10A W10A O28A W4A -173.8(11) . . . . ?
O10A W10A O28A K7 73.8(10) . . . . ?
O11A W11A O29A W5A 172.1(10) . . . . ?
O11A W11A O29A K7 -73.1(9) . . . . ?
O11A W11A O29A K13 12.6(10) . . . . ?
O12A W12A O35A W11A -123(2) . . . . ?
O12A W12A O35A K11 67.3(9) . . . . ?
O12A W12A O36A W10A 119(2) . . . . ?
O14A W2A O13A Dy1A 66.8(10) . . . . ?
O14A W3A O15A Dy1A -70.1(10) . . . . ?
O17A W5A O22A W4A 19.5(15) . . . . ?
O17A W5A O22A K7 -168.0(7) . . . . ?
O18A W2A O13A Dy1A -91.9(9) . . . . ?
O19A W2A O13A Dy1A -34(3) . . . . ?
O19A W7A O7A K2 -159.7(6) . . . . ?
O19A W7A O7A K6 -23.4(11) . . . . ?
O19A W7A O7A K8 82.9(13) . . . . ?
O20A W3A O15A Dy1A 17(4) . . . . ?
O20A W8A O8A K10 63.4(10) . . . . ?
O20A W8A O8A K15 -154.8(9) . . . . ?
O21A W3A O15A Dy1A 87.1(10) . . . . ?
O22A W4A O16A Dy1A -6(2) . . . . ?
O22A W5A O17A Dy1A 1.5(19) . . . . ?
O23A W5A O17A Dy1A 158.5(18) . . . . ?
O23A W5A O22A W4A -86(2) . . . . ?
O23A W5A O22A K7 86.2(16) . . . . ?
O23A W6A O18A W2A -121(2) . . . . ?
O24A W6A O18A W2A 38(2) . . . . ?
O24A W7A O7A K2 108.6(7) . . . . ?
O24A W7A O7A K6 -115.1(9) . . . . ?
O24A W7A O7A K8 -8.7(14) . . . . ?
O24A W7A O19A W2A -26.4(19) . . . . ?
O25A W7A O7A K2 -66.5(8) . . . . ?
O25A W7A O7A K6 69.9(10) . . . . ?
O25A W7A O7A K8 176.2(12) . . . . ?
O25A W7A O19A W2A 132.8(19) . . . . ?
O25A W8A O8A K10 -30.1(10) . . . . ?
O25A W8A O8A K15 111.7(10) . . . . ?
O25A W8A O20A W3A -135.8(17) . . . . ?
O26A W8A O8A K10 155.4(9) . . . . ?
O26A W8A O8A K15 -62.9(11) . . . . ?
O26A W8A O20A W3A 22.6(17) . . . . ?
O26A W9A O21A W3A -26(3) . . . . ?
O27A W4A O16A Dy1A -163(2) . . . . ?
O27A W9A O21A W3A 134(3) . . . . ?
O28A W4A O16A Dy1A -88(3) . . . . ?
O29A W5A O17A Dy1A 85(3) . . . . ?
O29A W5A O22A W4A -141.7(15) . . . . ?
O29A W5A O22A K7 30.8(7) . . . . ?
O29A W11A O11A K13 -11.8(9) . . . . ?
O30A W6A O18A W2A -28(4) . . . . ?
O30A W11A O11A K13 81.0(8) . . . . ?
O30A W11A O29A W5A 72.6(10) . . . . ?
O30A W11A O29A K7 -172.7(7) . . . . ?
O30A W11A O29A K13 -87.0(7) . . . . ?
O31A W7A O7A K2 20.0(8) . . . . ?
O31A W7A O7A K6 156.3(9) . . . . ?
O31A W7A O7A K8 -97.4(13) . . . . ?
O31A W7A O19A W2A 51(3) . . . . ?
O31A W12A O12A K12 -43.1(14) . . . . ?
O31A W12A O35A W11A 136(2) . . . . ?
O31A W12A O35A K11 -33.4(7) . . . . ?
O31A W12A O36A W10A -59(3) . . . . ?
O32A W8A O8A K10 -115.7(9) . . . . ?
O32A W8A O8A K15 26.1(11) . . . . ?
O32A W8A O20A W3A -58(3) . . . . ?
O32A W12A O12A K12 45.6(14) . . . . ?
O32A W12A O35A W11A 59(3) . . . . ?
O32A W12A O35A K11 -110.3(18) . . . . ?
O32A W12A O36A W10A -140(2) . . . . ?
O33A W9A O21A W3A 47(4) . . . . ?
O33A W10A O28A W4A -72.6(11) . . . . ?
O33A W10A O28A K7 175.0(8) . . . . ?
O34A W10A O28A W4A 84.7(10) . . . . ?
O34A W10A O28A K7 -27.7(7) . . . . ?
O34A W11A O11A K13 -103.2(8) . . . . ?
O34A W11A O29A W5A -86.1(10) . . . . ?
O34A W11A O29A K7 28.7(7) . . . . ?
O34A W11A O29A K13 114.3(8) . . . . ?
O35A W11A O11A K13 170.0(7) . . . . ?
O35A W11A O29A W5A -12(2) . . . . ?
O35A W11A O29A K7 102.3(18) . . . . ?
O35A W11A O29A K13 -172.0(16) . . . . ?
O35A W12A O12A K12 -133.5(12) . . . . ?
O35A W12A O36A W10A 18(2) . . . . ?
O36A W10A O28A W4A 5(3) . . . . ?
O36A W10A O28A K7 -106.9(18) . . . . ?
O36A W12A O12A K12 137.9(12) . . . . ?
O36A W12A O35A W11A -21(2) . . . . ?
O36A W12A O35A K11 169.0(8) . . . . ?
O37A W2A O13A Dy1A -5.7(9) . . . . ?
O37A W3A O15A Dy1A 2.8(10) . . . . ?
O37A Ge1A O38A W4A -59.3(10) . . . . ?
O37A Ge1A O38A W9A 59.2(10) . . . . ?
O37A Ge1A O38A W10A 178.6(8) . . . . ?
O37A Ge1A O39A W5A 60.4(9) . . . . ?
O37A Ge1A O39A W6A -57.1(10) . . . . ?
O37A Ge1A O39A W11A -179.3(7) . . . . ?
O37A Ge1A O40A W7A 58.8(10) . . . . ?
O37A Ge1A O40A W8A -56.1(10) . . . . ?
O37A Ge1A O40A W12A 179.6(8) . . . . ?
O38A W4A O16A Dy1A -91(2) . . . . ?
O38A W9A O21A W3A 61(2) . . . . ?
O38A W10A O28A W4A -1.4(8) . . . . ?
O38A W10A O28A K7 -113.8(7) . . . . ?
O38A Ge1A O37A W2A 175.7(8) . . . . ?
O38A Ge1A O37A W3A -55.1(10) . . . . ?
O38A Ge1A O39A W5A -63.0(9) . . . . ?
O38A Ge1A O39A W6A 179.6(7) . . . . ?
O38A Ge1A O39A W11A 57.3(10) . . . . ?
O38A Ge1A O40A W7A -179.7(8) . . . . ?
O38A Ge1A O40A W8A 65.4(11) . . . . ?
O38A Ge1A O40A W12A -58.9(11) . . . . ?
O39A W5A O17A Dy1A 87.1(18) . . . . ?
O39A W5A O22A W4A -72.0(14) . . . . ?
O39A W5A O22A K7 100.5(7) . . . . ?
O39A W6A O18A W2A -47(2) . . . . ?
O39A W11A O29A W5A 0.4(8) . . . . ?
O39A W11A O29A K7 115.2(7) . . . . ?
O39A W11A O29A K13 -159.1(8) . . . . ?
O39A Ge1A O37A W2A 53.9(10) . . . . ?
O39A Ge1A O37A W3A -176.8(8) . . . . ?
O39A Ge1A O38A W4A 64.6(10) . . . . ?
O39A Ge1A O38A W9A -176.9(7) . . . . ?
O39A Ge1A O38A W10A -57.5(10) . . . . ?
O39A Ge1A O40A W7A -63.7(10) . . . . ?
O39A Ge1A O40A W8A -178.6(8) . . . . ?
O39A Ge1A O40A W12A 57.2(10) . . . . ?
O40A W7A O7A K2 -22(4) . . . . ?
O40A W7A O7A K6 114(3) . . . . ?
O40A W7A O7A K8 -140(3) . . . . ?
O40A W7A O19A W2A 59.2(19) . . . . ?
O40A W8A O8A K10 -86(4) . . . . ?
O40A W8A O8A K15 56(4) . . . . ?
O40A W8A O20A W3A -62.0(17) . . . . ?
O40A W12A O35A W11A 62(2) . . . . ?
O40A W12A O35A K11 -107.7(7) . . . . ?
O40A W12A O36A W10A -68(2) . . . . ?
O40A Ge1A O37A W2A -65.4(10) . . . . ?
O40A Ge1A O37A W3A 63.8(10) . . . . ?
O40A Ge1A O38A W4A 179.7(8) . . . . ?
O40A Ge1A O38A W9A -61.8(10) . . . . ?
O40A Ge1A O38A W10A 57.6(10) . . . . ?
O40A Ge1A O39A W5A -178.2(8) . . . . ?
O40A Ge1A O39A W6A 64.4(10) . . . . ?
O40A Ge1A O39A W11A -57.9(10) . . . . ?
O2B W2B O13B Dy1B 166.6(10) . . . . ?
O3B W3B O15B Dy1B -172.6(11) . . . . ?
O4B W4B O16B Dy1B 94(2) . . . . ?
O5B W5B O17B Dy1B -95(2) . . . . ?
O6B W6B O18B W2B 132(3) . . . . ?
O7B W7B O19B W2B -125(3) . . . . ?
O7B W7B O24B W6B 123(2) . . . . ?
O7B W7B O24B K5 -67.4(10) . . . . ?
O8B W8B O20B W3B 121(2) . . . . ?
O8B W8B O25B W7B -174.1(12) . . . . ?
O8B W8B O26B W9B -127(2) . . . . ?
O8B W8B O26B K6 72.3(10) . . . . ?
O9B W9B O21B W3B -128(3) . . . . ?
O9B W9B O27B W4B -179.1(10) . . . . ?
O10B W10B O28B W4B -171.3(9) . . . . ?
O10B W10B O34B W11B 132(2) . . . . ?
O10B W10B O34B K3 -7.3(9) . . . . ?
O11B W11B O29B W5B 173.9(10) . . . . ?
O12B W12B O31B W7B 172.4(13) . . . . ?
O12B W12B O31B K5 -73.1(11) . . . . ?
O12B W12B O35B W11B -119(2) . . . . ?
O12B W12B O35B K5 74.2(11) . . . . ?
O12B W12B O36B W10B 123(2) . . . . ?
O12B W12B O36B K6 -69.8(11) . . . . ?
O14B W2B O13B Dy1B 65.5(12) . . . . ?
O14B W3B O15B Dy1B -70.8(11) . . . . ?
O18B W2B O13B Dy1B -91.7(11) . . . . ?
O19B W2B O13B Dy1B -36(3) . . . . ?
O19B W7B O24B W6B 20(2) . . . . ?
O19B W7B O24B K5 -170.6(9) . . . . ?
O20B W3B O15B Dy1B 15(4) . . . . ?
O20B W8B O25B W7B 79.8(12) . . . . ?
O20B W8B O26B W9B -21(2) . . . . ?
O20B W8B O26B K6 178.2(9) . . . . ?
O21B W3B O15B Dy1B 85.9(11) . . . . ?
O21B W9B O27B W4B -76.8(10) . . . . ?
O22B W4B O16B Dy1B -9(2) . . . . ?
O22B W5B O17B Dy1B 8(2) . . . . ?
O23B W5B O17B Dy1B 165(2) . . . . ?
O23B W6B O18B W2B -128(3) . . . . ?
O24B W6B O18B W2B 30(3) . . . . ?
O24B W7B O19B W2B -25(3) . . . . ?
O25B W7B O19B W2B 132(3) . . . . ?
O25B W7B O24B W6B -69(3) . . . . ?
O25B W7B O24B K5 101(2) . . . . ?
O25B W8B O20B W3B -138(2) . . . . ?
O25B W8B O26B W9B 67(4) . . . . ?
O25B W8B O26B K6 -93(2) . . . . ?
O26B W8B O20B W3B 20(2) . . . . ?
O26B W8B O25B W7B -8(3) . . . . ?
O26B W9B O21B W3B -28(3) . . . . ?
O26B W9B O27B W4B 6(3) . . . . ?
O27B W4B O16B Dy1B -164(2) . . . . ?
O27B W9B O21B W3B 133(3) . . . . ?
O28B W4B O16B Dy1B -87(3) . . . . ?
O28B W10B O10B K2 -165(2) . . . . ?
O28B W10B O10B K8 74.3(7) . . . . ?
O28B W10B O34B W11B -123(2) . . . . ?
O28B W10B O34B K3 97.1(7) . . . . ?
O29B W5B O17B Dy1B 94(3) . . . . ?
O29B W11B O11B K3 79.4(11) . . . . ?
O29B W11B O11B K16 -83.2(16) . . . . ?
O30B W6B O18B W2B -39(4) . . . . ?
O30B W11B O11B K3 172.5(10) . . . . ?
O30B W11B O11B K16 9.9(17) . . . . ?
O30B W11B O29B W5B 74.4(10) . . . . ?
O31B W7B O19B W2B 50(4) . . . . ?
O31B W7B O24B W6B -137(2) . . . . ?
O31B W7B O24B K5 32.9(9) . . . . ?
O31B W12B O12B K4 16.1(17) . . . . ?
O31B W12B O12B K10 -102(3) . . . . ?
O31B W12B O35B W11B 139(2) . . . . ?
O31B W12B O35B K5 -27.8(7) . . . . ?
O31B W12B O36B W10B -50(4) . . . . ?
O31B W12B O36B K6 116(2) . . . . ?
O32B W8B O20B W3B -57(4) . . . . ?
O32B W8B O25B W7B -76.6(12) . . . . ?
O32B W8B O26B W9B 135(2) . . . . ?
O32B W8B O26B K6 -25.1(9) . . . . ?
O32B W12B O12B K4 107.9(16) . . . . ?
O32B W12B O12B K10 -11(3) . . . . ?
O32B W12B O31B W7B 71.9(12) . . . . ?
O32B W12B O31B K5 -173.6(7) . . . . ?
O32B W12B O35B W11B 57(4) . . . . ?
O32B W12B O35B K5 -110(2) . . . . ?
O32B W12B O36B W10B -136(2) . . . . ?
O32B W12B O36B K6 30.5(7) . . . . ?
O33B W9B O21B W3B 44(4) . . . . ?
O33B W9B O27B W4B 80.6(10) . . . . ?
O33B W10B O10B K2 103(2) . . . . ?
O33B W10B O10B K8 -17.9(8) . . . . ?
O33B W10B O28B W4B -73.0(9) . . . . ?
O33B W10B O34B W11B -27(3) . . . . ?
O33B W10B O34B K3 -166.9(16) . . . . ?
O34B W10B O10B K2 -70(3) . . . . ?
O34B W10B O10B K8 169.7(7) . . . . ?
O34B W10B O28B W4B 85.1(9) . . . . ?
O34B W11B O11B K3 -14.0(12) . . . . ?
O34B W11B O11B K16 -176.6(15) . . . . ?
O34B W11B O29B W5B -85.1(10) . . . . ?
O35B W11B O11B K3 -98.9(11) . . . . ?
O35B W11B O11B K16 98.5(16) . . . . ?
O35B W11B O29B W5B -10(2) . . . . ?
O35B W12B O12B K4 -73.8(16) . . . . ?
O35B W12B O12B K10 168(3) . . . . ?
O35B W12B O31B W7B -85.8(12) . . . . ?
O35B W12B O31B K5 28.7(7) . . . . ?
O35B W12B O36B W10B 22(2) . . . . ?
O35B W12B O36B K6 -171.4(7) . . . . ?
O36B W10B O10B K2 16(3) . . . . ?
O36B W10B O10B K8 -104.2(8) . . . . ?
O36B W10B O28B W4B 5(2) . . . . ?
O36B W10B O34B W11B 33(2) . . . . ?
O36B W10B O34B K3 -106.3(7) . . . . ?
O36B W12B O12B K4 -161.5(14) . . . . ?
O36B W12B O12B K10 80(3) . . . . ?
O36B W12B O31B W7B -14(3) . . . . ?
O36B W12B O31B K5 101(2) . . . . ?
O36B W12B O35B W11B -20(2) . . . . ?
O36B W12B O35B K5 173.7(7) . . . . ?
O37B W2B O13B Dy1B -6.7(10) . . . . ?
O37B W3B O15B Dy1B 1.6(10) . . . . ?
O37B Ge1B O38B W4B -57.4(11) . . . . ?
O37B Ge1B O38B W9B 58.3(10) . . . . ?
O37B Ge1B O38B W10B -179.2(9) . . . . ?
O37B Ge1B O39B W5B 58.4(11) . . . . ?
O37B Ge1B O39B W6B -59.7(10) . . . . ?
O37B Ge1B O39B W11B -179.0(9) . . . . ?
O37B Ge1B O40B W7B 58.0(12) . . . . ?
O37B Ge1B O40B W8B -57.0(12) . . . . ?
O37B Ge1B O40B W12B 179.6(10) . . . . ?
O38B W4B O16B Dy1B -93(2) . . . . ?
O38B W9B O21B W3B 59(3) . . . . ?
O38B W9B O27B W4B 6.2(8) . . . . ?
O38B W10B O28B W4B -0.9(7) . . . . ?
O38B W10B O34B W11B -49.9(19) . . . . ?
O38B W10B O34B K3 170.6(7) . . . . ?
O38B Ge1B O37B W2B 177.3(9) . . . . ?
O38B Ge1B O37B W3B -56.1(11) . . . . ?
O38B Ge1B O39B W5B -64.8(10) . . . . ?
O38B Ge1B O39B W6B 177.2(7) . . . . ?
O38B Ge1B O39B W11B 57.9(11) . . . . ?
O38B Ge1B O40B W7B -179.4(9) . . . . ?
O38B Ge1B O40B W8B 65.5(11) . . . . ?
O38B Ge1B O40B W12B -57.9(13) . . . . ?
O39B W5B O17B Dy1B 93(2) . . . . ?
O39B W6B O18B W2B -56(3) . . . . ?
O39B W11B O29B W5B 1.0(8) . . . . ?
O39B Ge1B O37B W2B 57.0(11) . . . . ?
O39B Ge1B O37B W3B -176.4(9) . . . . ?
O39B Ge1B O38B W4B 65.3(10) . . . . ?
O39B Ge1B O38B W9B -179.0(7) . . . . ?
O39B Ge1B O38B W10B -56.5(11) . . . . ?
O39B Ge1B O40B W7B -64.6(11) . . . . ?
O39B Ge1B O40B W8B -179.7(8) . . . . ?
O39B Ge1B O40B W12B 56.9(13) . . . . ?
O40B W7B O19B W2B 61(3) . . . . ?
O40B W7B O24B W6B -67(2) . . . . ?
O40B W7B O24B K5 103.3(8) . . . . ?
O40B W8B O20B W3B -66(2) . . . . ?
O40B W8B O25B W7B -5.0(10) . . . . ?
O40B W8B O26B W9B 64(2) . . . . ?
O40B W8B O26B K6 -96.7(8) . . . . ?
O40B W12B O31B W7B -0.5(10) . . . . ?
O40B W12B O31B K5 114.0(8) . . . . ?
O40B W12B O35B W11B 66(2) . . . . ?
O40B W12B O35B K5 -100.7(7) . . . . ?
O40B W12B O36B W10B -63(2) . . . . ?
O40B W12B O36B K6 103.6(7) . . . . ?
O40B Ge1B O37B W2B -63.6(12) . . . . ?
O40B Ge1B O37B W3B 63.0(12) . . . . ?
O40B Ge1B O38B W4B -179.4(8) . . . . ?
O40B Ge1B O38B W9B -63.7(10) . . . . ?
O40B Ge1B O38B W10B 58.8(12) . . . . ?
O40B Ge1B O39B W5B -179.1(8) . . . . ?
O40B Ge1B O39B W6B 62.9(10) . . . . ?
O40B Ge1B O39B W11B -56.4(12) . . . . ?
O2C W2C O13C Dy1C 167.2(9) . . . . ?
O3C W3C O15C Dy1C -171.1(9) . . . . ?
O4C W4C O16C Dy1C 92.8(19) . . . . ?
O5C W5C O17C Dy1C -95.0(17) . . . . ?
O5C W5C O22C W4C 121.3(13) . . . . ?
O5C W5C O22C K1 -63.4(7) . . . . ?
O6C W6C O18C W2C 137(2) . . . . ?
O7C W7C O19C W2C -124.2(17) . . . . ?
O7C W7C O19C K4 2.4(8) . . . . ?
O8C W8C O20C W3C 124.5(15) . . . . ?
O8C W8C O20C K16 -5.6(8) . . . . ?
O9C W9C O21C W3C -130(2) . . . . ?
O9C W9C O27C W4C 177.4(9) . . . . ?
O10C W10C O28C W4C -172.7(9) . . . . ?
O10C W10C O28C K1 76.7(7) . . . . ?
O11C W11C O29C W5C 172.7(9) . . . . ?
O11C W11C O29C K1 -70.4(8) . . . . ?
O11C W11C O30C W6C -172.0(8) . . . . ?
O11C W11C O30C K15 70.1(8) . . . . ?
O12C W12C O31C W7C 173.9(8) . . . . ?
O12C W12C O31C K15 -73.3(7) . . . . ?
O12C W12C O32C W8C -174.4(8) . . . . ?
O12C W12C O35C W11C -122.5(19) . . . . ?
O12C W12C O35C K15 74.2(7) . . . . ?
O13C W2C O2C K4 179.5(7) . . . . ?
O14C W2C O2C K4 -81.4(8) . . . . ?
O14C W2C O13C Dy1C 66.8(10) . . . . ?
O14C W3C O3C K16 74.9(9) . . . . ?
O14C W3C O15C Dy1C -70.3(9) . . . . ?
O15C W3C O3C K16 173.1(8) . . . . ?
O17C W5C O22C W4C 14.5(14) . . . . ?
O17C W5C O22C K1 -170.1(6) . . . . ?
O18C W2C O2C K4 84.0(8) . . . . ?
O18C W2C O13C Dy1C -91.8(9) . . . . ?
O19C W2C O2C K4 5.0(8) . . . . ?
O19C W2C O13C Dy1C -32(3) . . . . ?
O19C W7C O7C K4 -2.6(8) . . . . ?
O20C W3C O3C K16 -9.5(9) . . . . ?
O20C W3C O15C Dy1C 20(3) . . . . ?
O20C W8C O8C K3 125.5(10) . . . . ?
O20C W8C O8C K12 -86.4(6) . . . 2_577 ?
O20C W8C O8C K16 5.5(7) . . . . ?
O21C W3C O3C K16 -89.9(9) . . . . ?
O21C W3C O15C Dy1C 87.9(9) . . . . ?
O21C W9C O9C K2 171.5(5) . . . 2_577 ?
O21C W9C O9C K11 -91.8(10) . . . 2_577 ?
O21C W9C O9C K12 85.3(7) . . . 2_577 ?
O21C W9C O27C W4C -78.4(9) . . . . ?
O22C W4C O16C Dy1C -11.0(18) . . . . ?
O22C W5C O17C Dy1C 10.2(17) . . . . ?
O23C W5C O17C Dy1C 166.6(16) . . . . ?
O23C W5C O22C W4C -88(2) . . . . ?
O23C W5C O22C K1 87.3(15) . . . . ?
O23C W6C O18C W2C -122(2) . . . . ?
O24C W6C O18C W2C 37(2) . . . . ?
O24C W7C O7C K4 -93.5(7) . . . . ?
O24C W7C O19C W2C -21.5(17) . . . . ?
O24C W7C O19C K4 105.1(6) . . . . ?
O25C W7C O7C K4 90.2(7) . . . . ?
O25C W7C O19C W2C 137.5(18) . . . . ?
O25C W7C O19C K4 -95.9(6) . . . . ?
O25C W8C O8C K3 30.0(11) . . . . ?
O25C W8C O8C K12 178.1(6) . . . 2_577 ?
O25C W8C O8C K16 -90.0(7) . . . . ?
O25C W8C O20C W3C -135.5(16) . . . . ?
O25C W8C O20C K16 94.3(7) . . . . ?
O26C W8C O8C K3 -144.4(10) . . . . ?
O26C W8C O8C K12 3.7(6) . . . 2_577 ?
O26C W8C O8C K16 95.6(7) . . . . ?
O26C W8C O20C W3C 24.1(15) . . . . ?
O26C W8C O20C K16 -106.0(6) . . . . ?
O26C W9C O9C K2 83.9(6) . . . 2_577 ?
O26C W9C O9C K11 -179.4(9) . . . 2_577 ?
O26C W9C O9C K12 -2.3(7) . . . 2_577 ?
O26C W9C O21C W3C -31(2) . . . . ?
O26C W9C O27C W4C -1(2) . . . . ?
O27C W4C O16C Dy1C -166.0(18) . . . . ?
O27C W9C O9C K2 -95.4(6) . . . 2_577 ?
O27C W9C O9C K11 1.3(11) . . . 2_577 ?
O27C W9C O9C K12 178.4(6) . . . 2_577 ?
O27C W9C O21C W3C 130(2) . . . . ?
O28C W4C O16C Dy1C -88(2) . . . . ?
O28C W10C O10C K3 160.4(7) . . . 2_577 ?
O29C W5C O17C Dy1C 94(2) . . . . ?
O29C W5C O22C W4C -145.2(14) . . . . ?
O29C W5C O22C K1 30.2(6) . . . . ?
O29C W11C O30C W6C -69.5(9) . . . . ?
O29C W11C O30C K15 172.6(7) . . . . ?
O30C W6C O18C W2C -31(4) . . . . ?
O30C W11C O29C W5C 72.3(9) . . . . ?
O30C W11C O29C K1 -170.7(7) . . . . ?
O31C W7C O7C K4 176.7(7) . . . . ?
O31C W7C O19C W2C 58(3) . . . . ?
O31C W7C O19C K4 -175.8(12) . . . . ?
O31C W12C O12C K12 -45.8(13) . . . . ?
O31C W12C O32C W8C -73.5(8) . . . . ?
O31C W12C O35C W11C 136(2) . . . . ?
O31C W12C O35C K15 -26.9(6) . . . . ?
O32C W8C O8C K3 -56.6(11) . . . . ?
O32C W8C O8C K12 91.5(6) . . . 2_577 ?
O32C W8C O8C K16 -176.6(6) . . . . ?
O32C W8C O20C W3C -50(2) . . . . ?
O32C W8C O20C K16 179.5(13) . . . . ?
O32C W12C O12C K12 44.1(13) . . . . ?
O32C W12C O31C W7C 73.8(8) . . . . ?
O32C W12C O31C K15 -173.4(6) . . . . ?
O32C W12C O35C W11C 55(3) . . . . ?
O32C W12C O35C K15 -108.6(16) . . . . ?
O33C W9C O9C K2 -5.7(6) . . . 2_577 ?
O33C W9C O9C K11 91.1(10) . . . 2_577 ?
O33C W9C O9C K12 -91.8(7) . . . 2_577 ?
O33C W9C O21C W3C 43(3) . . . . ?
O33C W9C O27C W4C 78.8(9) . . . . ?
O33C W10C O10C K3 69.0(7) . . . 2_577 ?
O33C W10C O28C W4C -73.7(9) . . . . ?
O33C W10C O28C K1 175.7(6) . . . . ?
O34C W10C O10C K3 -105.0(7) . . . 2_577 ?
O34C W10C O28C W4C 84.3(9) . . . . ?
O34C W10C O28C K1 -26.3(6) . . . . ?
O34C W11C O29C W5C -84.8(9) . . . . ?
O34C W11C O29C K1 32.1(7) . . . . ?
O34C W11C O30C W6C 23(2) . . . . ?
O34C W11C O30C K15 -95.2(15) . . . . ?
O35C W11C O29C W5C -12(2) . . . . ?
O35C W11C O29C K1 105.0(16) . . . . ?
O35C W11C O30C W6C 87.0(8) . . . . ?
O35C W11C O30C K15 -30.9(7) . . . . ?
O35C W12C O12C K12 -137.0(12) . . . . ?
O35C W12C O31C W7C -84.1(8) . . . . ?
O35C W12C O31C K15 28.8(7) . . . . ?
O35C W12C O32C W8C 8(2) . . . . ?
O36C W10C O10C K3 -17.8(8) . . . 2_577 ?
O36C W10C O28C W4C 2(2) . . . . ?
O36C W10C O28C K1 -108.3(18) . . . . ?
O36C W12C O12C K12 134.8(12) . . . . ?
O36C W12C O31C W7C -8(2) . . . . ?
O36C W12C O31C K15 105.2(16) . . . . ?
O36C W12C O32C W8C 85.3(8) . . . . ?
O36C W12C O35C W11C -22.7(19) . . . . ?
O36C W12C O35C K15 174.0(6) . . . . ?
O37C W2C O13C Dy1C -6.1(9) . . . . ?
O37C W3C O15C Dy1C 2.9(8) . . . . ?
O37C Ge1C O38C W4C -57.0(10) . . . . ?
O37C Ge1C O38C W9C 59.6(9) . . . . ?
O37C Ge1C O38C W10C 178.5(7) . . . . ?
O37C Ge1C O39C W5C 58.7(10) . . . . ?
O37C Ge1C O39C W6C -58.8(9) . . . . ?
O37C Ge1C O39C W11C -178.6(8) . . . . ?
O37C Ge1C O40C W7C 58.8(9) . . . . ?
O37C Ge1C O40C W8C -56.3(9) . . . . ?
O37C Ge1C O40C W12C 179.9(7) . . . . ?
O38C W4C O16C Dy1C -93.2(18) . . . . ?
O38C W9C O21C W3C 56(2) . . . . ?
O38C W9C O27C W4C 4.9(7) . . . . ?
O38C W10C O28C W4C -0.6(7) . . . . ?
O38C W10C O28C K1 -111.2(6) . . . . ?
O38C Ge1C O37C W2C 175.5(7) . . . . ?
O38C Ge1C O37C W3C -56.0(10) . . . . ?
O38C Ge1C O39C W5C -63.9(9) . . . . ?
O38C Ge1C O39C W6C 178.5(7) . . . . ?
O38C Ge1C O39C W11C 58.7(10) . . . . ?
O38C Ge1C O40C W7C -178.4(7) . . . . ?
O38C Ge1C O40C W8C 66.5(9) . . . . ?
O38C Ge1C O40C W12C -57.3(10) . . . . ?
O39C W5C O17C Dy1C 94.0(16) . . . . ?
O39C W5C O22C W4C -74.6(13) . . . . ?
O39C W5C O22C K1 100.7(6) . . . . ?
O39C W6C O18C W2C -50(2) . . . . ?
O39C W11C O29C W5C 0.4(8) . . . . ?
O39C W11C O29C K1 117.3(7) . . . . ?
O39C W11C O30C W6C 2.8(7) . . . . ?
O39C W11C O30C K15 -115.1(7) . . . . ?
O39C Ge1C O37C W2C 56.1(10) . . . . ?
O39C Ge1C O37C W3C -175.4(8) . . . . ?
O39C Ge1C O38C W4C 65.6(9) . . . . ?
O39C Ge1C O38C W9C -177.8(7) . . . . ?
O39C Ge1C O38C W10C -58.9(9) . . . . ?
O39C Ge1C O40C W7C -64.0(9) . . . . ?
O39C Ge1C O40C W8C -179.1(7) . . . . ?
O39C Ge1C O40C W12C 57.1(10) . . . . ?
O40C W7C O7C K4 129(3) . . . . ?
O40C W7C O19C W2C 64.2(17) . . . . ?
O40C W7C O19C K4 -169.2(6) . . . . ?
O40C W8C O8C K3 -26(4) . . . . ?
O40C W8C O8C K12 122(3) . . . 2_577 ?
O40C W8C O8C K16 -146(3) . . . . ?
O40C W8C O20C W3C -60.7(15) . . . . ?
O40C W8C O20C K16 169.2(6) . . . . ?
O40C W12C O31C W7C 0.6(7) . . . . ?
O40C W12C O31C K15 113.4(7) . . . . ?
O40C W12C O32C W8C 0.3(7) . . . . ?
O40C W12C O35C W11C 62.5(19) . . . . ?
O40C W12C O35C K15 -100.8(6) . . . . ?
O40C Ge1C O37C W2C -64.3(9) . . . . ?
O40C Ge1C O37C W3C 64.2(10) . . . . ?
O40C Ge1C O38C W4C -179.0(7) . . . . ?
O40C Ge1C O38C W9C -62.5(9) . . . . ?
O40C Ge1C O38C W10C 56.5(9) . . . . ?
O40C Ge1C O39C W5C -179.1(7) . . . . ?
O40C Ge1C O39C W6C 63.3(9) . . . . ?
O40C Ge1C O39C W11C -56.5(10) . . . . ?
O1LA C1A C2A C3A -12(3) . . . . ?
O1LA C1A C2A C7A 177(2) . . . . ?
O2LA C3A C4A C5A 176.7(19) . . . . ?
O2LA C3A C4A C8A -10(3) . . . . ?
O3LA C13A C14A C15A 174(2) . . . . ?
O3LA C13A C14A C18A -7(4) . . . . ?
O1LB C1B C2B C3B -5(3) . . . . ?
O1LB C1B C2B C7B -178(2) . . . . ?
O2LB C3B C4B C5B 178.6(19) . . . . ?
O2LB C3B C4B C8B -12(3) . . . . ?
O3LB C13B C14B C15B 177(2) . . . . ?
O3LB C13B C14B C18B -5(3) . . . . ?
O1LC C1C C2C C3C -8(4) . . . . ?
O1LC C1C C2C C7C 176(2) . . . . ?
O2LC C3C C4C C5C 177(2) . . . . ?
O2LC C3C C4C C8C -7(3) . . . . ?
O3LC C13C C14C C15C 177(2) . . . . ?
O3LC C13C C14C C18C -4(3) . . . . ?
N1A C9A C10A N2A 96(2) . . . . ?
N2A C11A C12A C13A 49(3) . . . . ?
N2A C11A C12A C17A -134(2) . . . . ?
N1B C9B C10B N2B 97(2) . . . . ?
N2B C11B C12B C13B 52(3) . . . . ?
N2B C11B C12B C17B -129(2) . . . . ?
N1C C9C C10C N2C 95(2) . . . . ?
N2C C11C C12C C13C 48(3) . . . . ?
N2C C11C C12C C17C -135(2) . . . . ?
C1A C2A C3A O2LA 7(3) . . . . ?
C1A C2A C3A C4A -169.7(19) . . . . ?
C1A C2A C7A C6A 174(2) . . . . ?
C2A C3A C4A C5A -6(3) . . . . ?
C2A C3A C4A C8A 167(2) . . . . ?
C3A C2A C7A C6A 2(3) . . . . ?
C3A C4A C5A C6A 8(3) . . . . ?
C3A C4A C8A N1A 45(3) . . . . ?
C4A C5A C6A Br1A 175.0(18) . . . . ?
C4A C5A C6A C7A -5(3) . . . . ?
C5A C4A C8A N1A -142(2) . . . . ?
C5A C6A C7A C2A -1(3) . . . . ?
C7A C2A C3A O2LA 178(2) . . . . ?
C7A C2A C3A C4A 1(3) . . . . ?
C8A N1A C9A C10A -174.8(18) . . . . ?
C8A C4A C5A C6A -165(2) . . . . ?
C9A N1A C8A C4A 71(2) . . . . ?
C10A N2A C11A C12A -163.8(17) . . . . ?
C11A N2A C10A C9A 66(2) . . . . ?
C11A C12A C13A O3LA 1(3) . . . . ?
C11A C12A C13A C14A 177(2) . . . . ?
C11A C12A C17A C16A -176(2) . . . . ?
C12A C13A C14A C15A -2(4) . . . . ?
C12A C13A C14A C18A 178(2) . . . . ?
C13A C12A C17A C16A 1(4) . . . . ?
C13A C14A C15A C16A 4(4) . . . . ?
C13A C14A C18A O4LA -4(4) . . . . ?
C14A C15A C16A Br2A 180(2) . . . . ?
C14A C15A C16A C17A -3(4) . . . . ?
C15A C14A C18A O4LA 176(2) . . . . ?
C15A C16A C17A C12A 1(4) . . . . ?
C17A C12A C13A O3LA -176(2) . . . . ?
C17A C12A C13A C14A -1(4) . . . . ?
C18A C14A C15A C16A -176(2) . . . . ?
C19A N1A C8A C4A -165(2) . . . . ?
C19A N1A C9A C10A 61(3) . . . . ?
C20A N2A C10A C9A -171.5(19) . . . . ?
C20A N2A C11A C12A 72(2) . . . . ?
C1B C2B C3B O2LB 6(3) . . . . ?
C1B C2B C3B C4B -173(2) . . . . ?
C1B C2B C7B C6B 177(2) . . . . ?
C2B C3B C4B C5B -2(3) . . . . ?
C2B C3B C4B C8B 167(2) . . . . ?
C3B C2B C7B C6B 4(3) . . . . ?
C3B C4B C5B C6B 2(3) . . . . ?
C3B C4B C8B N1B 47(3) . . . . ?
C4B C5B C6B Br1B 176.2(17) . . . . ?
C4B C5B C6B C7B 2(3) . . . . ?
C5B C4B C8B N1B -144(2) . . . . ?
C5B C6B C7B C2B -4(3) . . . . ?
C7B C2B C3B O2LB 178.6(18) . . . . ?
C7B C2B C3B C4B -1(3) . . . . ?
C8B N1B C9B C10B -175.4(18) . . . . ?
C8B C4B C5B C6B -167(2) . . . . ?
C9B N1B C8B C4B 69(2) . . . . ?
C10B N2B C11B C12B -164.4(19) . . . . ?
C11B N2B C10B C9B 64(2) . . . . ?
C11B C12B C13B O3LB -2(3) . . . . ?
C11B C12B C13B C14B 177(2) . . . . ?
C11B C12B C17B C16B -176(2) . . . . ?
C12B C13B C14B C15B -2(3) . . . . ?
C12B C13B C14B C18B 176(2) . . . . ?
C13B C12B C17B C16B 3(4) . . . . ?
C13B C14B C15B C16B 5(4) . . . . ?
C13B C14B C18B O4LB -2(4) . . . . ?
C14B C15B C16B Br2B -179.1(19) . . . . ?
C14B C15B C16B C17B -4(4) . . . . ?
C15B C14B C18B O4LB 176(3) . . . . ?
C15B C16B C17B C12B 0(4) . . . . ?
C17B C12B C13B O3LB 179(2) . . . . ?
C17B C12B C13B C14B -2(3) . . . . ?
C18B C14B C15B C16B -173(2) . . . . ?
C19B N1B C8B C4B -168.3(19) . . . . ?
C19B N1B C9B C10B 63(2) . . . . ?
C20B N2B C10B C9B -169.0(19) . . . . ?
C20B N2B C11B C12B 69(2) . . . . ?
C1C C2C C3C O2LC 4(3) . . . . ?
C1C C2C C3C C4C -170(2) . . . . ?
C1C C2C C7C C6C 174(2) . . . . ?
C2C C3C C4C C5C -9(3) . . . . ?
C2C C3C C4C C8C 168(2) . . . . ?
C3C C2C C7C C6C -1(3) . . . . ?
C3C C4C C5C C6C 9(3) . . . . ?
C3C C4C C8C N1C 43(3) . . . . ?
C4C C5C C6C Br1C 175.8(18) . . . . ?
C4C C5C C6C C7C -4(4) . . . . ?
C5C C4C C8C N1C -140(2) . . . . ?
C5C C6C C7C C2C 1(4) . . . . ?
C7C C2C C3C O2LC 179.4(19) . . . . ?
C7C C2C C3C C4C 6(3) . . . . ?
C8C N1C C9C C10C -173.6(18) . . . . ?
C8C C4C C5C C6C -168(2) . . . . ?
C9C N1C C8C C4C 72(3) . . . . ?
C10C N2C C11C C12C -165.2(18) . . . . ?
C11C N2C C10C C9C 69(2) . . . . ?
C11C C12C C13C O3LC -1(3) . . . . ?
C11C C12C C13C C14C 178(2) . . . . ?
C11C C12C C17C C16C -175(2) . . . . ?
C12C C13C C14C C15C -2(3) . . . . ?
C12C C13C C14C C18C 176(2) . . . . ?
C13C C12C C17C C16C 3(4) . . . . ?
C13C C14C C15C C16C -1(3) . . . . ?
C13C C14C C18C O4LC -7(4) . . . . ?
C14C C15C C16C Br2C -179.9(17) . . . . ?
C14C C15C C16C C17C 5(3) . . . . ?
C15C C14C C18C O4LC 171(2) . . . . ?
C15C C16C C17C C12C -6(4) . . . . ?
C17C C12C C13C O3LC -178(2) . . . . ?
C17C C12C C13C C14C 1(3) . . . . ?
C18C C14C C15C C16C -179(2) . . . . ?
C19C N1C C8C C4C -163(2) . . . . ?
C19C N1C C9C C10C 65(2) . . . . ?
C20C N2C C10C C9C -167.5(18) . . . . ?
C20C N2C C11C C12C 71(2) . . . . ?
